data_4333661
loop_
_publ_author_name
'Srinivasa Thimmaiah'
'Gordon J. Miller'

_publ_section_title
;
 rhombohedrally Distorted \g-Au5-xZn8+y Phases in the Au-Zn System
;
_journal_name_full 'Inorganic Chemistry'
_journal_page_first 1328
_journal_page_last 1337
_journal_paper_doi 10.1021/ic301933a
_journal_volume 52
_journal_year 2013
_chemical_formula_sum 'Au6.05 Zn12.51'
_chemical_formula_weight 2010.19
_chemical_name_common Au72.5Zn150
_chemical_name_systematic
; 
 ? 
;
_space_group_IT_number 157
_symmetry_cell_setting trigonal
_symmetry_space_group_name_Hall 'P 3 -2'
_symmetry_space_group_name_H-M 'P 3 1 m'
_atom_sites_solution_hydrogens none
_atom_sites_solution_primary direct
_atom_sites_solution_secondary difmap
_audit_creation_method SHELXL-97
_cell_angle_alpha 90.00
_cell_angle_beta 90.00
_cell_angle_gamma 120.00
_cell_formula_units_Z 12
_cell_length_a 22.641(6)
_cell_length_b 22.641(6)
_cell_length_c 7.972(3)
_cell_measurement_reflns_used 999
_cell_measurement_temperature 293(2)
_cell_measurement_theta_max 28.27
_cell_measurement_theta_min 1.04
_cell_volume 3539.1(19)
_computing_cell_refinement 'Bruker SAINT'
_computing_data_collection 'Bruker SMART'
_computing_data_reduction 'Bruker SAINT'
_computing_molecular_graphics 'Bruker SHELXTL'
_computing_publication_material 'Bruker SHELXTL'
_computing_structure_refinement 'SHELXL-97 (Sheldrick, 2008)'
_computing_structure_solution 'SHELXS-97 (Sheldrick, 2008)'
_diffrn_ambient_temperature 293(2)
_diffrn_measured_fraction_theta_full 0.986
_diffrn_measured_fraction_theta_max 0.986
_diffrn_measurement_device_type 'Bruker SMART APEX CCD'
_diffrn_measurement_method '\f and \w scans'
_diffrn_radiation_monochromator graphite
_diffrn_radiation_source 'fine-focus sealed tube'
_diffrn_radiation_type MoK\a
_diffrn_radiation_wavelength 0.71073
_diffrn_reflns_av_R_equivalents 0.1815
_diffrn_reflns_av_sigmaI/netI 0.1415
_diffrn_reflns_limit_h_max 28
_diffrn_reflns_limit_h_min -29
_diffrn_reflns_limit_k_max 29
_diffrn_reflns_limit_k_min -30
_diffrn_reflns_limit_l_max 10
_diffrn_reflns_limit_l_min -10
_diffrn_reflns_number 30873
_diffrn_reflns_theta_full 28.27
_diffrn_reflns_theta_max 28.27
_diffrn_reflns_theta_min 1.04
_exptl_absorpt_coefficient_mu 99.778
_exptl_absorpt_correction_type empirical
_exptl_absorpt_process_details SADABS
_exptl_crystal_colour metallic
_exptl_crystal_density_diffrn 11.318
_exptl_crystal_density_meas 0
_exptl_crystal_description irregular
_exptl_crystal_F_000 10243
_exptl_crystal_size_max 0.12
_exptl_crystal_size_mid 0.06
_exptl_crystal_size_min 0.04
_refine_diff_density_max 16.886
_refine_diff_density_min -6.904
_refine_diff_density_rms 1.691
_refine_ls_abs_structure_details 'Flack H D (1983), Acta Cryst. A39, 876-881'
_refine_ls_abs_structure_Flack 1.00(4)
_refine_ls_extinction_method none
_refine_ls_goodness_of_fit_ref 1.023
_refine_ls_hydrogen_treatment none
_refine_ls_matrix_type full
_refine_ls_number_parameters 185
_refine_ls_number_reflns 5869
_refine_ls_number_restraints 1
_refine_ls_restrained_S_all 1.023
_refine_ls_R_factor_all 0.1843
_refine_ls_R_factor_gt 0.1005
_refine_ls_shift/su_max 0.000
_refine_ls_shift/su_mean 0.000
_refine_ls_structure_factor_coef Fsqd
_refine_ls_weighting_details 'calc w=1/[\s^2^(Fo^2^)+(0.1046P)^2^+416.1521P] where P=(Fo^2^+2Fc^2^)/3'
_refine_ls_weighting_scheme calc
_refine_ls_wR_factor_gt 0.2101
_refine_ls_wR_factor_ref 0.2626
_reflns_number_gt 3234
_reflns_number_total 5869
_reflns_threshold_expression >2sigma(I)
_cod_data_source_file ic301933a_si_002_5.cif
_cod_data_source_block Au72.5Zn150
_cod_original_cell_volume 3539(2)
_cod_database_code 4333661

loop_
_symmetry_equiv_pos_as_xyz
'x, y, z'
'-y, x-y, z'
'-x+y, -x, z'
'y, x, z'
'x-y, -y, z'
'-x, -x+y, z'

loop_
_atom_site_label
_atom_site_type_symbol
_atom_site_fract_x
_atom_site_fract_y
_atom_site_fract_z
_atom_site_U_iso_or_equiv
_atom_site_adp_type
_atom_site_occupancy
_atom_site_symmetry_multiplicity
_atom_site_calc_flag
_atom_site_refinement_flags
Au1 Au 0.0000 0.0000 0.8506(9) 0.0084(15) Uiso 1 6 d S
Au2 Au 0.54223(16) 0.66264(15) 0.6415(3) 0.0090(7) Uiso 1 1 d .
Au3 Au 0.33661(18) 0.33661(18) 0.1663(5) 0.0090(9) Uiso 1 2 d S
Au4 Au 0.66484(19) 0.66484(19) 0.4972(5) 0.0092(9) Uiso 1 2 d S
Au5 Au 0.54551(15) 0.33885(15) 0.9565(4) 0.0108(7) Uiso 1 1 d .
Au6 Au 0.66972(19) 0.66972(19) 0.1210(5) 0.0119(10) Uiso 1 2 d S
Au7 Au 0.6667 0.3333 0.4171(7) 0.0122(11) Uiso 1 3 d S
Au8 Au 0.20105(19) 0.0000 0.6164(5) 0.0116(9) Uiso 1 2 d S
Au9 Au 0.33477(17) 0.20639(17) 0.2928(4) 0.0132(7) Uiso 1 1 d .
Au10 Au 0.0000 0.0000 0.4679(10) 0.0144(17) Uiso 1 6 d S
Au11 Au 0.6667 0.3333 0.8312(6) 0.0091(11) Uiso 1 3 d S
Au12 Au 0.42163(16) 0.53765(15) 0.4825(4) 0.0108(6) Uiso 1 1 d .
Au13 Au 0.5417(2) 0.5417(2) 0.0837(5) 0.0124(9) Uiso 1 2 d S
Au14 Au 0.43292(18) 0.43292(18) 0.6525(5) 0.0078(8) Uiso 1 2 d S
Au15 Au 0.46311(15) 0.20852(16) 0.1675(4) 0.0114(6) Uiso 1 1 d .
Au16 Au 0.33782(16) 0.21928(16) 0.6732(4) 0.0121(7) Uiso 1 1 d .
Au17 Au 0.2026(2) 0.2026(2) 0.7004(6) 0.0163(10) Uiso 1 2 d S
Au18 Au 0.20868(17) 0.09792(18) 0.1506(4) 0.0194(8) Uiso 1 1 d .
Zn19 Zn 0.4305(5) 0.3060(5) 0.0957(14) 0.025(2) Uiso 1 1 d .
Zn20 Zn 0.6606(5) 0.4449(6) 0.8141(14) 0.025(3) Uiso 1 1 d .
Zn21 Zn 0.0933(14) 0.0933(14) 0.655(4) 0.023 Uiso 0.46(3) 2 d SP
Zn22 Zn 0.0000 0.0186(14) 0.168(4) 0.029(13) Uiso 0.39(3) 2 d SP
Zn23 Zn 0.1283(6) 0.1283(6) 0.9690(17) 0.013(3) Uiso 1 2 d S
Zn24 Zn 0.3242(6) 0.3242(6) 0.7786(17) 0.015(3) Uiso 1 2 d S
Zn25 Zn 0.4438(5) 0.1073(5) 0.9816(12) 0.012(2) Uiso 1 1 d .
Zn27 Zn 0.3341(4) 0.1262(4) 0.0278(9) 0.022(3) Uiso 0.79(2) 1 d P
Au27 Au 0.3341(4) 0.1262(4) 0.0278(9) 0.022(3) Uiso 0.21(2) 1 d P
Zn28 Zn 0.2263(5) 0.1230(5) 0.4897(11) 0.011(2) Uiso 1 1 d .
Zn29 Zn 0.4504(6) 0.4504(6) 0.3018(16) 0.012(3) Uiso 1 2 d S
Zn30 Zn 0.2309(6) 0.0000 0.9624(15) 0.011(3) Uiso 1 2 d S
Zn31 Zn 0.4315(5) 0.2132(5) 0.4884(12) 0.019(2) Uiso 1 1 d .
Zn32 Zn 0.5475(5) 0.2129(5) 0.4308(11) 0.014(2) Uiso 1 1 d .
Zn33 Zn 0.5642(5) 0.4412(5) 0.1547(10) 0.0095(19) Uiso 1 1 d .
Zn34 Zn 0.4536(5) 0.3321(5) 0.7415(11) 0.014(2) Uiso 1 1 d .
Zn35 Zn 0.5501(5) 0.4633(5) 0.8208(11) 0.014(2) Uiso 1 1 d .
Zn36 Zn 0.0000 0.1224(6) 0.3618(16) 0.012(3) Uiso 1 2 d S
Zn37 Zn 0.2263(4) 0.1044(4) 0.8212(10) 0.016(3) Uiso 0.917(19) 1 d P
Au37 Au 0.2263(4) 0.1044(4) 0.8212(10) 0.016(3) Uiso 0.083(19) 1 d P
Zn38 Zn 0.1158(4) 0.1158(4) 0.3284(9) 0.025(3) Uiso 0.49(3) 2 d SP
Au38 Au 0.1158(4) 0.1158(4) 0.3284(9) 0.025(3) Uiso 0.51(3) 2 d SP
Zn39 Zn 0.1086(7) 0.0000 0.9831(19) 0.023(3) Uiso 1 2 d S
Zn40 Zn 0.4376(5) 0.2139(4) 0.8338(11) 0.012(2) Uiso 1 1 d .
Zn41 Zn 0.5439(5) 0.3274(5) 0.3125(12) 0.011(2) Uiso 1 1 d .
Zn42 Zn 0.6706(5) 0.7647(5) 0.6890(12) 0.018(2) Uiso 1 1 d .
Zn43 Zn 0.4290(6) 0.4290(6) 0.9761(17) 0.017(3) Uiso 1 2 d S
Zn44 Zn 0.5684(5) 0.3258(5) 0.6308(11) 0.0135(19) Uiso 1 1 d .
Zn45 Zn 0.5973(4) 0.2637(4) 0.1229(10) 0.015(3) Uiso 0.948(18) 1 d P
Au45 Au 0.5973(4) 0.2637(4) 0.1229(10) 0.015(3) Uiso 0.052(18) 1 d P
Zn46 Zn 0.5459(6) 0.5459(6) 0.5290(16) 0.020(3) Uiso 1 2 d S
Zn47 Zn 0.4402(5) 0.0906(5) 0.3140(11) 0.015(2) Uiso 1 1 d .
Zn48 Zn 0.4000(5) 0.3248(5) 0.4433(11) 0.019(2) Uiso 1 1 d .
Zn59 Zn 0.2908(5) 0.2206(5) 0.9873(12) 0.021(2) Uiso 1 1 d .
Zn50 Zn 0.6294(7) 0.6294(7) 0.8065(17) 0.023(3) Uiso 1 2 d S
Zn51 Zn 0.2428(9) 0.2428(9) 0.372(3) 0.033(7) Uiso 0.82(5) 2 d SP
Zn52 Zn 0.2921(7) 0.0704(7) 0.3338(16) 0.026(4) Uiso 0.79(3) 1 d P

loop_
_atom_type_symbol
_atom_type_description
_atom_type_scat_dispersion_real
_atom_type_scat_dispersion_imag
_atom_type_scat_source
Zn Zn 0.2839 1.4301 'International Tables Vol C Tables 4.2.6.8 and 6.1.1.4'
Au Au -2.0133 8.8022 'International Tables Vol C Tables 4.2.6.8 and 6.1.1.4'

loop_
_geom_angle_atom_site_label_1
_geom_angle_atom_site_label_2
_geom_angle_atom_site_label_3
_geom_angle
_geom_angle_site_symmetry_1
_geom_angle_site_symmetry_3
Zn22 Au1 Zn22 16.3(12) 3_556 1_556
Zn22 Au1 Zn22 16.3(12) 3_556 2_556
Zn22 Au1 Zn22 16.3(12) 1_556 2_556
Zn22 Au1 Zn21 121.3(8) 3_556 .
Zn22 Au1 Zn21 121.3(8) 1_556 .
Zn22 Au1 Zn21 135.8(10) 2_556 .
Zn22 Au1 Zn21 121.3(8) 3_556 3
Zn22 Au1 Zn21 135.8(10) 1_556 3
Zn22 Au1 Zn21 121.3(8) 2_556 3
Zn21 Au1 Zn21 88.3(10) . 3
Zn22 Au1 Zn21 135.8(10) 3_556 2
Zn22 Au1 Zn21 121.3(8) 1_556 2
Zn22 Au1 Zn21 121.3(8) 2_556 2
Zn21 Au1 Zn21 88.3(10) . 2
Zn21 Au1 Zn21 88.3(10) 3 2
Zn22 Au1 Zn39 71.7(5) 3_556 2
Zn22 Au1 Zn39 57.3(8) 1_556 2
Zn22 Au1 Zn39 71.7(5) 2_556 2
Zn21 Au1 Zn39 82.2(5) . 2
Zn21 Au1 Zn39 166.8(8) 3 2
Zn21 Au1 Zn39 82.2(5) 2 2
Zn22 Au1 Zn39 71.7(5) 3_556 3
Zn22 Au1 Zn39 71.7(5) 1_556 3
Zn22 Au1 Zn39 57.3(8) 2_556 3
Zn21 Au1 Zn39 166.8(8) . 3
Zn21 Au1 Zn39 82.2(5) 3 3
Zn21 Au1 Zn39 82.2(5) 2 3
Zn39 Au1 Zn39 105.4(4) 2 3
Zn22 Au1 Zn39 57.3(8) 3_556 .
Zn22 Au1 Zn39 71.7(5) 1_556 .
Zn22 Au1 Zn39 71.7(5) 2_556 .
Zn21 Au1 Zn39 82.2(5) . .
Zn21 Au1 Zn39 82.2(5) 3 .
Zn21 Au1 Zn39 166.8(8) 2 .
Zn39 Au1 Zn39 105.4(4) 2 .
Zn39 Au1 Zn39 105.4(4) 3 .
Zn22 Au1 Au10 170.6(7) 3_556 .
Zn22 Au1 Au10 170.6(7) 1_556 .
Zn22 Au1 Au10 170.6(7) 2_556 .
Zn21 Au1 Au10 53.6(7) . .
Zn21 Au1 Au10 53.6(7) 3 .
Zn21 Au1 Au10 53.6(7) 2 .
Zn39 Au1 Au10 113.2(3) 2 .
Zn39 Au1 Au10 113.2(3) 3 .
Zn39 Au1 Au10 113.2(3) . .
Zn22 Au1 Zn23 67.5(4) 3_556 3
Zn22 Au1 Zn23 81.4(8) 1_556 3
Zn22 Au1 Zn23 67.5(4) 2_556 3
Zn21 Au1 Zn23 124.48(16) . 3
Zn21 Au1 Zn23 54.4(7) 3 3
Zn21 Au1 Zn23 124.48(17) 2 3
Zn39 Au1 Zn23 138.8(5) 2 3
Zn39 Au1 Zn23 56.02(10) 3 3
Zn39 Au1 Zn23 56.02(10) . 3
Au10 Au1 Zn23 108.0(3) . 3
Zn22 Au1 Zn23 81.4(8) 3_556 2
Zn22 Au1 Zn23 67.5(4) 1_556 2
Zn22 Au1 Zn23 67.5(4) 2_556 2
Zn21 Au1 Zn23 124.48(16) . 2
Zn21 Au1 Zn23 124.48(17) 3 2
Zn21 Au1 Zn23 54.4(7) 2 2
Zn39 Au1 Zn23 56.02(10) 2 2
Zn39 Au1 Zn23 56.02(10) 3 2
Zn39 Au1 Zn23 138.8(5) . 2
Au10 Au1 Zn23 108.0(3) . 2
Zn23 Au1 Zn23 110.9(3) 3 2
Zn20 Au2 Zn32 71.4(3) 4 6_665
Zn20 Au2 Zn47 133.5(4) 4 6_665
Zn32 Au2 Zn47 62.7(3) 6_665 6_665
Zn20 Au2 Zn35 62.7(3) 4 4
Zn32 Au2 Zn35 101.8(3) 6_665 4
Zn47 Au2 Zn35 119.0(3) 6_665 4
Zn20 Au2 Zn42 119.2(3) 4 .
Zn32 Au2 Zn42 125.4(3) 6_665 .
Zn47 Au2 Zn42 94.2(3) 6_665 .
Zn35 Au2 Zn42 131.6(3) 4 .
Zn20 Au2 Zn25 64.2(3) 4 6_665
Zn32 Au2 Zn25 135.6(3) 6_665 6_665
Zn47 Au2 Zn25 161.3(3) 6_665 6_665
Zn35 Au2 Zn25 59.8(3) 4 6_665
Zn42 Au2 Zn25 77.4(3) . 6_665
Zn20 Au2 Zn31 91.1(3) 4 6_665
Zn32 Au2 Zn31 59.3(3) 6_665 6_665
Zn47 Au2 Zn31 72.4(3) 6_665 6_665
Zn35 Au2 Zn31 152.5(3) 4 6_665
Zn42 Au2 Zn31 66.8(3) . 6_665
Zn25 Au2 Zn31 117.9(3) 6_665 6_665
Zn20 Au2 Zn50 117.4(4) 4 .
Zn32 Au2 Zn50 164.2(3) 6_665 .
Zn47 Au2 Zn50 105.8(3) 6_665 .
Zn35 Au2 Zn50 73.5(4) 4 .
Zn42 Au2 Zn50 63.6(4) . .
Zn25 Au2 Zn50 55.6(3) 6_665 .
Zn31 Au2 Zn50 130.1(4) 6_665 .
Zn20 Au2 Zn40 58.3(3) 4 6_665
Zn32 Au2 Zn40 95.7(3) 6_665 6_665
Zn47 Au2 Zn40 131.2(3) 6_665 6_665
Zn35 Au2 Zn40 107.7(3) 4 6_665
Zn42 Au2 Zn40 61.8(3) . 6_665
Zn25 Au2 Zn40 59.3(3) 6_665 6_665
Zn31 Au2 Zn40 59.3(3) 6_665 6_665
Zn50 Au2 Zn40 100.2(3) . 6_665
Zn20 Au2 Zn46 125.2(4) 4 .
Zn32 Au2 Zn46 101.6(3) 6_665 .
Zn47 Au2 Zn46 61.2(3) 6_665 .
Zn35 Au2 Zn46 66.3(4) 4 .
Zn42 Au2 Zn46 108.9(3) . .
Zn25 Au2 Zn46 105.3(3) 6_665 .
Zn31 Au2 Zn46 133.2(4) 6_665 .
Zn50 Au2 Zn46 62.6(3) . .
Zn40 Au2 Zn46 162.5(3) 6_665 .
Zn20 Au2 Au4 170.4(3) 4 .
Zn32 Au2 Au4 118.1(2) 6_665 .
Zn47 Au2 Au4 55.9(2) 6_665 .
Zn35 Au2 Au4 113.2(2) 4 .
Zn42 Au2 Au4 56.1(2) . .
Zn25 Au2 Au4 106.2(2) 6_665 .
Zn31 Au2 Au4 94.0(2) 6_665 .
Zn50 Au2 Au4 53.4(3) . .
Zn40 Au2 Au4 117.9(2) 6_665 .
Zn46 Au2 Au4 55.4(3) . .
Zn20 Au2 Au12 81.1(3) 4 .
Zn32 Au2 Au12 54.6(2) 6_665 .
Zn47 Au2 Au12 67.0(2) 6_665 .
Zn35 Au2 Au12 58.6(2) 4 .
Zn42 Au2 Au12 159.5(2) . .
Zn25 Au2 Au12 117.8(2) 6_665 .
Zn31 Au2 Au12 112.4(2) 6_665 .
Zn50 Au2 Au12 111.9(3) . .
Zn40 Au2 Au12 136.9(2) 6_665 .
Zn46 Au2 Au12 55.5(2) . .
Au4 Au2 Au12 104.40(14) . .
Zn43 Au3 Zn19 69.6(2) 1_554 .
Zn43 Au3 Zn19 69.6(2) 1_554 4
Zn19 Au3 Zn19 139.1(5) . 4
Zn43 Au3 Zn51 178.3(6) 1_554 .
Zn19 Au3 Zn51 110.5(2) . .
Zn19 Au3 Zn51 110.5(2) 4 .
Zn43 Au3 Zn59 103.9(4) 1_554 4_554
Zn19 Au3 Zn59 123.3(4) . 4_554
Zn19 Au3 Zn59 66.1(3) 4 4_554
Zn51 Au3 Zn59 77.6(4) . 4_554
Zn43 Au3 Zn59 103.9(4) 1_554 1_554
Zn19 Au3 Zn59 66.1(3) . 1_554
Zn19 Au3 Zn59 123.4(4) 4 1_554
Zn51 Au3 Zn59 77.6(4) . 1_554
Zn59 Au3 Zn59 61.3(4) 4_554 1_554
Zn43 Au3 Zn48 107.6(3) 1_554 .
Zn19 Au3 Zn48 67.0(3) . .
Zn19 Au3 Zn48 128.6(4) 4 .
Zn51 Au3 Zn48 71.0(4) . .
Zn59 Au3 Zn48 148.4(3) 4_554 .
Zn59 Au3 Zn48 107.4(3) 1_554 .
Zn43 Au3 Zn48 107.6(3) 1_554 4
Zn19 Au3 Zn48 128.6(4) . 4
Zn19 Au3 Zn48 67.0(3) 4 4
Zn51 Au3 Zn48 71.0(4) . 4
Zn59 Au3 Zn48 107.4(3) 4_554 4
Zn59 Au3 Zn48 148.4(3) 1_554 4
Zn48 Au3 Zn48 65.6(4) . 4
Zn43 Au3 Zn29 58.7(4) 1_554 .
Zn19 Au3 Zn29 80.2(3) . .
Zn19 Au3 Zn29 80.2(3) 4 .
Zn51 Au3 Zn29 119.6(5) . .
Zn59 Au3 Zn29 146.1(3) 4_554 .
Zn59 Au3 Zn29 146.1(3) 1_554 .
Zn48 Au3 Zn29 59.2(3) . .
Zn48 Au3 Zn29 59.2(3) 4 .
Zn43 Au3 Au9 125.60(9) 1_554 .
Zn19 Au3 Au9 56.0(2) . .
Zn19 Au3 Au9 164.7(3) 4 .
Zn51 Au3 Au9 54.46(9) . .
Zn59 Au3 Au9 105.0(3) 4_554 .
Zn59 Au3 Au9 55.3(2) 1_554 .
Zn48 Au3 Au9 53.0(2) . .
Zn48 Au3 Au9 106.2(2) 4 .
Zn29 Au3 Au9 108.61(18) . .
Zn43 Au3 Au9 125.60(9) 1_554 4
Zn19 Au3 Au9 164.7(3) . 4
Zn19 Au3 Au9 56.0(2) 4 4
Zn51 Au3 Au9 54.46(9) . 4
Zn59 Au3 Au9 55.3(2) 4_554 4
Zn59 Au3 Au9 105.0(3) 1_554 4
Zn48 Au3 Au9 106.2(2) . 4
Zn48 Au3 Au9 53.0(2) 4 4
Zn29 Au3 Au9 108.61(18) . 4
Au9 Au3 Au9 108.76(17) . 4
Zn43 Au3 Zn24 59.3(4) 1_554 1_554
Zn19 Au3 Zn24 79.0(3) . 1_554
Zn19 Au3 Zn24 79.0(3) 4 1_554
Zn51 Au3 Zn24 122.5(5) . 1_554
Zn59 Au3 Zn24 54.0(3) 4_554 1_554
Zn59 Au3 Zn24 54.0(3) 1_554 1_554
Zn48 Au3 Zn24 146.0(2) . 1_554
Zn48 Au3 Zn24 146.0(2) 4 1_554
Zn29 Au3 Zn24 118.0(4) . 1_554
Au9 Au3 Zn24 106.30(17) . 1_554
Au9 Au3 Zn24 106.30(17) 4 1_554
Zn50 Au4 Zn52 133.5(4) . 6_665
Zn50 Au4 Zn52 133.5(4) . 3_665
Zn52 Au4 Zn52 64.2(6) 6_665 3_665
Zn50 Au4 Zn47 111.3(3) . 6_665
Zn52 Au4 Zn47 73.6(4) 6_665 6_665
Zn52 Au4 Zn47 115.2(4) 3_665 6_665
Zn50 Au4 Zn47 111.3(3) . 3_665
Zn52 Au4 Zn47 115.2(4) 6_665 3_665
Zn52 Au4 Zn47 73.6(4) 3_665 3_665
Zn47 Au4 Zn47 83.5(4) 6_665 3_665
Zn50 Au4 Zn42 66.1(3) . 4
Zn52 Au4 Zn42 110.4(4) 6_665 4
Zn52 Au4 Zn42 67.4(4) 3_665 4
Zn47 Au4 Zn42 176.0(3) 6_665 4
Zn47 Au4 Zn42 94.6(3) 3_665 4
Zn50 Au4 Zn42 66.1(3) . .
Zn52 Au4 Zn42 67.4(4) 6_665 .
Zn52 Au4 Zn42 110.4(4) 3_665 .
Zn47 Au4 Zn42 94.6(3) 6_665 .
Zn47 Au4 Zn42 176.0(3) 3_665 .
Zn42 Au4 Zn42 87.1(4) 4 .
Zn50 Au4 Zn46 66.6(4) . .
Zn52 Au4 Zn46 136.6(4) 6_665 .
Zn52 Au4 Zn46 136.6(4) 3_665 .
Zn47 Au4 Zn46 63.0(3) 6_665 .
Zn47 Au4 Zn46 63.0(3) 3_665 .
Zn42 Au4 Zn46 113.0(3) 4 .
Zn42 Au4 Zn46 113.0(3) . .
Zn50 Au4 Au2 59.12(16) . .
Zn52 Au4 Au2 95.5(3) 6_665 .
Zn52 Au4 Au2 159.7(3) 3_665 .
Zn47 Au4 Au2 56.2(2) 6_665 .
Zn47 Au4 Au2 119.9(3) 3_665 .
Zn42 Au4 Au2 122.5(3) 4 .
Zn42 Au4 Au2 56.4(2) . .
Zn46 Au4 Au2 59.48(15) . .
Zn50 Au4 Au2 59.12(16) . 4
Zn52 Au4 Au2 159.7(3) 6_665 4
Zn52 Au4 Au2 95.5(3) 3_665 4
Zn47 Au4 Au2 119.9(3) 6_665 4
Zn47 Au4 Au2 56.2(2) 3_665 4
Zn42 Au4 Au2 56.4(2) 4 4
Zn42 Au4 Au2 122.5(3) . 4
Zn46 Au4 Au2 59.48(15) . 4
Au2 Au4 Au2 104.68(18) . 4
Zn50 Au4 Au6 164.1(4) . .
Zn52 Au4 Au6 58.2(3) 6_665 .
Zn52 Au4 Au6 58.2(3) 3_665 .
Zn47 Au4 Au6 58.1(2) 6_665 .
Zn47 Au4 Au6 58.1(2) 3_665 .
Zn42 Au4 Au6 123.6(2) 4 .
Zn42 Au4 Au6 123.6(2) . .
Zn46 Au4 Au6 97.5(3) . .
Au2 Au4 Au6 113.76(11) . .
Au2 Au4 Au6 113.76(11) 4 .
Zn50 Au4 Au8 90.6(4) . 3_665
Zn52 Au4 Au8 59.9(3) 6_665 3_665
Zn52 Au4 Au8 59.9(3) 3_665 3_665
Zn47 Au4 Au8 130.4(2) 6_665 3_665
Zn47 Au4 Au8 130.4(2) 3_665 3_665
Zn42 Au4 Au8 53.4(2) 4 3_665
Zn42 Au4 Au8 53.4(2) . 3_665
Zn46 Au4 Au8 157.3(3) . 3_665
Au2 Au4 Au8 109.69(12) . 3_665
Au2 Au4 Au8 109.69(12) 4 3_665
Au6 Au4 Au8 105.27(17) . 3_665
Zn19 Au5 Zn34 67.0(3) 1_556 .
Zn19 Au5 Zn33 72.1(3) 1_556 1_556
Zn34 Au5 Zn33 102.3(3) . 1_556
Zn19 Au5 Zn44 127.3(3) 1_556 .
Zn34 Au5 Zn44 63.7(3) . .
Zn33 Au5 Zn44 135.5(3) 1_556 .
Zn19 Au5 Au45 123.2(3) 1_556 3_666
Zn34 Au5 Au45 154.5(3) . 3_666
Zn33 Au5 Au45 64.3(3) 1_556 3_666
Zn44 Au5 Au45 109.3(3) . 3_666
Zn19 Au5 Zn45 123.2(3) 1_556 3_666
Zn34 Au5 Zn45 154.5(3) . 3_666
Zn33 Au5 Zn45 64.3(3) 1_556 3_666
Zn44 Au5 Zn45 109.3(3) . 3_666
Au45 Au5 Zn45 0.0(5) 3_666 3_666
Zn19 Au5 Zn20 144.0(3) 1_556 .
Zn34 Au5 Zn20 99.1(3) . .
Zn33 Au5 Zn20 79.4(3) 1_556 .
Zn44 Au5 Zn20 63.1(3) . .
Au45 Au5 Zn20 58.3(3) 3_666 .
Zn45 Au5 Zn20 58.3(3) 3_666 .
Zn19 Au5 Zn40 67.5(3) 1_556 .
Zn34 Au5 Zn40 57.1(3) . .
Zn33 Au5 Zn40 139.3(3) 1_556 .
Zn44 Au5 Zn40 71.0(3) . .
Au45 Au5 Zn40 146.8(3) 3_666 .
Zn45 Au5 Zn40 146.8(3) 3_666 .
Zn20 Au5 Zn40 134.1(3) . .
Zn19 Au5 Au45 106.7(3) 1_556 1_556
Zn34 Au5 Au45 145.1(3) . 1_556
Zn33 Au5 Au45 108.2(3) 1_556 1_556
Zn44 Au5 Au45 103.0(3) . 1_556
Au45 Au5 Au45 58.8(4) 3_666 1_556
Zn45 Au5 Au45 58.8(4) 3_666 1_556
Zn20 Au5 Au45 102.8(3) . 1_556
Zn40 Au5 Au45 88.3(3) . 1_556
Zn19 Au5 Zn45 106.7(3) 1_556 1_556
Zn34 Au5 Zn45 145.1(3) . 1_556
Zn33 Au5 Zn45 108.2(3) 1_556 1_556
Zn44 Au5 Zn45 103.0(3) . 1_556
Au45 Au5 Zn45 58.8(4) 3_666 1_556
Zn45 Au5 Zn45 58.8(4) 3_666 1_556
Zn20 Au5 Zn45 102.8(3) . 1_556
Zn40 Au5 Zn45 88.3(3) . 1_556
Au45 Au5 Zn45 0.0(4) 1_556 1_556
Zn19 Au5 Zn41 65.1(3) 1_556 1_556
Zn34 Au5 Zn41 131.9(3) . 1_556
Zn33 Au5 Zn41 58.4(3) 1_556 1_556
Zn44 Au5 Zn41 160.9(3) . 1_556
Au45 Au5 Zn41 61.7(3) 3_666 1_556
Zn45 Au5 Zn41 61.7(3) 3_666 1_556
Zn20 Au5 Zn41 117.0(3) . 1_556
Zn40 Au5 Zn41 106.7(3) . 1_556
Au45 Au5 Zn41 57.9(2) 1_556 1_556
Zn45 Au5 Zn41 57.9(2) 1_556 1_556
Zn19 Au5 Zn35 89.0(3) 1_556 .
Zn34 Au5 Zn35 58.1(3) . .
Zn33 Au5 Zn35 58.3(3) 1_556 .
Zn44 Au5 Zn35 80.5(3) . .
Au45 Au5 Zn35 97.2(3) 3_666 .
Zn45 Au5 Zn35 97.2(3) 3_666 .
Zn20 Au5 Zn35 56.9(3) . .
Zn40 Au5 Zn35 115.2(3) . .
Au45 Au5 Zn35 155.7(3) 1_556 .
Zn45 Au5 Zn35 155.7(3) 1_556 .
Zn41 Au5 Zn35 116.2(3) 1_556 .
Zn30 Au6 Zn50 80.7(4) 3_664 1_554
Zn30 Au6 Zn25 103.4(3) 3_664 6_664
Zn50 Au6 Zn25 56.6(2) 1_554 6_664
Zn30 Au6 Zn25 103.4(3) 3_664 3_664
Zn50 Au6 Zn25 56.6(2) 1_554 3_664
Zn25 Au6 Zn25 100.4(4) 6_664 3_664
Zn30 Au6 Zn52 77.0(4) 3_664 3_665
Zn50 Au6 Zn52 141.9(4) 1_554 3_665
Zn25 Au6 Zn52 159.4(4) 6_664 3_665
Zn25 Au6 Zn52 99.4(3) 3_664 3_665
Zn30 Au6 Zn52 77.0(4) 3_664 6_665
Zn50 Au6 Zn52 141.9(3) 1_554 6_665
Zn25 Au6 Zn52 99.4(3) 6_664 6_665
Zn25 Au6 Zn52 159.4(4) 3_664 6_665
Zn52 Au6 Zn52 60.3(6) 3_665 6_665
Zn30 Au6 Zn47 137.1(2) 3_664 6_665
Zn50 Au6 Zn47 110.0(3) 1_554 6_665
Zn25 Au6 Zn47 58.1(3) 6_664 6_665
Zn25 Au6 Zn47 117.2(3) 3_664 6_665
Zn52 Au6 Zn47 107.4(4) 3_665 6_665
Zn52 Au6 Zn47 69.7(4) 6_665 6_665
Zn30 Au6 Zn47 137.1(2) 3_664 3_665
Zn50 Au6 Zn47 110.0(3) 1_554 3_665
Zn25 Au6 Zn47 117.2(3) 6_664 3_665
Zn25 Au6 Zn47 58.1(3) 3_664 3_665
Zn52 Au6 Zn47 69.7(4) 3_665 3_665
Zn52 Au6 Zn47 107.4(4) 6_665 3_665
Zn47 Au6 Zn47 79.8(4) 6_665 3_665
Zn30 Au6 Zn27 58.20(17) 3_664 6_665
Zn50 Au6 Zn27 85.3(2) 1_554 6_665
Zn25 Au6 Zn27 58.1(2) 6_664 6_665
Zn25 Au6 Zn27 141.0(3) 3_664 6_665
Zn52 Au6 Zn27 107.8(4) 3_665 6_665
Zn52 Au6 Zn27 56.8(3) 6_665 6_665
Zn47 Au6 Zn27 80.8(3) 6_665 6_665
Zn47 Au6 Zn27 158.6(3) 3_665 6_665
Zn30 Au6 Zn27 58.20(17) 3_664 3_665
Zn50 Au6 Zn27 85.3(2) 1_554 3_665
Zn25 Au6 Zn27 141.0(3) 6_664 3_665
Zn25 Au6 Zn27 58.1(2) 3_664 3_665
Zn52 Au6 Zn27 56.8(3) 3_665 3_665
Zn52 Au6 Zn27 107.8(4) 6_665 3_665
Zn47 Au6 Zn27 158.6(3) 6_665 3_665
Zn47 Au6 Zn27 80.8(3) 3_665 3_665
Zn27 Au6 Zn27 116.4(3) 6_665 3_665
Zn30 Au6 Au27 58.20(17) 3_664 6_665
Zn50 Au6 Au27 85.3(2) 1_554 6_665
Zn25 Au6 Au27 58.1(2) 6_664 6_665
Zn25 Au6 Au27 141.0(3) 3_664 6_665
Zn52 Au6 Au27 107.8(4) 3_665 6_665
Zn52 Au6 Au27 56.8(3) 6_665 6_665
Zn47 Au6 Au27 80.8(3) 6_665 6_665
Zn47 Au6 Au27 158.6(3) 3_665 6_665
Zn27 Au6 Au27 0.0(4) 6_665 6_665
Zn27 Au6 Au27 116.4(3) 3_665 6_665
Zn30 Au6 Au27 58.20(17) 3_664 3_665
Zn50 Au6 Au27 85.3(2) 1_554 3_665
Zn25 Au6 Au27 141.0(3) 6_664 3_665
Zn25 Au6 Au27 58.1(2) 3_664 3_665
Zn52 Au6 Au27 56.8(3) 3_665 3_665
Zn52 Au6 Au27 107.8(4) 6_665 3_665
Zn47 Au6 Au27 158.6(3) 6_665 3_665
Zn47 Au6 Au27 80.8(3) 3_665 3_665
Zn27 Au6 Au27 116.4(3) 6_665 3_665
Zn27 Au6 Au27 0.0(4) 3_665 3_665
Au27 Au6 Au27 116.4(3) 6_665 3_665
Zn32 Au7 Zn32 119.84(3) . 2_655
Zn32 Au7 Zn32 119.84(3) . 3_665
Zn32 Au7 Zn32 119.84(3) 2_655 3_665
Zn32 Au7 Zn44 68.0(3) . 2_655
Zn32 Au7 Zn44 62.9(3) 2_655 2_655
Zn32 Au7 Zn44 139.1(3) 3_665 2_655
Zn32 Au7 Zn44 139.1(3) . 3_665
Zn32 Au7 Zn44 68.0(3) 2_655 3_665
Zn32 Au7 Zn44 62.9(3) 3_665 3_665
Zn44 Au7 Zn44 85.4(3) 2_655 3_665
Zn32 Au7 Zn44 62.9(3) . .
Zn32 Au7 Zn44 139.1(3) 2_655 .
Zn32 Au7 Zn44 68.0(3) 3_665 .
Zn44 Au7 Zn44 85.4(3) 2_655 .
Zn44 Au7 Zn44 85.4(3) 3_665 .
Zn32 Au7 Zn45 58.4(3) . .
Zn32 Au7 Zn45 108.4(3) 2_655 .
Zn32 Au7 Zn45 108.0(3) 3_665 .
Zn44 Au7 Zn45 108.9(3) 2_655 .
Zn44 Au7 Zn45 162.2(3) 3_665 .
Zn44 Au7 Zn45 105.9(3) . .
Zn32 Au7 Au45 108.0(3) . 2_655
Zn32 Au7 Au45 58.4(3) 2_655 2_655
Zn32 Au7 Au45 108.4(3) 3_665 2_655
Zn44 Au7 Au45 105.9(3) 2_655 2_655
Zn44 Au7 Au45 108.9(3) 3_665 2_655
Zn44 Au7 Au45 162.2(3) . 2_655
Zn45 Au7 Au45 57.7(3) . 2_655
Zn32 Au7 Zn45 108.0(3) . 2_655
Zn32 Au7 Zn45 58.4(3) 2_655 2_655
Zn32 Au7 Zn45 108.4(3) 3_665 2_655
Zn44 Au7 Zn45 105.9(3) 2_655 2_655
Zn44 Au7 Zn45 108.9(3) 3_665 2_655
Zn44 Au7 Zn45 162.2(3) . 2_655
Zn45 Au7 Zn45 57.7(3) . 2_655
Au45 Au7 Zn45 0.0(4) 2_655 2_655
Zn32 Au7 Au45 108.4(3) . 3_665
Zn32 Au7 Au45 108.0(3) 2_655 3_665
Zn32 Au7 Au45 58.4(3) 3_665 3_665
Zn44 Au7 Au45 162.2(3) 2_655 3_665
Zn44 Au7 Au45 105.9(3) 3_665 3_665
Zn44 Au7 Au45 108.9(3) . 3_665
Zn45 Au7 Au45 57.7(3) . 3_665
Au45 Au7 Au45 57.7(3) 2_655 3_665
Zn45 Au7 Au45 57.7(3) 2_655 3_665
Zn32 Au7 Zn45 108.4(3) . 3_665
Zn32 Au7 Zn45 108.0(3) 2_655 3_665
Zn32 Au7 Zn45 58.4(3) 3_665 3_665
Zn44 Au7 Zn45 162.2(3) 2_655 3_665
Zn44 Au7 Zn45 105.9(3) 3_665 3_665
Zn44 Au7 Zn45 108.9(3) . 3_665
Zn45 Au7 Zn45 57.7(3) . 3_665
Au45 Au7 Zn45 57.7(3) 2_655 3_665
Zn45 Au7 Zn45 57.7(3) 2_655 3_665
Au45 Au7 Zn45 0.0(4) 3_665 3_665
Zn42 Au8 Zn42 87.5(5) 6_655 2_655
Zn42 Au8 Zn37 59.9(3) 6_655 .
Zn42 Au8 Zn37 123.5(3) 2_655 .
Zn42 Au8 Au37 123.5(3) 6_655 5
Zn42 Au8 Au37 59.9(3) 2_655 5
Zn37 Au8 Au37 99.2(4) . 5
Zn42 Au8 Zn37 123.5(3) 6_655 5
Zn42 Au8 Zn37 59.9(3) 2_655 5
Zn37 Au8 Zn37 99.2(4) . 5
Au37 Au8 Zn37 0.0(6) 5 5
Zn42 Au8 Zn36 128.1(3) 6_655 3
Zn42 Au8 Zn36 128.1(3) 2_655 3
Zn37 Au8 Zn36 107.9(3) . 3
Au37 Au8 Zn36 107.9(3) 5 3
Zn37 Au8 Zn36 107.9(3) 5 3
Zn42 Au8 Zn28 71.2(3) 6_655 .
Zn42 Au8 Zn28 153.5(3) 2_655 .
Zn37 Au8 Zn28 59.0(3) . .
Au37 Au8 Zn28 145.7(3) 5 .
Zn37 Au8 Zn28 145.7(3) 5 .
Zn36 Au8 Zn28 61.7(2) 3 .
Zn42 Au8 Zn28 153.5(3) 6_655 5
Zn42 Au8 Zn28 71.2(3) 2_655 5
Zn37 Au8 Zn28 145.7(3) . 5
Au37 Au8 Zn28 59.0(3) 5 5
Zn37 Au8 Zn28 59.0(3) 5 5
Zn36 Au8 Zn28 61.7(2) 3 5
Zn28 Au8 Zn28 123.3(4) . 5
Zn42 Au8 Zn30 68.0(3) 6_655 .
Zn42 Au8 Zn30 68.0(3) 2_655 .
Zn37 Au8 Zn30 57.6(2) . .
Au37 Au8 Zn30 57.6(2) 5 .
Zn37 Au8 Zn30 57.6(2) 5 .
Zn36 Au8 Zn30 152.5(4) 3 .
Zn28 Au8 Zn30 115.4(2) . .
Zn28 Au8 Zn30 115.4(2) 5 .
Zn42 Au8 Zn52 101.2(4) 6_655 5
Zn42 Au8 Zn52 62.8(4) 2_655 5
Zn37 Au8 Zn52 157.5(3) . 5
Au37 Au8 Zn52 101.9(3) 5 5
Zn37 Au8 Zn52 101.9(3) 5 5
Zn36 Au8 Zn52 73.0(4) 3 5
Zn28 Au8 Zn52 105.1(4) . 5
Zn28 Au8 Zn52 55.4(3) 5 5
Zn30 Au8 Zn52 130.1(4) . 5
Zn42 Au8 Zn52 62.8(4) 6_655 .
Zn42 Au8 Zn52 101.2(4) 2_655 .
Zn37 Au8 Zn52 101.9(3) . .
Au37 Au8 Zn52 157.5(3) 5 .
Zn37 Au8 Zn52 157.5(3) 5 .
Zn36 Au8 Zn52 73.0(4) 3 .
Zn28 Au8 Zn52 55.4(3) . .
Zn28 Au8 Zn52 105.1(4) 5 .
Zn30 Au8 Zn52 130.1(4) . .
Zn52 Au8 Zn52 56.2(5) 5 .
Zn48 Au9 Zn31 69.0(3) . .
Zn48 Au9 Zn51 72.7(5) . .
Zn31 Au9 Zn51 126.7(5) . .
Zn48 Au9 Zn59 110.0(3) . 1_554
Zn31 Au9 Zn59 150.5(3) . 1_554
Zn51 Au9 Zn59 77.6(5) . 1_554
Zn48 Au9 Zn19 66.9(3) . .
Zn31 Au9 Zn19 89.9(3) . .
Zn51 Au9 Zn19 107.6(5) . .
Zn59 Au9 Zn19 64.5(3) 1_554 .
Zn48 Au9 Zn28 107.3(3) . .
Zn31 Au9 Zn28 97.7(3) . .
Zn51 Au9 Zn28 60.4(5) . .
Zn59 Au9 Zn28 110.0(3) 1_554 .
Zn19 Au9 Zn28 168.0(3) . .
Zn48 Au9 Zn52 142.7(4) . .
Zn31 Au9 Zn52 79.1(4) . .
Zn51 Au9 Zn52 115.3(5) . .
Zn59 Au9 Zn52 107.2(4) 1_554 .
Zn19 Au9 Zn52 133.4(4) . .
Zn28 Au9 Zn52 57.7(3) . .
Zn48 Au9 Zn27 146.4(3) . .
Zn31 Au9 Zn27 102.8(3) . .
Zn51 Au9 Zn27 129.1(5) . .
Zn59 Au9 Zn27 60.8(3) 1_554 .
Zn19 Au9 Zn27 81.0(3) . .
Zn28 Au9 Zn27 106.1(3) . .
Zn52 Au9 Zn27 58.3(3) . .
Zn48 Au9 Au18 148.9(3) . .
Zn31 Au9 Au18 135.9(3) . .
Zn51 Au9 Au18 76.4(5) . .
Zn59 Au9 Au18 59.1(2) 1_554 .
Zn19 Au9 Au18 121.0(3) . .
Zn28 Au9 Au18 58.4(2) . .
Zn52 Au9 Au18 56.9(3) . .
Zn27 Au9 Au18 57.98(19) . .
Zn48 Au9 Au16 58.1(2) . .
Zn31 Au9 Au16 54.9(2) . .
Zn51 Au9 Au16 73.7(4) . .
Zn59 Au9 Au16 151.1(3) 1_554 .
Zn19 Au9 Au16 121.8(3) . .
Zn28 Au9 Au16 57.4(2) . .
Zn52 Au9 Au16 88.1(3) . .
Zn27 Au9 Au16 144.3(2) . .
Au18 Au9 Au16 115.79(14) . .
Zn48 Au9 Au15 95.1(2) . .
Zn31 Au9 Au15 55.6(2) . .
Zn51 Au9 Au15 163.0(5) . .
Zn59 Au9 Au15 96.2(2) 1_554 .
Zn19 Au9 Au15 55.8(2) . .
Zn28 Au9 Au15 136.2(2) . .
Zn52 Au9 Au15 81.6(3) . .
Zn27 Au9 Au15 57.02(18) . .
Au18 Au9 Au15 114.26(14) . .
Au16 Au9 Au15 110.43(13) . .
Zn22 Au10 Zn22 17.3(13) . 2
Zn22 Au10 Zn22 17.3(13) . 3
Zn22 Au10 Zn22 17.3(13) 2 3
Zn22 Au10 Zn21 119.8(8) . .
Zn22 Au10 Zn21 135.2(11) 2 .
Zn22 Au10 Zn21 119.8(8) 3 .
Zn22 Au10 Zn21 135.2(11) . 3
Zn22 Au10 Zn21 119.8(8) 2 3
Zn22 Au10 Zn21 119.8(8) 3 3
Zn21 Au10 Zn21 90.1(10) . 3
Zn22 Au10 Zn21 119.8(8) . 2
Zn22 Au10 Zn21 119.8(8) 2 2
Zn22 Au10 Zn21 135.2(11) 3 2
Zn21 Au10 Zn21 90.1(10) . 2
Zn21 Au10 Zn21 90.1(10) 3 2
Zn22 Au10 Zn38 62.3(4) . .
Zn22 Au10 Zn38 77.0(8) 2 .
Zn22 Au10 Zn38 62.3(4) 3 .
Zn21 Au10 Zn38 58.2(7) . .
Zn21 Au10 Zn38 126.96(11) 3 .
Zn21 Au10 Zn38 126.95(11) 2 .
Zn22 Au10 Au38 77.0(8) . 3
Zn22 Au10 Au38 62.3(4) 2 3
Zn22 Au10 Au38 62.3(4) 3 3
Zn21 Au10 Au38 126.95(10) . 3
Zn21 Au10 Au38 58.2(7) 3 3
Zn21 Au10 Au38 126.95(11) 2 3
Zn38 Au10 Au38 105.8(2) . 3
Zn22 Au10 Au38 62.3(4) . 2
Zn22 Au10 Au38 62.3(4) 2 2
Zn22 Au10 Au38 77.0(8) 3 2
Zn21 Au10 Au38 126.95(10) . 2
Zn21 Au10 Au38 126.95(11) 3 2
Zn21 Au10 Au38 58.2(7) 2 2
Zn38 Au10 Au38 105.8(2) . 2
Au38 Au10 Au38 105.8(2) 3 2
Zn22 Au10 Zn38 77.0(8) . 3
Zn22 Au10 Zn38 62.3(4) 2 3
Zn22 Au10 Zn38 62.3(4) 3 3
Zn21 Au10 Zn38 126.95(10) . 3
Zn21 Au10 Zn38 58.2(7) 3 3
Zn21 Au10 Zn38 126.95(11) 2 3
Zn38 Au10 Zn38 105.8(2) . 3
Au38 Au10 Zn38 0.0(3) 3 3
Au38 Au10 Zn38 105.8(2) 2 3
Zn22 Au10 Zn38 62.3(4) . 2
Zn22 Au10 Zn38 62.3(4) 2 2
Zn22 Au10 Zn38 77.0(8) 3 2
Zn21 Au10 Zn38 126.95(10) . 2
Zn21 Au10 Zn38 126.95(11) 3 2
Zn21 Au10 Zn38 58.2(7) 2 2
Zn38 Au10 Zn38 105.8(2) . 2
Au38 Au10 Zn38 105.8(2) 3 2
Au38 Au10 Zn38 0.00(13) 2 2
Zn38 Au10 Zn38 105.8(2) 3 2
Zn20 Au11 Zn20 119.73(5) 3_665 .
Zn20 Au11 Zn20 119.73(5) 3_665 2_655
Zn20 Au11 Zn20 119.73(5) . 2_655
Zn20 Au11 Zn44 63.4(3) 3_665 2_655
Zn20 Au11 Zn44 140.3(4) . 2_655
Zn20 Au11 Zn44 65.4(3) 2_655 2_655
Zn20 Au11 Zn44 65.4(3) 3_665 3_665
Zn20 Au11 Zn44 63.4(3) . 3_665
Zn20 Au11 Zn44 140.3(4) 2_655 3_665
Zn44 Au11 Zn44 88.0(3) 2_655 3_665
Zn20 Au11 Zn44 140.3(4) 3_665 .
Zn20 Au11 Zn44 65.4(3) . .
Zn20 Au11 Zn44 63.4(3) 2_655 .
Zn44 Au11 Zn44 88.0(3) 2_655 .
Zn44 Au11 Zn44 88.0(3) 3_665 .
Zn20 Au11 Au45 58.9(3) 3_665 2_656
Zn20 Au11 Au45 110.1(3) . 2_656
Zn20 Au11 Au45 107.6(3) 2_655 2_656
Zn44 Au11 Au45 104.2(3) 2_655 2_656
Zn44 Au11 Au45 107.2(3) 3_665 2_656
Zn44 Au11 Au45 160.6(3) . 2_656
Zn20 Au11 Zn45 58.9(3) 3_665 2_656
Zn20 Au11 Zn45 110.1(3) . 2_656
Zn20 Au11 Zn45 107.6(3) 2_655 2_656
Zn44 Au11 Zn45 104.2(3) 2_655 2_656
Zn44 Au11 Zn45 107.2(3) 3_665 2_656
Zn44 Au11 Zn45 160.6(3) . 2_656
Au45 Au11 Zn45 0.0(4) 2_656 2_656
Zn20 Au11 Au45 110.1(3) 3_665 1_556
Zn20 Au11 Au45 107.6(3) . 1_556
Zn20 Au11 Au45 58.9(3) 2_655 1_556
Zn44 Au11 Au45 107.2(3) 2_655 1_556
Zn44 Au11 Au45 160.6(3) 3_665 1_556
Zn44 Au11 Au45 104.2(3) . 1_556
Au45 Au11 Au45 58.1(3) 2_656 1_556
Zn45 Au11 Au45 58.1(3) 2_656 1_556
Zn20 Au11 Zn45 110.1(3) 3_665 1_556
Zn20 Au11 Zn45 107.6(3) . 1_556
Zn20 Au11 Zn45 58.9(3) 2_655 1_556
Zn44 Au11 Zn45 107.2(3) 2_655 1_556
Zn44 Au11 Zn45 160.6(3) 3_665 1_556
Zn44 Au11 Zn45 104.2(3) . 1_556
Au45 Au11 Zn45 58.1(3) 2_656 1_556
Zn45 Au11 Zn45 58.1(3) 2_656 1_556
Au45 Au11 Zn45 0.0(7) 1_556 1_556
Zn20 Au11 Au45 107.6(3) 3_665 3_666
Zn20 Au11 Au45 58.9(3) . 3_666
Zn20 Au11 Au45 110.1(3) 2_655 3_666
Zn44 Au11 Au45 160.6(3) 2_655 3_666
Zn44 Au11 Au45 104.2(3) 3_665 3_666
Zn44 Au11 Au45 107.2(3) . 3_666
Au45 Au11 Au45 58.1(3) 2_656 3_666
Zn45 Au11 Au45 58.1(3) 2_656 3_666
Au45 Au11 Au45 58.1(3) 1_556 3_666
Zn45 Au11 Au45 58.1(3) 1_556 3_666
Zn20 Au11 Zn45 107.6(3) 3_665 3_666
Zn20 Au11 Zn45 58.9(3) . 3_666
Zn20 Au11 Zn45 110.1(3) 2_655 3_666
Zn44 Au11 Zn45 160.6(3) 2_655 3_666
Zn44 Au11 Zn45 104.2(3) 3_665 3_666
Zn44 Au11 Zn45 107.2(3) . 3_666
Au45 Au11 Zn45 58.1(3) 2_656 3_666
Zn45 Au11 Zn45 58.1(3) 2_656 3_666
Au45 Au11 Zn45 58.1(3) 1_556 3_666
Zn45 Au11 Zn45 58.1(3) 1_556 3_666
Au45 Au11 Zn45 0.0(4) 3_666 3_666
Zn41 Au12 Zn32 68.5(3) 4 6_665
Zn41 Au12 Zn33 61.6(3) 4 4
Zn32 Au12 Zn33 71.2(3) 6_665 4
Zn41 Au12 Zn46 155.4(4) 4 .
Zn32 Au12 Zn46 104.2(3) 6_665 .
Zn33 Au12 Zn46 93.9(3) 4 .
Zn41 Au12 Zn29 105.1(3) 4 .
Zn32 Au12 Zn29 132.1(4) 6_665 .
Zn33 Au12 Zn29 65.2(3) 4 .
Zn46 Au12 Zn29 61.4(3) . .
Zn41 Au12 Zn48 78.1(3) 4 4
Zn32 Au12 Zn48 146.5(3) 6_665 4
Zn33 Au12 Zn48 95.2(3) 4 4
Zn46 Au12 Zn48 107.2(3) . 4
Zn29 Au12 Zn48 58.6(3) . 4
Zn41 Au12 Zn35 137.5(3) 4 4
Zn32 Au12 Zn35 98.5(3) 6_665 4
Zn33 Au12 Zn35 154.5(3) 4 4
Zn46 Au12 Zn35 65.5(3) . 4
Zn29 Au12 Zn35 112.4(3) . 4
Zn48 Au12 Zn35 104.8(3) 4 4
Zn41 Au12 Zn44 56.9(3) 4 4
Zn32 Au12 Zn44 67.3(3) 6_665 4
Zn33 Au12 Zn44 114.4(3) 4 4
Zn46 Au12 Zn44 143.8(3) . 4
Zn29 Au12 Zn44 150.4(4) . 4
Zn48 Au12 Zn44 92.9(3) 4 4
Zn35 Au12 Zn44 80.6(3) 4 4
Zn41 Au12 Au14 135.5(3) 4 .
Zn32 Au12 Au14 153.9(2) 6_665 .
Zn33 Au12 Au14 125.4(2) 4 .
Zn46 Au12 Au14 58.6(3) . .
Zn29 Au12 Au14 60.2(3) . .
Zn48 Au12 Au14 58.1(2) 4 .
Zn35 Au12 Au14 57.6(2) 4 .
Zn44 Au12 Au14 113.7(2) 4 .
Zn41 Au12 Zn34 94.9(3) 4 4
Zn32 Au12 Zn34 123.6(3) 6_665 4
Zn33 Au12 Zn34 147.4(3) 4 4
Zn46 Au12 Zn34 108.0(3) . 4
Zn29 Au12 Zn34 104.0(3) . 4
Zn48 Au12 Zn34 55.7(3) 4 4
Zn35 Au12 Zn34 57.7(3) 4 4
Zn44 Au12 Zn34 59.2(3) 4 4
Au14 Au12 Zn34 55.3(2) . 4
Zn41 Au12 Au2 123.0(2) 4 .
Zn32 Au12 Au2 55.1(2) 6_665 .
Zn33 Au12 Au2 103.1(2) 4 .
Zn46 Au12 Au2 58.1(3) . .
Zn29 Au12 Au2 117.1(3) . .
Zn48 Au12 Au2 156.9(2) 4 .
Zn35 Au12 Au2 54.0(2) 4 .
Zn44 Au12 Au2 92.2(2) 4 .
Au14 Au12 Au2 99.36(14) . .
Zn34 Au12 Au2 109.0(2) 4 .
Zn41 Au12 Zn47 104.0(3) 4 6_665
Zn32 Au12 Zn47 56.0(3) 6_665 6_665
Zn33 Au12 Zn47 54.5(3) 4 6_665
Zn46 Au12 Zn47 56.0(3) . 6_665
Zn29 Au12 Zn47 82.3(3) . 6_665
Zn48 Au12 Zn47 139.2(3) 4 6_665
Zn35 Au12 Zn47 100.2(3) 4 6_665
Zn44 Au12 Zn47 122.9(3) 4 6_665
Au14 Au12 Zn47 114.0(2) . 6_665
Zn34 Au12 Zn47 157.9(3) 4 6_665
Au2 Au12 Zn47 50.76(19) . 6_665
Zn33 Au13 Zn33 133.0(4) . 4
Zn33 Au13 Zn43 75.5(2) . 1_554
Zn33 Au13 Zn43 75.5(2) 4 1_554
Zn33 Au13 Zn29 66.7(2) . .
Zn33 Au13 Zn29 66.7(2) 4 .
Zn43 Au13 Zn29 58.6(4) 1_554 .
Zn33 Au13 Zn25 63.1(3) . 3_664
Zn33 Au13 Zn25 163.6(3) 4 3_664
Zn43 Au13 Zn25 116.1(3) 1_554 3_664
Zn29 Au13 Zn25 128.6(2) . 3_664
Zn33 Au13 Zn25 163.6(3) . 6_664
Zn33 Au13 Zn25 63.1(3) 4 6_664
Zn43 Au13 Zn25 116.1(3) 1_554 6_664
Zn29 Au13 Zn25 128.6(2) . 6_664
Zn25 Au13 Zn25 100.6(4) 3_664 6_664
Zn33 Au13 Zn35 128.3(3) . 4_554
Zn33 Au13 Zn35 60.8(3) 4 4_554
Zn43 Au13 Zn35 59.7(3) 1_554 4_554
Zn29 Au13 Zn35 105.3(3) . 4_554
Zn25 Au13 Zn35 113.7(3) 3_664 4_554
Zn25 Au13 Zn35 58.1(3) 6_664 4_554
Zn33 Au13 Zn35 60.8(3) . 1_554
Zn33 Au13 Zn35 128.3(3) 4 1_554
Zn43 Au13 Zn35 59.7(3) 1_554 1_554
Zn29 Au13 Zn35 105.3(3) . 1_554
Zn25 Au13 Zn35 58.1(3) 3_664 1_554
Zn25 Au13 Zn35 113.7(3) 6_664 1_554
Zn35 Au13 Zn35 74.4(4) 4_554 1_554
Zn33 Au13 Au6 108.2(2) . .
Zn33 Au13 Au6 108.2(2) 4 .
Zn43 Au13 Au6 167.3(4) 1_554 .
Zn29 Au13 Au6 134.1(3) . .
Zn25 Au13 Au6 57.9(2) 3_664 .
Zn25 Au13 Au6 57.9(2) 6_664 .
Zn35 Au13 Au6 110.9(2) 4_554 .
Zn35 Au13 Au6 110.9(2) 1_554 .
Zn33 Au13 Zn47 125.8(3) . 6_665
Zn33 Au13 Zn47 58.2(3) 4 6_665
Zn43 Au13 Zn47 131.6(3) 1_554 6_665
Zn29 Au13 Zn47 88.4(3) . 6_665
Zn25 Au13 Zn47 112.1(3) 3_664 6_665
Zn25 Au13 Zn47 56.2(3) 6_664 6_665
Zn35 Au13 Zn47 103.8(3) 4_554 6_665
Zn35 Au13 Zn47 166.2(3) 1_554 6_665
Au6 Au13 Zn47 56.6(2) . 6_665
Zn33 Au13 Zn47 58.2(3) . 3_665
Zn33 Au13 Zn47 125.8(3) 4 3_665
Zn43 Au13 Zn47 131.6(3) 1_554 3_665
Zn29 Au13 Zn47 88.4(3) . 3_665
Zn25 Au13 Zn47 56.2(3) 3_664 3_665
Zn25 Au13 Zn47 112.1(3) 6_664 3_665
Zn35 Au13 Zn47 166.2(3) 4_554 3_665
Zn35 Au13 Zn47 103.8(3) 1_554 3_665
Au6 Au13 Zn47 56.6(2) . 3_665
Zn47 Au13 Zn47 74.6(4) 6_665 3_665
Zn33 Au13 Zn50 112.6(2) . 1_554
Zn33 Au13 Zn50 112.6(2) 4 1_554
Zn43 Au13 Zn50 113.4(4) 1_554 1_554
Zn29 Au13 Zn50 172.0(4) . 1_554
Zn25 Au13 Zn50 53.2(2) 3_664 1_554
Zn25 Au13 Zn50 53.2(2) 6_664 1_554
Zn35 Au13 Zn50 68.5(3) 4_554 1_554
Zn35 Au13 Zn50 68.5(3) 1_554 1_554
Au6 Au13 Zn50 53.9(3) . 1_554
Zn47 Au13 Zn50 98.0(3) 6_665 1_554
Zn47 Au13 Zn50 98.0(3) 3_665 1_554
Zn43 Au14 Zn34 73.8(2) . .
Zn43 Au14 Zn34 73.8(2) . 4
Zn34 Au14 Zn34 128.4(4) . 4
Zn43 Au14 Zn24 65.8(4) . .
Zn34 Au14 Zn24 65.2(2) . .
Zn34 Au14 Zn24 65.2(2) 4 .
Zn43 Au14 Zn35 62.0(3) . 4
Zn34 Au14 Zn35 129.6(3) . 4
Zn34 Au14 Zn35 61.2(3) 4 4
Zn24 Au14 Zn35 112.3(3) . 4
Zn43 Au14 Zn35 62.0(3) . .
Zn34 Au14 Zn35 61.2(3) . .
Zn34 Au14 Zn35 129.6(3) 4 .
Zn24 Au14 Zn35 112.3(3) . .
Zn35 Au14 Zn35 76.9(4) 4 .
Zn43 Au14 Zn48 126.1(3) . .
Zn34 Au14 Zn48 58.6(3) . .
Zn34 Au14 Zn48 116.6(3) 4 .
Zn24 Au14 Zn48 72.0(3) . .
Zn35 Au14 Zn48 171.5(3) 4 .
Zn35 Au14 Zn48 108.7(3) . .
Zn43 Au14 Zn48 126.1(3) . 4
Zn34 Au14 Zn48 116.6(3) . 4
Zn34 Au14 Zn48 58.6(3) 4 4
Zn24 Au14 Zn48 72.0(3) . 4
Zn35 Au14 Zn48 108.7(3) 4 4
Zn35 Au14 Zn48 171.5(3) . 4
Zn48 Au14 Zn48 65.1(4) . 4
Zn43 Au14 Zn46 113.0(5) . .
Zn34 Au14 Zn46 114.6(2) . .
Zn34 Au14 Zn46 114.6(2) 4 .
Zn24 Au14 Zn46 178.9(5) . .
Zn35 Au14 Zn46 66.8(3) 4 .
Zn35 Au14 Zn46 66.8(3) . .
Zn48 Au14 Zn46 109.0(3) . .
Zn48 Au14 Zn46 109.0(3) 4 .
Zn43 Au14 Zn29 173.9(5) . .
Zn34 Au14 Zn29 108.3(2) . .
Zn34 Au14 Zn29 108.3(2) 4 .
Zn24 Au14 Zn29 120.2(4) . .
Zn35 Au14 Zn29 113.6(3) 4 .
Zn35 Au14 Zn29 113.6(3) . .
Zn48 Au14 Zn29 58.6(3) . .
Zn48 Au14 Zn29 58.6(3) 4 .
Zn46 Au14 Zn29 60.9(4) . .
Zn43 Au14 Au12 119.19(16) . 4
Zn34 Au14 Au12 62.4(2) . 4
Zn34 Au14 Au12 166.6(2) 4 4
Zn24 Au14 Au12 121.54(15) . 4
Zn35 Au14 Au12 120.2(3) 4 4
Zn35 Au14 Au12 60.7(2) . 4
Zn48 Au14 Au12 59.8(2) . 4
Zn48 Au14 Au12 110.9(2) 4 4
Zn46 Au14 Au12 58.87(14) . 4
Zn29 Au14 Au12 58.49(13) . 4
Zn43 Au14 Au12 119.19(16) . .
Zn34 Au14 Au12 166.6(2) . .
Zn34 Au14 Au12 62.4(2) 4 .
Zn24 Au14 Au12 121.54(15) . .
Zn35 Au14 Au12 60.7(2) 4 .
Zn35 Au14 Au12 120.2(3) . .
Zn48 Au14 Au12 110.9(2) . .
Zn48 Au14 Au12 59.8(2) 4 .
Zn46 Au14 Au12 58.87(14) . .
Zn29 Au14 Au12 58.50(13) . .
Au12 Au14 Au12 105.84(18) 4 .
Zn25 Au15 Zn41 151.6(3) 1_554 .
Zn25 Au15 Zn45 89.3(3) 1_554 .
Zn41 Au15 Zn45 62.3(3) . .
Zn25 Au15 Zn31 131.0(3) 1_554 .
Zn41 Au15 Zn31 66.7(3) . .
Zn45 Au15 Zn31 112.0(3) . .
Zn25 Au15 Zn19 127.4(3) 1_554 .
Zn41 Au15 Zn19 66.2(3) . .
Zn45 Au15 Zn19 107.5(3) . .
Zn31 Au15 Zn19 89.0(3) . .
Zn25 Au15 Zn47 60.6(3) 1_554 .
Zn41 Au15 Zn47 120.5(3) . .
Zn45 Au15 Zn47 97.5(3) . .
Zn31 Au15 Zn47 72.8(3) . .
Zn19 Au15 Zn47 153.3(3) . .
Zn25 Au15 Zn40 62.3(3) 1_554 1_554
Zn41 Au15 Zn40 115.7(3) . 1_554
Zn45 Au15 Zn40 93.8(3) . 1_554
Zn31 Au15 Zn40 149.5(3) . 1_554
Zn19 Au15 Zn40 67.0(3) . 1_554
Zn47 Au15 Zn40 121.4(3) . 1_554
Zn25 Au15 Zn27 61.4(3) 1_554 .
Zn41 Au15 Zn27 144.4(3) . .
Zn45 Au15 Zn27 145.6(3) . .
Zn31 Au15 Zn27 101.3(3) . .
Zn19 Au15 Zn27 80.7(3) . .
Zn47 Au15 Zn27 83.9(3) . .
Zn40 Au15 Zn27 57.9(2) 1_554 .
Zn25 Au15 Zn32 105.8(3) 1_554 .
Zn41 Au15 Zn32 61.6(3) . .
Zn45 Au15 Zn32 59.2(3) . .
Zn31 Au15 Zn32 58.3(3) . .
Zn19 Au15 Zn32 125.9(3) . .
Zn47 Au15 Zn32 60.3(3) . .
Zn40 Au15 Zn32 151.7(3) 1_554 .
Zn27 Au15 Zn32 142.0(3) . .
Zn25 Au15 Au9 115.9(2) 1_554 .
Zn41 Au15 Au9 92.4(2) . .
Zn45 Au15 Au9 154.6(2) . .
Zn31 Au15 Au9 54.2(2) . .
Zn19 Au15 Au9 55.8(2) . .
Zn47 Au15 Au9 97.6(2) . .
Zn40 Au15 Au9 95.7(2) 1_554 .
Zn27 Au15 Au9 56.61(17) . .
Zn32 Au15 Au9 112.5(2) . .
Zn31 Au16 Zn34 74.4(3) . .
Zn31 Au16 Zn40 62.8(3) . .
Zn34 Au16 Zn40 59.3(3) . .
Zn31 Au16 Zn24 132.2(4) . .
Zn34 Au16 Zn24 65.0(3) . .
Zn40 Au16 Zn24 111.6(3) . .
Zn31 Au16 Zn59 147.3(3) . .
Zn34 Au16 Zn59 90.2(3) . .
Zn40 Au16 Zn59 84.5(3) . .
Zn24 Au16 Zn59 58.9(4) . .
Zn31 Au16 Zn42 67.4(3) . 6_655
Zn34 Au16 Zn42 120.7(3) . 6_655
Zn40 Au16 Zn42 63.4(3) . 6_655
Zn24 Au16 Zn42 157.1(4) . 6_655
Zn59 Au16 Zn42 98.3(3) . 6_655
Zn31 Au16 Zn48 66.5(3) . .
Zn34 Au16 Zn48 58.2(3) . .
Zn40 Au16 Zn48 106.4(3) . .
Zn24 Au16 Zn48 71.1(4) . .
Zn59 Au16 Zn48 129.0(3) . .
Zn42 Au16 Zn48 131.5(3) 6_655 .
Zn31 Au16 Zn28 95.9(3) . .
Zn34 Au16 Zn28 159.4(3) . .
Zn40 Au16 Zn28 132.6(3) . .
Zn24 Au16 Zn28 113.4(3) . .
Zn59 Au16 Zn28 106.5(3) . .
Zn42 Au16 Zn28 69.4(3) 6_655 .
Zn48 Au16 Zn28 101.4(3) . .
Zn31 Au16 Zn37 123.8(3) . .
Zn34 Au16 Zn37 143.3(3) . .
Zn40 Au16 Zn37 98.4(3) . .
Zn24 Au16 Zn37 103.9(4) . .
Zn59 Au16 Zn37 56.8(3) . .
Zn42 Au16 Zn37 57.4(3) 6_655 .
Zn48 Au16 Zn37 154.9(3) . .
Zn28 Au16 Zn37 57.0(2) . .
Zn31 Au16 Au17 149.1(3) . .
Zn34 Au16 Au17 125.6(2) . .
Zn40 Au16 Au17 145.7(3) . .
Zn24 Au16 Au17 60.6(3) . .
Zn59 Au16 Au17 62.6(2) . .
Zn42 Au16 Au17 109.8(2) 6_655 .
Zn48 Au16 Au17 102.1(2) . .
Zn28 Au16 Au17 56.8(2) . .
Zn37 Au16 Au17 56.57(19) . .
Zn31 Au16 Au9 54.5(2) . .
Zn34 Au16 Au9 105.2(2) . .
Zn40 Au16 Au9 117.1(2) . .
Zn24 Au16 Au9 113.0(3) . .
Zn59 Au16 Au9 157.7(2) . .
Zn42 Au16 Au9 87.7(2) 6_655 .
Zn48 Au16 Au9 53.2(2) . .
Zn28 Au16 Au9 55.5(2) . .
Zn37 Au16 Au9 111.2(2) . .
Au17 Au16 Au9 95.17(14) . .
Zn21 Au17 Zn28 71.3(5) . 4
Zn21 Au17 Zn28 71.3(5) . .
Zn28 Au17 Zn28 96.9(4) 4 .
Zn21 Au17 Au37 75.1(4) . 4
Zn28 Au17 Au37 59.2(3) 4 4
Zn28 Au17 Au37 143.8(3) . 4
Zn21 Au17 Zn37 75.1(4) . 4
Zn28 Au17 Zn37 59.2(3) 4 4
Zn28 Au17 Zn37 143.8(3) . 4
Au37 Au17 Zn37 0.00(16) 4 4
Zn21 Au17 Zn37 75.1(4) . .
Zn28 Au17 Zn37 143.8(3) 4 .
Zn28 Au17 Zn37 59.2(3) . .
Au37 Au17 Zn37 123.6(4) 4 .
Zn37 Au17 Zn37 123.6(4) 4 .
Zn21 Au17 Zn23 60.1(8) . .
Zn28 Au17 Zn23 110.1(3) 4 .
Zn28 Au17 Zn23 110.1(3) . .
Au37 Au17 Zn23 61.9(2) 4 .
Zn37 Au17 Zn23 61.9(2) 4 .
Zn37 Au17 Zn23 61.9(2) . .
Zn21 Au17 Zn51 100.8(8) . .
Zn28 Au17 Zn51 59.4(3) 4 .
Zn28 Au17 Zn51 59.4(3) . .
Au37 Au17 Zn51 116.0(2) 4 .
Zn37 Au17 Zn51 116.0(2) 4 .
Zn37 Au17 Zn51 116.0(2) . .
Zn23 Au17 Zn51 161.0(6) . .
Zn21 Au17 Zn24 175.6(8) . .
Zn28 Au17 Zn24 111.4(3) 4 .
Zn28 Au17 Zn24 111.4(3) . .
Au37 Au17 Zn24 103.0(2) 4 .
Zn37 Au17 Zn24 103.0(2) 4 .
Zn37 Au17 Zn24 103.0(2) . .
Zn23 Au17 Zn24 115.4(4) . .
Zn51 Au17 Zn24 83.6(5) . .
Zn21 Au17 Au16 125.16(18) . .
Zn28 Au17 Au16 133.8(3) 4 .
Zn28 Au17 Au16 59.5(2) . .
Au37 Au17 Au16 156.6(3) 4 .
Zn37 Au17 Au16 156.6(3) 4 .
Zn37 Au17 Au16 60.29(19) . .
Zn23 Au17 Au16 115.16(18) . .
Zn51 Au17 Au16 74.6(3) . .
Zn24 Au17 Au16 55.82(12) . .
Zn21 Au17 Au16 125.16(18) . 4
Zn28 Au17 Au16 59.5(2) 4 4
Zn28 Au17 Au16 133.8(3) . 4
Au37 Au17 Au16 60.29(19) 4 4
Zn37 Au17 Au16 60.29(19) 4 4
Zn37 Au17 Au16 156.6(3) . 4
Zn23 Au17 Au16 115.16(18) . 4
Zn51 Au17 Au16 74.6(3) . 4
Zn24 Au17 Au16 55.82(12) . 4
Au16 Au17 Au16 106.61(19) . 4
Zn39 Au18 Au37 65.3(4) 1_554 1_554
Zn39 Au18 Zn37 65.3(4) 1_554 1_554
Au37 Au18 Zn37 0.0(4) 1_554 1_554
Zn39 Au18 Zn23 61.8(4) 1_554 1_554
Au37 Au18 Zn23 63.3(3) 1_554 1_554
Zn37 Au18 Zn23 63.3(3) 1_554 1_554
Zn39 Au18 Zn36 69.9(4) 1_554 3
Au37 Au18 Zn36 133.9(3) 1_554 3
Zn37 Au18 Zn36 133.9(3) 1_554 3
Zn23 Au18 Zn36 104.1(4) 1_554 3
Zn39 Au18 Zn52 119.5(4) 1_554 .
Au37 Au18 Zn52 116.5(4) 1_554 .
Zn37 Au18 Zn52 116.5(4) 1_554 .
Zn23 Au18 Zn52 178.7(4) 1_554 .
Zn36 Au18 Zn52 77.0(4) 3 .
Zn39 Au18 Zn38 89.2(4) 1_554 .
Au37 Au18 Zn38 127.8(3) 1_554 .
Zn37 Au18 Zn38 127.8(3) 1_554 .
Zn23 Au18 Zn38 64.4(3) 1_554 .
Zn36 Au18 Zn38 60.1(3) 3 .
Zn52 Au18 Zn38 115.7(3) . .
Zn39 Au18 Zn28 130.8(4) 1_554 .
Au37 Au18 Zn28 163.9(3) 1_554 .
Zn37 Au18 Zn28 163.9(3) 1_554 .
Zn23 Au18 Zn28 121.8(3) 1_554 .
Zn36 Au18 Zn28 61.7(3) 3 .
Zn52 Au18 Zn28 57.9(3) . .
Zn38 Au18 Zn28 60.1(2) . .
Zn39 Au18 Zn27 111.8(4) 1_554 .
Au37 Au18 Zn27 61.7(2) 1_554 .
Zn37 Au18 Zn27 61.7(2) 1_554 .
Zn23 Au18 Zn27 120.2(3) 1_554 .
Zn36 Au18 Zn27 130.8(3) 3 .
Zn52 Au18 Zn27 59.2(3) . .
Zn38 Au18 Zn27 158.4(3) . .
Zn28 Au18 Zn27 105.9(3) . .
Zn39 Au18 Zn59 118.2(3) 1_554 1_554
Au37 Au18 Zn59 58.2(3) 1_554 1_554
Zn37 Au18 Zn59 58.2(3) 1_554 1_554
Zn23 Au18 Zn59 71.9(4) 1_554 1_554
Zn36 Au18 Zn59 164.9(3) 3 1_554
Zn52 Au18 Zn59 106.8(4) . 1_554
Zn38 Au18 Zn59 106.0(3) . 1_554
Zn28 Au18 Zn59 107.4(3) . 1_554
Zn27 Au18 Zn59 60.3(3) . 1_554
Au5 Zn19 Au3 149.1(5) 1_554 .
Au5 Zn19 Au9 139.6(5) 1_554 .
Au3 Zn19 Au9 71.2(3) . .
Au5 Zn19 Au15 71.3(3) 1_554 .
Au3 Zn19 Au15 139.5(4) . .
Au9 Zn19 Au15 68.4(3) . .
Au5 Zn19 Zn34 57.6(3) 1_554 1_554
Au3 Zn19 Zn34 104.2(4) . 1_554
Au9 Zn19 Zn34 136.6(5) . 1_554
Au15 Zn19 Zn34 106.2(4) . 1_554
Au5 Zn19 Zn59 132.4(5) 1_554 1_554
Au3 Zn19 Zn59 58.5(3) . 1_554
Au9 Zn19 Zn59 57.7(3) . 1_554
Au15 Zn19 Zn59 99.9(4) . 1_554
Zn34 Zn19 Zn59 82.5(4) 1_554 1_554
Au5 Zn19 Zn41 61.9(3) 1_554 .
Au3 Zn19 Zn41 126.4(5) . .
Au9 Zn19 Zn41 93.8(4) . .
Au15 Zn19 Zn41 55.8(3) . .
Zn34 Zn19 Zn41 119.4(5) 1_554 .
Zn59 Zn19 Zn41 149.6(5) 1_554 .
Au5 Zn19 Zn48 129.9(5) 1_554 .
Au3 Zn19 Zn48 58.3(3) . .
Au9 Zn19 Zn48 55.0(3) . .
Au15 Zn19 Zn48 95.7(4) . .
Zn34 Zn19 Zn48 158.0(5) 1_554 .
Zn59 Zn19 Zn48 96.9(4) 1_554 .
Zn41 Zn19 Zn48 70.7(4) . .
Au5 Zn19 Zn43 94.3(4) 1_554 1_554
Au3 Zn19 Zn43 54.9(3) . 1_554
Au9 Zn19 Zn43 126.0(5) . 1_554
Au15 Zn19 Zn43 165.5(5) . 1_554
Zn34 Zn19 Zn43 65.0(4) 1_554 1_554
Zn59 Zn19 Zn43 90.5(4) 1_554 1_554
Zn41 Zn19 Zn43 117.1(5) . 1_554
Zn48 Zn19 Zn43 93.0(4) . 1_554
Au5 Zn19 Zn40 60.3(3) 1_554 1_554
Au3 Zn19 Zn40 131.9(4) . 1_554
Au9 Zn19 Zn40 97.1(4) . 1_554
Au15 Zn19 Zn40 56.8(3) . 1_554
Zn34 Zn19 Zn40 52.8(3) 1_554 1_554
Zn59 Zn19 Zn40 75.5(4) 1_554 1_554
Zn41 Zn19 Zn40 100.2(4) . 1_554
Zn48 Zn19 Zn40 148.5(5) . 1_554
Zn43 Zn19 Zn40 117.3(5) 1_554 1_554
Au5 Zn19 Zn33 55.2(3) 1_554 .
Au3 Zn19 Zn33 103.3(4) . .
Au9 Zn19 Zn33 135.8(4) . .
Au15 Zn19 Zn33 104.1(4) . .
Zn34 Zn19 Zn33 87.6(4) 1_554 .
Zn59 Zn19 Zn33 155.8(5) 1_554 .
Zn41 Zn19 Zn33 53.2(3) . .
Zn48 Zn19 Zn33 84.1(4) . .
Zn43 Zn19 Zn33 65.3(4) 1_554 .
Zn40 Zn19 Zn33 115.3(4) 1_554 .
Au2 Zn20 Au11 150.5(5) 4 .
Au2 Zn20 Zn40 65.6(3) 4 3_665
Au11 Zn20 Zn40 117.8(4) . 3_665
Au2 Zn20 Au45 144.6(5) 4 3_666
Au11 Zn20 Au45 64.4(3) . 3_666
Zn40 Zn20 Au45 96.0(4) 3_665 3_666
Au2 Zn20 Zn45 144.6(5) 4 3_666
Au11 Zn20 Zn45 64.4(3) . 3_666
Zn40 Zn20 Zn45 96.0(4) 3_665 3_666
Au45 Zn20 Zn45 0.0(4) 3_666 3_666
Au2 Zn20 Zn35 60.5(3) 4 .
Au11 Zn20 Zn35 130.1(5) . .
Zn40 Zn20 Zn35 111.5(5) 3_665 .
Au45 Zn20 Zn35 104.4(4) 3_666 .
Zn45 Zn20 Zn35 104.4(4) 3_666 .
Au2 Zn20 Au5 124.7(4) 4 .
Au11 Zn20 Au5 67.6(3) . .
Zn40 Zn20 Au5 151.9(5) 3_665 .
Au45 Zn20 Au5 60.1(3) 3_666 .
Zn45 Zn20 Au5 60.1(3) 3_666 .
Zn35 Zn20 Au5 65.6(3) . .
Au2 Zn20 Zn44 97.7(4) 4 3_665
Au11 Zn20 Zn44 59.6(3) . 3_665
Zn40 Zn20 Zn44 72.6(4) 3_665 3_665
Au45 Zn20 Zn44 105.3(4) 3_666 3_665
Zn45 Zn20 Zn44 105.3(4) 3_666 3_665
Zn35 Zn20 Zn44 149.3(5) . 3_665
Au5 Zn20 Zn44 125.2(5) . 3_665
Au2 Zn20 Zn25 60.5(3) 4 3_665
Au11 Zn20 Zn25 148.5(5) . 3_665
Zn40 Zn20 Zn25 60.3(4) 3_665 3_665
Au45 Zn20 Zn25 84.3(4) 3_666 3_665
Zn45 Zn20 Zn25 84.3(4) 3_666 3_665
Zn35 Zn20 Zn25 58.0(4) . 3_665
Au5 Zn20 Zn25 100.0(4) . 3_665
Zn44 Zn20 Zn25 132.8(5) 3_665 3_665
Au2 Zn20 Zn44 103.1(4) 4 .
Au11 Zn20 Zn44 58.5(3) . .
Zn40 Zn20 Zn44 150.4(5) 3_665 .
Au45 Zn20 Zn44 106.2(4) 3_666 .
Zn45 Zn20 Zn44 106.2(4) 3_666 .
Zn35 Zn20 Zn44 82.0(4) . .
Au5 Zn20 Zn44 57.4(3) . .
Zn44 Zn20 Zn44 82.6(5) 3_665 .
Zn25 Zn20 Zn44 140.0(5) 3_665 .
Au2 Zn20 Zn32 55.5(3) 4 3_665
Au11 Zn20 Zn32 95.1(4) . 3_665
Zn40 Zn20 Zn32 90.8(4) 3_665 3_665
Au45 Zn20 Zn32 159.2(5) 3_666 3_665
Zn45 Zn20 Zn32 159.2(5) 3_666 3_665
Zn35 Zn20 Zn32 91.2(4) . 3_665
Au5 Zn20 Zn32 116.9(4) . 3_665
Zn44 Zn20 Zn32 58.1(3) 3_665 3_665
Zn25 Zn20 Zn32 116.0(4) 3_665 3_665
Zn44 Zn20 Zn32 62.0(3) . 3_665
Au2 Zn20 Au5 122.0(4) 4 3_665
Au11 Zn20 Au5 62.0(2) . 3_665
Zn40 Zn20 Au5 58.2(3) 3_665 3_665
Au45 Zn20 Au5 58.0(3) 3_666 3_665
Zn45 Zn20 Au5 58.0(3) 3_666 3_665
Zn35 Zn20 Au5 155.0(5) . 3_665
Au5 Zn20 Au5 111.7(4) . 3_665
Zn44 Zn20 Au5 54.0(3) 3_665 3_665
Zn25 Zn20 Au5 100.0(4) 3_665 3_665
Zn44 Zn20 Au5 118.5(4) . 3_665
Zn32 Zn20 Au5 110.7(4) 3_665 3_665
Au17 Zn21 Au10 153.1(14) . .
Au17 Zn21 Zn23 64.1(8) . .
Au10 Zn21 Zn23 142.8(14) . .
Au17 Zn21 Au1 135.3(13) . .
Au10 Zn21 Au1 71.6(9) . .
Zn23 Zn21 Au1 71.1(8) . .
Au17 Zn21 Zn38 87.2(10) . .
Au10 Zn21 Zn38 65.9(8) . .
Zn23 Zn21 Zn38 151.3(14) . .
Au1 Zn21 Zn38 137.5(13) . .
Au17 Zn21 Zn28 57.5(6) . 4
Au10 Zn21 Zn28 104.2(8) . 4
Zn23 Zn21 Zn28 103.3(9) . 4
Au1 Zn21 Zn28 138.2(4) . 4
Zn38 Zn21 Zn28 57.2(6) . 4
Au17 Zn21 Zn28 57.5(6) . .
Au10 Zn21 Zn28 104.2(8) . .
Zn23 Zn21 Zn28 103.3(9) . .
Au1 Zn21 Zn28 138.2(4) . .
Zn38 Zn21 Zn28 57.2(6) . .
Zn28 Zn21 Zn28 83.6(9) 4 .
Au17 Zn21 Au37 55.4(5) . 4
Au10 Zn21 Au37 131.2(5) . 4
Zn23 Zn21 Au37 56.5(5) . 4
Au1 Zn21 Au37 99.5(8) . 4
Zn38 Zn21 Au37 108.1(8) . 4
Zn28 Zn21 Au37 50.9(4) 4 4
Zn28 Zn21 Au37 111.7(10) . 4
Zn22 Zn22 Zn22 60.002(16) 2 3
Zn22 Zn22 Au10 81.4(7) 2 .
Zn22 Zn22 Au10 81.4(7) 3 .
Zn22 Zn22 Zn39 134.5(6) 2 2_554
Zn22 Zn22 Zn39 134.5(6) 3 2_554
Au10 Zn22 Zn39 135.9(14) . 2_554
Zn22 Zn22 Au1 81.8(6) 2 1_554
Zn22 Zn22 Au1 81.8(6) 3 1_554
Au10 Zn22 Au1 160.6(15) . 1_554
Zn39 Zn22 Au1 63.5(8) 2_554 1_554
Zn22 Zn22 Zn38 133.8(7) 2 .
Zn22 Zn22 Zn38 82.4(6) 3 .
Au10 Zn22 Zn38 66.4(7) . .
Zn39 Zn22 Zn38 90.6(8) 2_554 .
Au1 Zn22 Zn38 120.7(7) 1_554 .
Zn22 Zn22 Au38 82.4(6) 2 2
Zn22 Zn22 Au38 133.8(7) 3 2
Au10 Zn22 Au38 66.4(7) . 2
Zn39 Zn22 Au38 90.6(8) 2_554 2
Au1 Zn22 Au38 120.7(7) 1_554 2
Zn38 Zn22 Au38 111.2(11) . 2
Zn22 Zn22 Zn38 82.4(6) 2 2
Zn22 Zn22 Zn38 133.8(7) 3 2
Au10 Zn22 Zn38 66.4(7) . 2
Zn39 Zn22 Zn38 90.6(8) 2_554 2
Au1 Zn22 Zn38 120.7(7) 1_554 2
Zn38 Zn22 Zn38 111.2(11) . 2
Au38 Zn22 Zn38 0.00(16) 2 2
Zn22 Zn22 Zn36 136.4(5) 2 .
Zn22 Zn22 Zn36 136.4(5) 3 .
Au10 Zn22 Zn36 66.7(8) . .
Zn39 Zn22 Zn36 69.2(9) 2_554 .
Au1 Zn22 Zn36 132.7(13) 1_554 .
Zn38 Zn22 Zn36 58.3(6) . .
Au38 Zn22 Zn36 58.3(6) 2 .
Zn38 Zn22 Zn36 58.3(6) 2 .
Zn22 Zn22 Zn39 35.7(6) 2 3_554
Zn22 Zn22 Zn39 83.2(5) 3 3_554
Au10 Zn22 Zn39 112.4(9) . 3_554
Zn39 Zn22 Zn39 98.8(10) 2_554 3_554
Au1 Zn22 Zn39 55.8(6) 1_554 3_554
Zn38 Zn22 Zn39 165.6(11) . 3_554
Au38 Zn22 Zn39 79.9(3) 2 3_554
Zn38 Zn22 Zn39 79.9(3) 2 3_554
Zn36 Zn22 Zn39 135.5(5) . 3_554
Zn22 Zn22 Zn39 83.2(5) 2 1_554
Zn22 Zn22 Zn39 35.7(6) 3 1_554
Au10 Zn22 Zn39 112.4(9) . 1_554
Zn39 Zn22 Zn39 98.8(10) 2_554 1_554
Au1 Zn22 Zn39 55.8(6) 1_554 1_554
Zn38 Zn22 Zn39 79.9(3) . 1_554
Au38 Zn22 Zn39 165.6(11) 2 1_554
Zn38 Zn22 Zn39 165.6(11) 2 1_554
Zn36 Zn22 Zn39 135.5(5) . 1_554
Zn39 Zn22 Zn39 87.8(9) 3_554 1_554
Zn21 Zn23 Au18 125.5(3) . 4_556
Zn21 Zn23 Au18 125.5(3) . 1_556
Au18 Zn23 Au18 108.8(5) 4_556 1_556
Zn21 Zn23 Zn39 81.5(6) . 2
Au18 Zn23 Zn39 58.0(3) 4_556 2
Au18 Zn23 Zn39 138.3(6) 1_556 2
Zn21 Zn23 Zn39 81.5(6) . .
Au18 Zn23 Zn39 138.3(6) 4_556 .
Au18 Zn23 Zn39 58.0(3) 1_556 .
Zn39 Zn23 Zn39 103.5(8) 2 .
Zn21 Zn23 Au17 55.7(8) . .
Au18 Zn23 Au17 107.2(4) 4_556 .
Au18 Zn23 Au17 107.2(4) 1_556 .
Zn39 Zn23 Au17 114.5(5) 2 .
Zn39 Zn23 Au17 114.5(5) . .
Zn21 Zn23 Au37 71.9(5) . 4
Au18 Zn23 Au37 57.9(2) 4_556 4
Au18 Zn23 Au37 149.4(6) 1_556 4
Zn39 Zn23 Au37 62.0(4) 2 4
Zn39 Zn23 Au37 151.0(7) . 4
Au17 Zn23 Au37 58.9(3) . 4
Zn21 Zn23 Zn37 71.9(5) . 4
Au18 Zn23 Zn37 57.9(2) 4_556 4
Au18 Zn23 Zn37 149.4(6) 1_556 4
Zn39 Zn23 Zn37 62.0(4) 2 4
Zn39 Zn23 Zn37 151.0(7) . 4
Au17 Zn23 Zn37 58.9(3) . 4
Au37 Zn23 Zn37 0.0(4) 4 4
Zn21 Zn23 Zn37 71.9(5) . .
Au18 Zn23 Zn37 149.4(6) 4_556 .
Au18 Zn23 Zn37 57.9(2) 1_556 .
Zn39 Zn23 Zn37 151.0(7) 2 .
Zn39 Zn23 Zn37 62.0(4) . .
Au17 Zn23 Zn37 58.9(3) . .
Au37 Zn23 Zn37 117.7(6) 4 .
Zn37 Zn23 Zn37 117.7(6) 4 .
Zn21 Zn23 Au38 156.8(9) . 1_556
Au18 Zn23 Au38 58.7(3) 4_556 1_556
Au18 Zn23 Au38 58.7(3) 1_556 1_556
Zn39 Zn23 Au38 84.2(5) 2 1_556
Zn39 Zn23 Au38 84.2(5) . 1_556
Au17 Zn23 Au38 147.4(6) . 1_556
Au37 Zn23 Au38 116.7(3) 4 1_556
Zn37 Zn23 Au38 116.7(3) 4 1_556
Zn37 Zn23 Au38 116.7(3) . 1_556
Zn21 Zn23 Zn38 156.8(9) . 1_556
Au18 Zn23 Zn38 58.7(3) 4_556 1_556
Au18 Zn23 Zn38 58.7(3) 1_556 1_556
Zn39 Zn23 Zn38 84.2(5) 2 1_556
Zn39 Zn23 Zn38 84.2(5) . 1_556
Au17 Zn23 Zn38 147.4(6) . 1_556
Au37 Zn23 Zn38 116.7(3) 4 1_556
Zn37 Zn23 Zn38 116.7(3) 4 1_556
Zn37 Zn23 Zn38 116.7(3) . 1_556
Au38 Zn23 Zn38 0.0(6) 1_556 1_556
Zn59 Zn24 Zn59 62.3(5) 4 .
Zn59 Zn24 Au14 141.0(4) 4 .
Zn59 Zn24 Au14 141.0(4) . .
Zn59 Zn24 Au16 61.5(3) 4 4
Zn59 Zn24 Au16 114.8(5) . 4
Au14 Zn24 Au16 103.8(3) . 4
Zn59 Zn24 Au16 114.8(5) 4 .
Zn59 Zn24 Au16 61.5(3) . .
Au14 Zn24 Au16 103.8(3) . .
Au16 Zn24 Au16 120.4(5) 4 .
Zn59 Zn24 Au17 64.5(4) 4 .
Zn59 Zn24 Au17 64.5(4) . .
Au14 Zn24 Au17 145.0(6) . .
Au16 Zn24 Au17 63.5(3) 4 .
Au16 Zn24 Au17 63.5(3) . .
Zn59 Zn24 Zn43 98.0(5) 4 .
Zn59 Zn24 Zn43 98.0(5) . .
Au14 Zn24 Zn43 55.8(4) . .
Au16 Zn24 Zn43 119.7(3) 4 .
Au16 Zn24 Zn43 119.7(3) . .
Au17 Zn24 Zn43 159.2(6) . .
Zn59 Zn24 Zn34 144.4(6) 4 .
Zn59 Zn24 Zn34 87.2(3) . .
Au14 Zn24 Zn34 57.2(3) . .
Au16 Zn24 Zn34 154.2(6) 4 .
Au16 Zn24 Zn34 56.9(2) . .
Au17 Zn24 Zn34 120.5(3) . .
Zn43 Zn24 Zn34 66.7(3) . .
Zn59 Zn24 Zn34 87.2(3) 4 4
Zn59 Zn24 Zn34 144.4(6) . 4
Au14 Zn24 Zn34 57.2(3) . 4
Au16 Zn24 Zn34 56.9(2) 4 4
Au16 Zn24 Zn34 154.2(6) . 4
Au17 Zn24 Zn34 120.5(3) . 4
Zn43 Zn24 Zn34 66.7(3) . 4
Zn34 Zn24 Zn34 112.8(6) . 4
Zn59 Zn24 Au3 55.2(3) 4 1_556
Zn59 Zn24 Au3 55.2(3) . 1_556
Au14 Zn24 Au3 107.0(5) . 1_556
Au16 Zn24 Au3 110.3(3) 4 1_556
Au16 Zn24 Au3 110.3(3) . 1_556
Au17 Zn24 Au3 108.0(4) . 1_556
Zn43 Zn24 Au3 51.2(4) . 1_556
Zn34 Zn24 Au3 93.1(4) . 1_556
Zn34 Zn24 Au3 93.1(4) 4 1_556
Zn50 Zn25 Au15 153.9(5) 2_655 1_556
Zn50 Zn25 Zn47 116.5(5) 2_655 1_556
Au15 Zn25 Zn47 62.3(3) 1_556 1_556
Zn50 Zn25 Zn35 76.6(5) 2_655 2_655
Au15 Zn25 Zn35 128.8(4) 1_556 2_655
Zn47 Zn25 Zn35 114.7(4) 1_556 2_655
Zn50 Zn25 Au2 63.1(3) 2_655 6_655
Au15 Zn25 Au2 121.1(4) 1_556 6_655
Zn47 Zn25 Au2 173.9(5) 1_556 6_655
Zn35 Zn25 Au2 59.2(3) 2_655 6_655
Zn50 Zn25 Au13 68.2(4) 2_655 2_656
Au15 Zn25 Au13 125.2(4) 1_556 2_656
Zn47 Zn25 Au13 65.6(3) 1_556 2_656
Zn35 Zn25 Au13 62.4(3) 2_655 2_656
Au2 Zn25 Au13 109.5(3) 6_655 2_656
Zn50 Zn25 Au6 60.3(4) 2_655 2_656
Au15 Zn25 Au6 102.9(3) 1_556 2_656
Zn47 Zn25 Au6 61.5(3) 1_556 2_656
Zn35 Zn25 Au6 120.5(4) 2_655 2_656
Au2 Zn25 Au6 120.4(4) 6_655 2_656
Au13 Zn25 Au6 64.3(2) 2_656 2_656
Zn50 Zn25 Zn27 90.8(5) 2_655 1_556
Au15 Zn25 Zn27 63.2(3) 1_556 1_556
Zn47 Zn25 Zn27 85.6(4) 1_556 1_556
Zn35 Zn25 Zn27 159.2(4) 2_655 1_556
Au2 Zn25 Zn27 100.4(3) 6_655 1_556
Au13 Zn25 Zn27 128.2(4) 2_656 1_556
Au6 Zn25 Zn27 64.1(3) 2_656 1_556
Zn50 Zn25 Au27 90.8(5) 2_655 1_556
Au15 Zn25 Au27 63.2(3) 1_556 1_556
Zn47 Zn25 Au27 85.6(4) 1_556 1_556
Zn35 Zn25 Au27 159.2(4) 2_655 1_556
Au2 Zn25 Au27 100.4(3) 6_655 1_556
Au13 Zn25 Au27 128.2(4) 2_656 1_556
Au6 Zn25 Au27 64.1(3) 2_656 1_556
Zn27 Zn25 Au27 0.00(7) 1_556 1_556
Zn50 Zn25 Zn40 107.8(5) 2_655 .
Au15 Zn25 Zn40 61.8(3) 1_556 .
Zn47 Zn25 Zn40 122.5(4) 1_556 .
Zn35 Zn25 Zn40 109.5(4) 2_655 .
Au2 Zn25 Zn40 62.2(3) 6_655 .
Au13 Zn25 Zn40 171.3(5) 2_656 .
Au6 Zn25 Zn40 121.0(4) 2_656 .
Zn27 Zn25 Zn40 58.3(3) 1_556 .
Au27 Zn25 Zn40 58.3(3) 1_556 .
Zn50 Zn25 Zn33 120.4(5) 2_655 2_656
Au15 Zn25 Zn33 82.6(3) 1_556 2_656
Zn47 Zn25 Zn33 59.4(3) 1_556 2_656
Zn35 Zn25 Zn33 60.1(3) 2_655 2_656
Au2 Zn25 Zn33 115.1(4) 6_655 2_656
Au13 Zn25 Zn33 56.6(3) 2_656 2_656
Au6 Zn25 Zn33 108.2(4) 2_656 2_656
Zn27 Zn25 Zn33 140.1(4) 1_556 2_656
Au27 Zn25 Zn33 140.1(4) 1_556 2_656
Zn40 Zn25 Zn33 123.4(4) . 2_656
Zn50 Zn25 Zn20 116.1(5) 2_655 2_655
Au15 Zn25 Zn20 79.5(4) 1_556 2_655
Zn47 Zn25 Zn20 122.9(5) 1_556 2_655
Zn35 Zn25 Zn20 59.4(3) 2_655 2_655
Au2 Zn25 Zn20 55.3(3) 6_655 2_655
Au13 Zn25 Zn20 117.5(4) 2_656 2_655
Au6 Zn25 Zn20 175.5(5) 2_656 2_655
Zn27 Zn25 Zn20 114.3(4) 1_556 2_655
Au27 Zn25 Zn20 114.3(4) 1_556 2_655
Zn40 Zn25 Zn20 56.6(4) . 2_655
Zn33 Zn25 Zn20 75.8(4) 2_656 2_655
Zn40 Zn27 Zn30 130.5(4) 1_554 1_554
Zn40 Zn27 Zn52 147.5(5) 1_554 .
Zn30 Zn27 Zn52 76.2(4) 1_554 .
Zn40 Zn27 Zn25 60.9(3) 1_554 1_554
Zn30 Zn27 Zn25 100.4(4) 1_554 1_554
Zn52 Zn27 Zn25 100.5(4) . 1_554
Zn40 Zn27 Au18 142.7(4) 1_554 .
Zn30 Zn27 Au18 64.9(3) 1_554 .
Zn52 Zn27 Au18 59.3(3) . .
Zn25 Zn27 Au18 156.4(4) 1_554 .
Zn40 Zn27 Au37 98.9(3) 1_554 1_554
Zn30 Zn27 Au37 58.4(4) 1_554 1_554
Zn52 Zn27 Au37 112.4(4) . 1_554
Zn25 Zn27 Au37 132.5(4) 1_554 1_554
Au18 Zn27 Au37 57.2(3) . 1_554
Zn40 Zn27 Zn37 98.9(3) 1_554 1_554
Zn30 Zn27 Zn37 58.4(4) 1_554 1_554
Zn52 Zn27 Zn37 112.4(4) . 1_554
Zn25 Zn27 Zn37 132.5(4) 1_554 1_554
Au18 Zn27 Zn37 57.2(3) . 1_554
Au37 Zn27 Zn37 0.0(4) 1_554 1_554
Zn40 Zn27 Au9 103.8(3) 1_554 .
Zn30 Zn27 Au9 124.0(4) 1_554 .
Zn52 Zn27 Au9 60.2(3) . .
Zn25 Zn27 Au9 119.6(3) 1_554 .
Au18 Zn27 Au9 63.3(2) . .
Au37 Zn27 Au9 106.5(3) 1_554 .
Zn37 Zn27 Au9 106.5(3) 1_554 .
Zn40 Zn27 Zn59 83.0(3) 1_554 1_554
Zn30 Zn27 Zn59 110.0(4) 1_554 1_554
Zn52 Zn27 Zn59 106.8(4) . 1_554
Zn25 Zn27 Zn59 142.9(4) 1_554 1_554
Au18 Zn27 Zn59 60.2(3) . 1_554
Au37 Zn27 Zn59 56.7(3) 1_554 1_554
Zn37 Zn27 Zn59 56.7(3) 1_554 1_554
Au9 Zn27 Zn59 58.4(3) . 1_554
Zn40 Zn27 Zn42 62.5(3) 1_554 6_654
Zn30 Zn27 Zn42 68.6(4) 1_554 6_654
Zn52 Zn27 Zn42 142.9(5) . 6_654
Zn25 Zn27 Zn42 75.4(3) 1_554 6_654
Au18 Zn27 Zn42 112.5(3) . 6_654
Au37 Zn27 Zn42 57.5(3) 1_554 6_654
Zn37 Zn27 Zn42 57.5(3) 1_554 6_654
Au9 Zn27 Zn42 153.4(4) . 6_654
Zn59 Zn27 Zn42 96.1(4) 1_554 6_654
Zn40 Zn27 Au15 60.0(3) 1_554 .
Zn30 Zn27 Au15 148.2(4) 1_554 .
Zn52 Zn27 Au15 87.6(4) . .
Zn25 Zn27 Au15 55.4(3) 1_554 .
Au18 Zn27 Au15 128.7(3) . .
Au37 Zn27 Au15 152.7(4) 1_554 .
Zn37 Zn27 Au15 152.7(4) 1_554 .
Au9 Zn27 Au15 66.4(2) . .
Zn59 Zn27 Au15 100.8(3) 1_554 .
Zn42 Zn27 Au15 116.8(3) 6_654 .
Zn40 Zn27 Au6 117.4(3) 1_554 2_655
Zn30 Zn27 Au6 54.7(3) 1_554 2_655
Zn52 Zn27 Au6 58.5(3) . 2_655
Zn25 Zn27 Au6 57.8(3) 1_554 2_655
Au18 Zn27 Au6 99.2(3) . 2_655
Au37 Zn27 Au6 112.6(3) 1_554 2_655
Zn37 Zn27 Au6 112.6(3) 1_554 2_655
Au9 Zn27 Au6 115.8(3) . 2_655
Zn59 Zn27 Au6 159.3(4) 1_554 2_655
Zn42 Zn27 Au6 90.7(3) 6_654 2_655
Au15 Zn27 Au6 93.5(2) . 2_655
Zn52 Zn28 Zn37 110.5(5) . .
Zn52 Zn28 Au17 159.7(5) . .
Zn37 Zn28 Au17 60.5(3) . .
Zn52 Zn28 Zn51 117.5(6) . .
Zn37 Zn28 Zn51 119.3(6) . .
Au17 Zn28 Zn51 61.5(4) . .
Zn52 Zn28 Au9 61.6(3) . .
Zn37 Zn28 Au9 127.4(4) . .
Au17 Zn28 Au9 107.8(3) . .
Zn51 Zn28 Au9 58.8(4) . .
Zn52 Zn28 Au8 65.9(4) . .
Zn37 Zn28 Au8 59.5(3) . .
Au17 Zn28 Au8 116.0(3) . .
Zn51 Zn28 Au8 176.1(5) . .
Au9 Zn28 Au8 125.0(4) . .
Zn52 Zn28 Zn38 117.2(5) . .
Zn37 Zn28 Zn38 121.7(4) . .
Au17 Zn28 Zn38 81.5(3) . .
Zn51 Zn28 Zn38 64.1(5) . .
Au9 Zn28 Zn38 104.5(3) . .
Au8 Zn28 Zn38 113.0(4) . .
Zn52 Zn28 Au18 60.0(4) . .
Zn37 Zn28 Au18 161.7(4) . .
Au17 Zn28 Au18 133.7(4) . .
Zn51 Zn28 Au18 78.4(5) . .
Au9 Zn28 Au18 64.2(2) . .
Au8 Zn28 Au18 102.5(3) . .
Zn38 Zn28 Au18 59.6(2) . .
Zn52 Zn28 Au16 96.0(4) . .
Zn37 Zn28 Au16 62.2(3) . .
Au17 Zn28 Au16 63.7(2) . .
Zn51 Zn28 Au16 77.4(5) . .
Au9 Zn28 Au16 67.1(2) . .
Au8 Zn28 Au16 104.4(3) . .
Zn38 Zn28 Au16 137.3(4) . .
Au18 Zn28 Au16 131.2(3) . .
Zn52 Zn28 Zn36 76.2(5) . 3
Zn37 Zn28 Zn36 105.7(4) . 3
Au17 Zn28 Zn36 122.9(4) . 3
Zn51 Zn28 Zn36 119.8(6) . 3
Au9 Zn28 Zn36 120.0(4) . 3
Au8 Zn28 Zn36 58.4(3) . 3
Zn38 Zn28 Zn36 58.7(3) . 3
Au18 Zn28 Zn36 58.1(3) . 3
Au16 Zn28 Zn36 162.8(4) . 3
Zn43 Zn29 Au13 60.5(4) 1_554 .
Zn43 Zn29 Zn48 105.9(5) 1_554 .
Au13 Zn29 Zn48 145.8(3) . .
Zn43 Zn29 Zn48 105.9(5) 1_554 4
Au13 Zn29 Zn48 145.8(3) . 4
Zn48 Zn29 Zn48 65.5(5) . 4
Zn43 Zn29 Au12 123.7(3) 1_554 4
Au13 Zn29 Au12 98.7(3) . 4
Zn48 Zn29 Au12 61.0(3) . 4
Zn48 Zn29 Au12 113.8(5) 4 4
Zn43 Zn29 Au12 123.7(3) 1_554 .
Au13 Zn29 Au12 98.7(3) . .
Zn48 Zn29 Au12 113.8(5) . .
Zn48 Zn29 Au12 61.0(3) 4 .
Au12 Zn29 Au12 110.3(5) 4 .
Zn43 Zn29 Au3 56.7(4) 1_554 .
Au13 Zn29 Au3 117.2(5) . .
Zn48 Zn29 Au3 59.0(3) . .
Zn48 Zn29 Au3 59.0(3) 4 .
Au12 Zn29 Au3 114.9(3) 4 .
Au12 Zn29 Au3 114.9(3) . .
Zn43 Zn29 Zn46 140.5(7) 1_554 .
Au13 Zn29 Zn46 80.0(5) . .
Zn48 Zn29 Zn46 107.2(5) . .
Zn48 Zn29 Zn46 107.2(5) 4 .
Au12 Zn29 Zn46 58.9(3) 4 .
Au12 Zn29 Zn46 58.9(3) . .
Au3 Zn29 Zn46 162.8(6) . .
Zn43 Zn29 Au14 161.4(6) 1_554 .
Au13 Zn29 Au14 138.1(5) . .
Zn48 Zn29 Au14 59.2(3) . .
Zn48 Zn29 Au14 59.2(3) 4 .
Au12 Zn29 Au14 61.3(3) 4 .
Au12 Zn29 Au14 61.3(3) . .
Au3 Zn29 Au14 104.7(4) . .
Zn46 Zn29 Au14 58.1(4) . .
Zn43 Zn29 Zn33 71.4(4) 1_554 .
Au13 Zn29 Zn33 55.5(3) . .
Zn48 Zn29 Zn33 90.9(3) . .
Zn48 Zn29 Zn33 155.1(5) 4 .
Au12 Zn29 Zn33 55.7(2) 4 .
Au12 Zn29 Zn33 141.8(5) . .
Au3 Zn29 Zn33 102.6(4) . .
Zn46 Zn29 Zn33 87.0(4) . .
Au14 Zn29 Zn33 116.9(3) . .
Zn43 Zn29 Zn33 71.4(4) 1_554 4
Au13 Zn29 Zn33 55.5(3) . 4
Zn48 Zn29 Zn33 155.1(5) . 4
Zn48 Zn29 Zn33 90.9(3) 4 4
Au12 Zn29 Zn33 141.8(5) 4 4
Au12 Zn29 Zn33 55.7(2) . 4
Au3 Zn29 Zn33 102.6(4) . 4
Zn46 Zn29 Zn33 87.0(4) . 4
Au14 Zn29 Zn33 116.9(3) . 4
Zn33 Zn29 Zn33 110.7(5) . 4
Au6 Zn30 Zn37 128.8(3) 2_656 .
Au6 Zn30 Au37 128.8(3) 2_656 5
Zn37 Zn30 Au37 100.3(6) . 5
Au6 Zn30 Zn37 128.8(3) 2_656 5
Zn37 Zn30 Zn37 100.3(6) . 5
Au37 Zn30 Zn37 0.0(6) 5 5
Au6 Zn30 Au27 67.1(3) 2_656 1_556
Zn37 Zn30 Au27 62.5(2) . 1_556
Au37 Zn30 Au27 162.1(5) 5 1_556
Zn37 Zn30 Au27 162.1(5) 5 1_556
Au6 Zn30 Zn27 67.1(3) 2_656 1_556
Zn37 Zn30 Zn27 62.5(2) . 1_556
Au37 Zn30 Zn27 162.1(5) 5 1_556
Zn37 Zn30 Zn27 162.1(5) 5 1_556
Au27 Zn30 Zn27 0.0(3) 1_556 1_556
Au6 Zn30 Au27 67.1(3) 2_656 5_556
Zn37 Zn30 Au27 162.1(5) . 5_556
Au37 Zn30 Au27 62.5(2) 5 5_556
Zn37 Zn30 Au27 62.5(2) 5 5_556
Au27 Zn30 Au27 134.2(6) 1_556 5_556
Zn27 Zn30 Au27 134.2(6) 1_556 5_556
Au6 Zn30 Zn27 67.1(3) 2_656 5_556
Zn37 Zn30 Zn27 162.1(5) . 5_556
Au37 Zn30 Zn27 62.5(2) 5 5_556
Zn37 Zn30 Zn27 62.5(2) 5 5_556
Au27 Zn30 Zn27 134.2(6) 1_556 5_556
Zn27 Zn30 Zn27 134.2(6) 1_556 5_556
Au27 Zn30 Zn27 0.0(3) 5_556 5_556
Au6 Zn30 Zn39 147.3(6) 2_656 .
Zn37 Zn30 Zn39 62.8(3) . .
Au37 Zn30 Zn39 62.8(3) 5 .
Zn37 Zn30 Zn39 62.8(3) 5 .
Au27 Zn30 Zn39 109.0(3) 1_556 .
Zn27 Zn30 Zn39 109.0(3) 1_556 .
Au27 Zn30 Zn39 109.0(3) 5_556 .
Zn27 Zn30 Zn39 109.0(3) 5_556 .
Au6 Zn30 Au8 133.1(5) 2_656 .
Zn37 Zn30 Au8 58.4(3) . .
Au37 Zn30 Au8 58.4(3) 5 .
Zn37 Zn30 Au8 58.4(3) 5 .
Au27 Zn30 Au8 105.6(3) 1_556 .
Zn27 Zn30 Au8 105.6(3) 1_556 .
Au27 Zn30 Au8 105.6(3) 5_556 .
Zn27 Zn30 Au8 105.6(3) 5_556 .
Zn39 Zn30 Au8 79.6(5) . .
Au6 Zn30 Au18 103.3(3) 2_656 1_556
Zn37 Zn30 Au18 56.4(3) . 1_556
Au37 Zn30 Au18 117.1(5) 5 1_556
Zn37 Zn30 Au18 117.1(5) 5 1_556
Au27 Zn30 Au18 58.7(2) 1_556 1_556
Zn27 Zn30 Au18 58.7(2) 1_556 1_556
Au27 Zn30 Au18 133.8(5) 5_556 1_556
Zn27 Zn30 Au18 133.8(5) 5_556 1_556
Zn39 Zn30 Au18 54.5(3) . 1_556
Au8 Zn30 Au18 111.6(4) . 1_556
Au9 Zn31 Au16 70.6(3) . .
Au9 Zn31 Zn32 133.6(4) . .
Au16 Zn31 Zn32 155.8(5) . .
Au9 Zn31 Au15 70.3(3) . .
Au16 Zn31 Au15 140.7(4) . .
Zn32 Zn31 Au15 63.4(3) . .
Au9 Zn31 Au2 135.5(4) . 6_655
Au16 Zn31 Au2 106.2(3) . 6_655
Zn32 Zn31 Au2 58.9(3) . 6_655
Au15 Zn31 Au2 103.3(3) . 6_655
Au9 Zn31 Zn40 129.1(4) . .
Au16 Zn31 Zn40 58.8(3) . .
Zn32 Zn31 Zn40 97.1(4) . .
Au15 Zn31 Zn40 160.4(5) . .
Au2 Zn31 Zn40 61.9(3) 6_655 .
Au9 Zn31 Zn41 95.7(3) . .
Au16 Zn31 Zn41 126.1(4) . .
Zn32 Zn31 Zn41 59.8(4) . .
Au15 Zn31 Zn41 56.2(3) . .
Au2 Zn31 Zn41 117.6(4) 6_655 .
Zn40 Zn31 Zn41 117.1(5) . .
Au9 Zn31 Zn48 55.3(3) . .
Au16 Zn31 Zn48 58.9(3) . .
Zn32 Zn31 Zn48 129.5(5) . .
Au15 Zn31 Zn48 95.8(4) . .
Au2 Zn31 Zn48 160.5(4) 6_655 .
Zn40 Zn31 Zn48 98.6(4) . .
Zn41 Zn31 Zn48 70.3(3) . .
Au9 Zn31 Zn42 91.1(4) . 6_655
Au16 Zn31 Zn42 58.0(3) . 6_655
Zn32 Zn31 Zn42 114.0(4) . 6_655
Au15 Zn31 Zn42 125.3(4) . 6_655
Au2 Zn31 Zn42 55.7(3) 6_655 6_655
Zn40 Zn31 Zn42 59.0(3) . 6_655
Zn41 Zn31 Zn42 173.0(5) . 6_655
Zn48 Zn31 Zn42 115.2(4) . 6_655
Au9 Zn31 Zn44 137.0(4) . .
Au16 Zn31 Zn44 104.7(4) . .
Zn32 Zn31 Zn44 58.7(3) . .
Au15 Zn31 Zn44 101.9(4) . .
Au2 Zn31 Zn44 87.4(3) 6_655 .
Zn40 Zn31 Zn44 66.4(3) . .
Zn41 Zn31 Zn44 51.3(3) . .
Zn48 Zn31 Zn44 84.9(4) . .
Zn42 Zn31 Zn44 123.6(4) 6_655 .
Au12 Zn32 Au2 70.3(2) 6_655 6_655
Au12 Zn32 Zn31 130.1(4) 6_655 .
Au2 Zn32 Zn31 61.9(3) 6_655 .
Au12 Zn32 Zn45 105.5(4) 6_655 .
Au2 Zn32 Zn45 154.0(4) 6_655 .
Zn31 Zn32 Zn45 110.8(4) . .
Au12 Zn32 Au7 107.3(3) 6_655 .
Au2 Zn32 Au7 143.2(4) 6_655 .
Zn31 Zn32 Au7 119.3(4) . .
Zn45 Zn32 Au7 62.8(3) . .
Au12 Zn32 Zn47 71.8(3) 6_655 .
Au2 Zn32 Zn47 58.9(3) 6_655 .
Zn31 Zn32 Zn47 71.9(4) . .
Zn45 Zn32 Zn47 95.2(4) . .
Au7 Zn32 Zn47 157.3(4) . .
Au12 Zn32 Zn41 164.3(4) 6_655 .
Au2 Zn32 Zn41 125.3(4) 6_655 .
Zn31 Zn32 Zn41 64.6(4) . .
Zn45 Zn32 Zn41 59.9(3) . .
Au7 Zn32 Zn41 62.0(3) . .
Zn47 Zn32 Zn41 113.2(4) . .
Au12 Zn32 Au15 123.0(3) 6_655 .
Au2 Zn32 Au15 101.9(3) 6_655 .
Zn31 Zn32 Au15 58.3(3) . .
Zn45 Zn32 Au15 57.9(3) . .
Au7 Zn32 Au15 108.8(3) . .
Zn47 Zn32 Au15 58.2(3) . .
Zn41 Zn32 Au15 56.3(3) . .
Au12 Zn32 Zn44 131.6(4) 6_655 .
Au2 Zn32 Zn44 94.1(3) 6_655 .
Zn31 Zn32 Zn44 67.9(4) . .
Zn45 Zn32 Zn44 106.2(4) . .
Au7 Zn32 Zn44 59.0(3) . .
Zn47 Zn32 Zn44 138.9(5) . .
Zn41 Zn32 Zn44 54.9(3) . .
Au15 Zn32 Zn44 104.8(3) . .
Au12 Zn32 Zn41 54.9(2) 6_655 2_655
Au2 Zn32 Zn41 124.7(4) 6_655 2_655
Zn31 Zn32 Zn41 171.1(5) . 2_655
Zn45 Zn32 Zn41 60.5(3) . 2_655
Au7 Zn32 Zn41 60.0(3) . 2_655
Zn47 Zn32 Zn41 105.7(4) . 2_655
Zn41 Zn32 Zn41 109.8(4) . 2_655
Au15 Zn32 Zn41 112.9(4) . 2_655
Zn44 Zn32 Zn41 115.4(4) . 2_655
Au12 Zn32 Zn44 59.5(3) 6_655 2_655
Au2 Zn32 Zn44 96.2(3) 6_655 2_655
Zn31 Zn32 Zn44 136.7(4) . 2_655
Zn45 Zn32 Zn44 103.6(4) . 2_655
Au7 Zn32 Zn44 56.4(3) . 2_655
Zn47 Zn32 Zn44 130.8(4) . 2_655
Zn41 Zn32 Zn44 115.6(4) . 2_655
Au15 Zn32 Zn44 161.4(4) . 2_655
Zn44 Zn32 Zn44 78.1(4) . 2_655
Zn41 Zn32 Zn44 51.4(3) 2_655 2_655
Au13 Zn33 Au5 127.7(4) . 1_554
Au13 Zn33 Au12 103.3(3) . 4
Au5 Zn33 Au12 120.8(3) 1_554 4
Au13 Zn33 Zn41 156.1(4) . .
Au5 Zn33 Zn41 64.3(3) 1_554 .
Au12 Zn33 Zn41 57.8(3) 4 .
Au13 Zn33 Zn47 66.4(3) . 3_665
Au5 Zn33 Zn47 149.5(4) 1_554 3_665
Au12 Zn33 Zn47 72.4(3) 4 3_665
Zn41 Zn33 Zn47 114.9(4) . 3_665
Au13 Zn33 Zn35 62.9(3) . 1_554
Au5 Zn33 Zn35 66.6(3) 1_554 1_554
Au12 Zn33 Zn35 159.9(4) 4 1_554
Zn41 Zn33 Zn35 130.2(4) . 1_554
Zn47 Zn33 Zn35 111.3(4) 3_665 1_554
Au13 Zn33 Zn25 60.3(3) . 3_664
Au5 Zn33 Zn25 102.8(3) 1_554 3_664
Au12 Zn33 Zn25 130.2(4) 4 3_664
Zn41 Zn33 Zn25 142.3(4) . 3_664
Zn47 Zn33 Zn25 57.8(3) 3_665 3_664
Zn35 Zn33 Zn25 57.9(3) 1_554 3_664
Au13 Zn33 Au45 141.3(4) . 3_665
Au5 Zn33 Au45 58.8(2) 1_554 3_665
Au12 Zn33 Au45 100.7(3) 4 3_665
Zn41 Zn33 Au45 61.8(3) . 3_665
Zn47 Zn33 Au45 93.0(4) 3_665 3_665
Zn35 Zn33 Au45 98.9(4) 1_554 3_665
Zn25 Zn33 Au45 81.0(3) 3_664 3_665
Au13 Zn33 Zn45 141.3(4) . 3_665
Au5 Zn33 Zn45 58.8(2) 1_554 3_665
Au12 Zn33 Zn45 100.7(3) 4 3_665
Zn41 Zn33 Zn45 61.8(3) . 3_665
Zn47 Zn33 Zn45 93.0(4) 3_665 3_665
Zn35 Zn33 Zn45 98.9(4) 1_554 3_665
Zn25 Zn33 Zn45 81.0(3) 3_664 3_665
Au45 Zn33 Zn45 0.0(4) 3_665 3_665
Au13 Zn33 Zn29 57.8(3) . .
Au5 Zn33 Zn29 122.5(4) 1_554 .
Au12 Zn33 Zn29 59.1(3) 4 .
Zn41 Zn33 Zn29 98.4(4) . .
Zn47 Zn33 Zn29 88.0(4) 3_665 .
Zn35 Zn33 Zn29 100.8(4) 1_554 .
Zn25 Zn33 Zn29 117.1(4) 3_664 .
Au45 Zn33 Zn29 158.4(4) 3_665 .
Zn45 Zn33 Zn29 158.4(4) 3_665 .
Au13 Zn33 Zn19 107.9(4) . .
Au5 Zn33 Zn19 52.7(3) 1_554 .
Au12 Zn33 Zn19 87.5(3) 4 .
Zn41 Zn33 Zn19 60.5(3) . .
Zn47 Zn33 Zn19 156.4(4) 3_665 .
Zn35 Zn33 Zn19 83.5(4) 1_554 .
Zn25 Zn33 Zn19 141.2(4) 3_664 .
Au45 Zn33 Zn19 103.1(4) 3_665 .
Zn45 Zn33 Zn19 103.1(4) 3_665 .
Zn29 Zn33 Zn19 70.7(4) . .
Au13 Zn33 Zn32 122.5(4) . 3_665
Au5 Zn33 Zn32 106.4(3) 1_554 3_665
Au12 Zn33 Zn32 54.1(2) 4 3_665
Zn41 Zn33 Zn32 60.8(3) . 3_665
Zn47 Zn33 Zn32 56.6(3) 3_665 3_665
Zn35 Zn33 Zn32 145.1(4) 1_554 3_665
Zn25 Zn33 Zn32 93.2(4) 3_664 3_665
Au45 Zn33 Zn32 53.9(3) 3_665 3_665
Zn45 Zn33 Zn32 53.9(3) 3_665 3_665
Zn29 Zn33 Zn32 110.5(4) . 3_665
Zn19 Zn33 Zn32 120.6(4) . 3_665
Zn40 Zn34 Zn48 111.4(5) . .
Zn40 Zn34 Au5 65.1(3) . .
Zn48 Zn34 Au5 156.0(5) . .
Zn40 Zn34 Au16 60.5(3) . .
Zn48 Zn34 Au16 63.3(3) . .
Au5 Zn34 Au16 124.1(4) . .
Zn40 Zn34 Au14 164.3(5) . .
Zn48 Zn34 Au14 62.5(3) . .
Au5 Zn34 Au14 126.8(4) . .
Au16 Zn34 Au14 105.1(3) . .
Zn40 Zn34 Zn35 132.1(5) . .
Zn48 Zn34 Zn35 111.6(4) . .
Au5 Zn34 Zn35 67.0(3) . .
Au16 Zn34 Zn35 164.2(5) . .
Au14 Zn34 Zn35 61.0(3) . .
Zn40 Zn34 Zn44 72.3(4) . .
Zn48 Zn34 Zn44 97.0(4) . .
Au5 Zn34 Zn44 59.0(3) . .
Au16 Zn34 Zn44 112.4(4) . .
Au14 Zn34 Zn44 121.7(4) . .
Zn35 Zn34 Zn44 82.6(4) . .
Zn40 Zn34 Au12 129.2(4) . 4
Zn48 Zn34 Au12 61.0(3) . 4
Au5 Zn34 Au12 101.7(3) . 4
Au16 Zn34 Au12 121.6(4) . 4
Au14 Zn34 Au12 62.3(2) . 4
Zn35 Zn34 Au12 60.6(3) . 4
Zn44 Zn34 Au12 60.3(3) . 4
Zn40 Zn34 Zn24 107.0(5) . .
Zn48 Zn34 Zn24 70.4(4) . .
Au5 Zn34 Zn24 133.6(5) . .
Au16 Zn34 Zn24 58.1(3) . .
Au14 Zn34 Zn24 57.6(3) . .
Zn35 Zn34 Zn24 106.3(4) . .
Zn44 Zn34 Zn24 166.4(5) . .
Au12 Zn34 Zn24 114.7(4) 4 .
Zn40 Zn34 Zn19 66.2(4) . 1_556
Zn48 Zn34 Zn19 147.2(5) . 1_556
Au5 Zn34 Zn19 55.4(3) . 1_556
Au16 Zn34 Zn19 90.7(4) . 1_556
Au14 Zn34 Zn19 110.4(4) . 1_556
Zn35 Zn34 Zn19 87.8(4) . 1_556
Zn44 Zn34 Zn19 112.0(4) . 1_556
Au12 Zn34 Zn19 147.6(4) 4 1_556
Zn24 Zn34 Zn19 79.1(4) . 1_556
Zn40 Zn34 Zn43 124.4(5) . .
Zn48 Zn34 Zn43 110.1(4) . .
Au5 Zn34 Zn43 89.0(3) . .
Au16 Zn34 Zn43 111.2(4) . .
Au14 Zn34 Zn43 52.2(3) . .
Zn35 Zn34 Zn43 55.1(4) . .
Zn44 Zn34 Zn43 135.5(4) . .
Au12 Zn34 Zn43 102.9(4) 4 .
Zn24 Zn34 Zn43 56.5(4) . .
Zn19 Zn34 Zn43 58.8(4) 1_556 .
Au2 Zn35 Zn25 61.0(3) 4 3_665
Au2 Zn35 Zn20 56.9(3) 4 .
Zn25 Zn35 Zn20 62.6(4) 3_665 .
Au2 Zn35 Au14 112.7(3) 4 .
Zn25 Zn35 Au14 148.8(4) 3_665 .
Zn20 Zn35 Au14 142.9(4) . .
Au2 Zn35 Zn34 125.2(4) 4 .
Zn25 Zn35 Zn34 152.6(5) 3_665 .
Zn20 Zn35 Zn34 97.1(4) . .
Au14 Zn35 Zn34 57.8(3) . .
Au2 Zn35 Zn43 155.9(5) 4 .
Zn25 Zn35 Zn43 115.7(5) 3_665 .
Zn20 Zn35 Zn43 145.7(5) . .
Au14 Zn35 Zn43 56.2(3) . .
Zn34 Zn35 Zn43 69.8(4) . .
Au2 Zn35 Zn33 118.6(4) 4 1_556
Zn25 Zn35 Zn33 62.0(3) 3_665 1_556
Zn20 Zn35 Zn33 78.1(4) . 1_556
Au14 Zn35 Zn33 127.9(4) . 1_556
Zn34 Zn35 Zn33 97.3(4) . 1_556
Zn43 Zn35 Zn33 72.7(4) . 1_556
Au2 Zn35 Au13 108.6(3) 4 1_556
Zn25 Zn35 Au13 59.5(3) 3_665 1_556
Zn20 Zn35 Au13 117.8(4) . 1_556
Au14 Zn35 Au13 99.3(3) . 1_556
Zn34 Zn35 Au13 125.9(4) . 1_556
Zn43 Zn35 Au13 57.9(3) . 1_556
Zn33 Zn35 Au13 56.3(3) 1_556 1_556
Au2 Zn35 Au12 67.4(2) 4 4
Zn25 Zn35 Au12 127.7(4) 3_665 4
Zn20 Zn35 Au12 82.9(4) . 4
Au14 Zn35 Au12 61.7(2) . 4
Zn34 Zn35 Au12 61.6(3) . 4
Zn43 Zn35 Au12 114.7(4) . 4
Zn33 Zn35 Au12 149.6(4) 1_556 4
Au13 Zn35 Au12 153.6(4) 1_556 4
Au2 Zn35 Au5 113.4(4) 4 .
Zn25 Zn35 Au5 97.7(4) 3_665 .
Zn20 Zn35 Au5 57.5(3) . .
Au14 Zn35 Au5 111.7(3) . .
Zn34 Zn35 Au5 54.9(3) . .
Zn43 Zn35 Au5 90.6(3) . .
Zn33 Zn35 Au5 55.1(3) 1_556 .
Au13 Zn35 Au5 110.2(3) 1_556 .
Au12 Zn35 Au5 94.6(3) 4 .
Au2 Zn35 Zn46 59.3(3) 4 .
Zn25 Zn35 Zn46 101.3(4) 3_665 .
Zn20 Zn35 Zn46 113.2(4) . .
Au14 Zn35 Zn46 56.7(3) . .
Zn34 Zn35 Zn46 103.8(4) . .
Zn43 Zn35 Zn46 100.8(4) . .
Zn33 Zn35 Zn46 154.2(5) 1_556 .
Au13 Zn35 Zn46 98.7(3) 1_556 .
Au12 Zn35 Zn46 56.1(3) 4 .
Au5 Zn35 Zn46 150.7(4) . .
Au18 Zn36 Au18 91.1(4) 2 4
Au18 Zn36 Au8 105.3(4) 2 2
Au18 Zn36 Au8 105.3(4) 4 2
Au18 Zn36 Zn38 134.9(5) 2 .
Au18 Zn36 Zn38 60.7(2) 4 .
Au8 Zn36 Zn38 115.4(3) 2 .
Au18 Zn36 Au38 60.7(2) 2 2
Au18 Zn36 Au38 134.9(5) 4 2
Au8 Zn36 Au38 115.4(3) 2 2
Zn38 Zn36 Au38 113.7(5) . 2
Au18 Zn36 Zn38 60.7(2) 2 2
Au18 Zn36 Zn38 134.9(5) 4 2
Au8 Zn36 Zn38 115.4(3) 2 2
Zn38 Zn36 Zn38 113.7(5) . 2
Au38 Zn36 Zn38 0.0(4) 2 2
Au18 Zn36 Zn28 137.5(5) 2 4
Au18 Zn36 Zn28 60.2(2) 4 4
Au8 Zn36 Zn28 59.9(3) 2 4
Zn38 Zn36 Zn28 59.8(2) . 4
Au38 Zn36 Zn28 160.9(6) 2 4
Zn38 Zn36 Zn28 160.9(6) 2 4
Au18 Zn36 Zn28 60.2(2) 2 2
Au18 Zn36 Zn28 137.5(5) 4 2
Au8 Zn36 Zn28 59.9(3) 2 2
Zn38 Zn36 Zn28 160.9(6) . 2
Au38 Zn36 Zn28 59.8(2) 2 2
Zn38 Zn36 Zn28 59.8(2) 2 2
Zn28 Zn36 Zn28 119.7(6) 4 2
Au18 Zn36 Zn22 85.4(6) 2 .
Au18 Zn36 Zn22 85.4(6) 4 .
Au8 Zn36 Zn22 164.5(9) 2 .
Zn38 Zn36 Zn22 59.8(3) . .
Au38 Zn36 Zn22 59.8(3) 2 .
Zn38 Zn36 Zn22 59.8(3) 2 .
Zn28 Zn36 Zn22 119.2(3) 4 .
Zn28 Zn36 Zn22 119.2(3) 2 .
Au18 Zn36 Au10 118.9(3) 2 .
Au18 Zn36 Au10 118.9(3) 4 .
Au8 Zn36 Au10 114.3(5) 2 .
Zn38 Zn36 Au10 60.9(3) . .
Au38 Zn36 Au10 60.9(3) 2 .
Zn38 Zn36 Au10 60.9(3) 2 .
Zn28 Zn36 Au10 102.9(4) 4 .
Zn28 Zn36 Au10 102.9(4) 2 .
Zn22 Zn36 Au10 50.3(7) . .
Au18 Zn36 Zn39 53.8(3) 2 2_554
Au18 Zn36 Zn39 53.8(3) 4 2_554
Au8 Zn36 Zn39 144.6(6) 2 2_554
Zn38 Zn36 Zn39 81.2(4) . 2_554
Au38 Zn36 Zn39 81.2(4) 2 2_554
Zn38 Zn36 Zn39 81.2(4) 2 2_554
Zn28 Zn36 Zn39 113.5(3) 4 2_554
Zn28 Zn36 Zn39 113.5(3) 2 2_554
Zn22 Zn36 Zn39 50.8(7) . 2_554
Au10 Zn36 Zn39 101.1(5) . 2_554
Zn59 Zn37 Au18 63.3(3) . 1_556
Zn59 Zn37 Zn30 115.1(4) . .
Au18 Zn37 Zn30 66.7(3) 1_556 .
Zn59 Zn37 Zn42 102.3(4) . 6_655
Au18 Zn37 Zn42 120.0(4) 1_556 6_655
Zn30 Zn37 Zn42 70.5(4) . 6_655
Zn59 Zn37 Zn28 112.4(4) . .
Au18 Zn37 Zn28 167.4(4) 1_556 .
Zn30 Zn37 Zn28 124.0(5) . .
Zn42 Zn37 Zn28 72.1(4) 6_655 .
Zn59 Zn37 Au8 161.7(4) . .
Au18 Zn37 Au8 126.4(3) 1_556 .
Zn30 Zn37 Au8 64.0(3) . .
Zn42 Zn37 Au8 59.7(3) 6_655 .
Zn28 Zn37 Au8 61.5(3) . .
Zn59 Zn37 Au17 66.3(3) . .
Au18 Zn37 Au17 108.1(3) 1_556 .
Zn30 Zn37 Au17 171.2(5) . .
Zn42 Zn37 Au17 118.0(4) 6_655 .
Zn28 Zn37 Au17 60.3(3) . .
Au8 Zn37 Au17 117.6(3) . .
Zn59 Zn37 Au27 61.7(3) . 1_556
Au18 Zn37 Au27 61.1(2) 1_556 1_556
Zn30 Zn37 Au27 59.1(3) . 1_556
Zn42 Zn37 Au27 61.4(3) 6_655 1_556
Zn28 Zn37 Au27 128.8(4) . 1_556
Au8 Zn37 Au27 107.4(3) . 1_556
Au17 Zn37 Au27 125.5(4) . 1_556
Zn59 Zn37 Zn27 61.7(3) . 1_556
Au18 Zn37 Zn27 61.1(2) 1_556 1_556
Zn30 Zn37 Zn27 59.1(3) . 1_556
Zn42 Zn37 Zn27 61.4(3) 6_655 1_556
Zn28 Zn37 Zn27 128.8(4) . 1_556
Au8 Zn37 Zn27 107.4(3) . 1_556
Au17 Zn37 Zn27 125.5(4) . 1_556
Au27 Zn37 Zn27 0.0(4) 1_556 1_556
Zn59 Zn37 Zn23 72.1(4) . .
Au18 Zn37 Zn23 58.7(3) 1_556 .
Zn30 Zn37 Zn23 112.4(5) . .
Zn42 Zn37 Zn23 174.3(5) 6_655 .
Zn28 Zn37 Zn23 108.9(4) . .
Au8 Zn37 Zn23 125.9(4) . .
Au17 Zn37 Zn23 59.3(3) . .
Au27 Zn37 Zn23 115.3(4) 1_556 .
Zn27 Zn37 Zn23 115.3(4) 1_556 .
Zn59 Zn37 Au16 59.8(3) . .
Au18 Zn37 Au16 120.4(3) 1_556 .
Zn30 Zn37 Au16 125.4(4) . .
Zn42 Zn37 Au16 59.9(3) 6_655 .
Zn28 Zn37 Au16 60.8(3) . .
Au8 Zn37 Au16 104.8(3) . .
Au17 Zn37 Au16 63.1(2) . .
Au27 Zn37 Au16 77.4(3) 1_556 .
Zn27 Zn37 Au16 77.4(3) 1_556 .
Zn23 Zn37 Au16 115.4(4) . .
Zn59 Zn37 Zn39 115.0(4) . .
Au18 Zn37 Zn39 56.7(3) 1_556 .
Zn30 Zn37 Zn39 60.4(4) . .
Zn42 Zn37 Zn39 127.1(4) 6_655 .
Zn28 Zn37 Zn39 120.4(5) . .
Au8 Zn37 Zn39 81.1(3) . .
Au17 Zn37 Zn39 110.9(4) . .
Au27 Zn37 Zn39 104.7(4) 1_556 .
Zn27 Zn37 Zn39 104.7(4) 1_556 .
Zn23 Zn37 Zn39 57.6(4) . .
Au16 Zn37 Zn39 172.9(4) . .
Zn21 Zn38 Zn36 79.4(4) . 3
Zn21 Zn38 Zn36 79.4(4) . .
Zn36 Zn38 Zn36 124.4(5) 3 .
Zn21 Zn38 Au18 124.7(2) . 4
Zn36 Zn38 Au18 153.7(4) 3 4
Zn36 Zn38 Au18 59.2(3) . 4
Zn21 Zn38 Au18 124.7(2) . .
Zn36 Zn38 Au18 59.2(3) 3 .
Zn36 Zn38 Au18 153.7(4) . .
Au18 Zn38 Au18 105.5(3) 4 .
Zn21 Zn38 Zn28 68.5(5) . 4
Zn36 Zn38 Zn28 145.9(4) 3 4
Zn36 Zn38 Zn28 61.5(3) . 4
Au18 Zn38 Zn28 60.3(2) 4 4
Au18 Zn38 Zn28 132.8(4) . 4
Zn21 Zn38 Zn28 68.5(5) . .
Zn36 Zn38 Zn28 61.5(3) 3 .
Zn36 Zn38 Zn28 145.9(4) . .
Au18 Zn38 Zn28 132.8(4) 4 .
Au18 Zn38 Zn28 60.3(2) . .
Zn28 Zn38 Zn28 95.1(5) 4 .
Zn21 Zn38 Zn22 106.6(10) . 3
Zn36 Zn38 Zn22 61.9(7) 3 3
Zn36 Zn38 Zn22 76.3(7) . 3
Au18 Zn38 Zn22 97.9(6) 4 3
Au18 Zn38 Zn22 85.8(7) . 3
Zn28 Zn38 Zn22 137.7(7) 4 3
Zn28 Zn38 Zn22 123.0(6) . 3
Zn21 Zn38 Zn22 106.6(10) . .
Zn36 Zn38 Zn22 76.3(7) 3 .
Zn36 Zn38 Zn22 61.9(7) . .
Au18 Zn38 Zn22 85.8(7) 4 .
Au18 Zn38 Zn22 97.9(6) . .
Zn28 Zn38 Zn22 123.0(6) 4 .
Zn28 Zn38 Zn22 137.7(7) . .
Zn22 Zn38 Zn22 15.2(12) 3 .
Zn21 Zn38 Au10 55.9(7) . .
Zn36 Zn38 Au10 62.7(3) 3 .
Zn36 Zn38 Au10 62.7(3) . .
Au18 Zn38 Au10 119.3(2) 4 .
Au18 Zn38 Au10 119.3(2) . .
Zn28 Zn38 Au10 105.3(3) 4 .
Zn28 Zn38 Au10 105.3(3) . .
Zn22 Zn38 Au10 51.3(7) 3 .
Zn22 Zn38 Au10 51.3(7) . .
Zn21 Zn38 Zn23 174.5(8) . 1_554
Zn36 Zn38 Zn23 98.2(3) 3 1_554
Zn36 Zn38 Zn23 98.2(3) . 1_554
Au18 Zn38 Zn23 56.81(18) 4 1_554
Au18 Zn38 Zn23 56.81(18) . 1_554
Zn28 Zn38 Zn23 114.8(3) 4 1_554
Zn28 Zn38 Zn23 114.8(3) . 1_554
Zn22 Zn38 Zn23 67.9(7) 3 1_554
Zn22 Zn38 Zn23 67.9(7) . 1_554
Au10 Zn38 Zn23 118.6(4) . 1_554
Zn21 Zn38 Zn51 94.2(8) . .
Zn36 Zn38 Zn51 116.2(3) 3 .
Zn36 Zn38 Zn51 116.2(3) . .
Au18 Zn38 Zn51 75.7(3) 4 .
Au18 Zn38 Zn51 75.7(3) . .
Zn28 Zn38 Zn51 57.5(3) 4 .
Zn28 Zn38 Zn51 57.5(3) . .
Zn22 Zn38 Zn51 157.7(8) 3 .
Zn22 Zn38 Zn51 157.7(8) . .
Au10 Zn38 Zn51 150.2(5) . .
Zn23 Zn38 Zn51 91.2(5) 1_554 .
Zn22 Zn39 Au18 93.4(7) 3_556 1_556
Zn22 Zn39 Au18 93.4(7) 3_556 5_556
Au18 Zn39 Au18 94.7(5) 1_556 5_556
Zn22 Zn39 Au1 59.2(8) 3_556 .
Au18 Zn39 Au1 127.6(3) 1_556 .
Au18 Zn39 Au1 127.6(3) 5_556 .
Zn22 Zn39 Zn23 74.0(5) 3_556 3
Au18 Zn39 Zn23 150.3(7) 1_556 3
Au18 Zn39 Zn23 60.2(3) 5_556 3
Au1 Zn39 Zn23 69.1(4) . 3
Zn22 Zn39 Zn23 74.0(5) 3_556 .
Au18 Zn39 Zn23 60.2(3) 1_556 .
Au18 Zn39 Zn23 150.3(7) 5_556 .
Au1 Zn39 Zn23 69.1(4) . .
Zn23 Zn39 Zn23 136.2(8) 3 .
Zn22 Zn39 Zn30 147.5(10) 3_556 .
Au18 Zn39 Zn30 65.6(4) 1_556 .
Au18 Zn39 Zn30 65.6(4) 5_556 .
Au1 Zn39 Zn30 153.3(7) . .
Zn23 Zn39 Zn30 111.6(4) 3 .
Zn23 Zn39 Zn30 111.6(4) . .
Zn22 Zn39 Au37 133.6(3) 3_556 5
Au18 Zn39 Au37 122.1(6) 1_556 5
Au18 Zn39 Au37 58.0(3) 5_556 5
Au1 Zn39 Au37 107.5(4) . 5
Zn23 Zn39 Au37 60.4(3) 3 5
Zn23 Zn39 Au37 147.6(7) . 5
Zn30 Zn39 Au37 56.7(3) . 5
Zn22 Zn39 Zn37 133.6(3) 3_556 5
Au18 Zn39 Zn37 122.1(6) 1_556 5
Au18 Zn39 Zn37 58.0(3) 5_556 5
Au1 Zn39 Zn37 107.5(4) . 5
Zn23 Zn39 Zn37 60.4(3) 3 5
Zn23 Zn39 Zn37 147.6(7) . 5
Zn30 Zn39 Zn37 56.7(3) . 5
Au37 Zn39 Zn37 0.00(19) 5 5
Zn22 Zn39 Zn37 133.6(3) 3_556 .
Au18 Zn39 Zn37 58.0(3) 1_556 .
Au18 Zn39 Zn37 122.1(6) 5_556 .
Au1 Zn39 Zn37 107.5(4) . .
Zn23 Zn39 Zn37 147.6(7) 3 .
Zn23 Zn39 Zn37 60.4(3) . .
Zn30 Zn39 Zn37 56.7(3) . .
Au37 Zn39 Zn37 92.3(5) 5 .
Zn37 Zn39 Zn37 92.3(5) 5 .
Zn22 Zn39 Zn36 60.0(8) 3_556 3_556
Au18 Zn39 Zn36 56.3(3) 1_556 3_556
Au18 Zn39 Zn36 56.3(3) 5_556 3_556
Au1 Zn39 Zn36 119.1(6) . 3_556
Zn23 Zn39 Zn36 94.6(5) 3 3_556
Zn23 Zn39 Zn36 94.6(5) . 3_556
Zn30 Zn39 Zn36 87.5(5) . 3_556
Au37 Zn39 Zn36 113.5(4) 5 3_556
Zn37 Zn39 Zn36 113.5(4) 5 3_556
Zn37 Zn39 Zn36 113.5(4) . 3_556
Zn34 Zn40 Zn20 110.1(5) . 2_655
Zn34 Zn40 Au16 60.2(3) . .
Zn20 Zn40 Au16 147.6(5) 2_655 .
Zn34 Zn40 Au27 122.8(5) . 1_556
Zn20 Zn40 Au27 123.1(4) 2_655 1_556
Au16 Zn40 Au27 82.1(3) . 1_556
Zn34 Zn40 Zn27 122.8(5) . 1_556
Zn20 Zn40 Zn27 123.1(4) 2_655 1_556
Au16 Zn40 Zn27 82.1(3) . 1_556
Au27 Zn40 Zn27 0.0(6) 1_556 1_556
Zn34 Zn40 Au15 113.2(4) . 1_556
Zn20 Zn40 Au15 80.0(3) 2_655 1_556
Au16 Zn40 Au15 132.4(4) . 1_556
Au27 Zn40 Au15 62.1(3) 1_556 1_556
Zn27 Zn40 Au15 62.1(3) 1_556 1_556
Zn34 Zn40 Zn25 167.0(5) . .
Zn20 Zn40 Zn25 63.1(4) 2_655 .
Au16 Zn40 Zn25 131.7(4) . .
Au27 Zn40 Zn25 60.8(3) 1_556 .
Zn27 Zn40 Zn25 60.8(3) 1_556 .
Au15 Zn40 Zn25 56.0(3) 1_556 .
Zn34 Zn40 Zn31 72.9(4) . .
Zn20 Zn40 Zn31 89.3(4) 2_655 .
Au16 Zn40 Zn31 58.4(3) . .
Au27 Zn40 Zn31 123.3(4) 1_556 .
Zn27 Zn40 Zn31 123.3(4) 1_556 .
Au15 Zn40 Zn31 169.0(5) 1_556 .
Zn25 Zn40 Zn31 116.6(4) . .
Zn34 Zn40 Au2 128.3(4) . 6_655
Zn20 Zn40 Au2 56.1(3) 2_655 6_655
Au16 Zn40 Au2 103.5(3) . 6_655
Au27 Zn40 Au2 99.6(3) 1_556 6_655
Zn27 Zn40 Au2 99.6(3) 1_556 6_655
Au15 Zn40 Au2 112.1(3) 1_556 6_655
Zn25 Zn40 Au2 58.5(3) . 6_655
Zn31 Zn40 Au2 58.8(3) . 6_655
Zn34 Zn40 Au5 57.8(3) . .
Zn20 Zn40 Au5 69.3(3) 2_655 .
Au16 Zn40 Au5 116.7(3) . .
Au27 Zn40 Au5 122.6(4) 1_556 .
Zn27 Zn40 Au5 122.6(4) 1_556 .
Au15 Zn40 Au5 67.2(2) 1_556 .
Zn25 Zn40 Au5 109.4(4) . .
Zn31 Zn40 Au5 111.5(4) . .
Au2 Zn40 Au5 123.6(3) 6_655 .
Zn34 Zn40 Zn42 118.3(4) . 6_655
Zn20 Zn40 Zn42 111.8(4) 2_655 6_655
Au16 Zn40 Zn42 59.9(3) . 6_655
Au27 Zn40 Zn42 60.6(3) 1_556 6_655
Zn27 Zn40 Zn42 60.6(3) 1_556 6_655
Au15 Zn40 Zn42 117.0(4) 1_556 6_655
Zn25 Zn40 Zn42 74.6(4) . 6_655
Zn31 Zn40 Zn42 64.6(4) . 6_655
Au2 Zn40 Zn42 56.6(3) 6_655 6_655
Au5 Zn40 Zn42 175.7(4) . 6_655
Zn34 Zn40 Zn19 61.0(3) . 1_556
Zn20 Zn40 Zn19 115.6(4) 2_655 1_556
Au16 Zn40 Zn19 87.8(3) . 1_556
Au27 Zn40 Zn19 77.5(3) 1_556 1_556
Zn27 Zn40 Zn19 77.5(3) 1_556 1_556
Au15 Zn40 Zn19 56.1(3) 1_556 1_556
Zn25 Zn40 Zn19 110.8(4) . 1_556
Zn31 Zn40 Zn19 132.5(4) . 1_556
Au2 Zn40 Zn19 168.0(4) 6_655 1_556
Au5 Zn40 Zn19 52.2(3) . 1_556
Zn42 Zn40 Zn19 128.6(5) 6_655 1_556
Au12 Zn41 Zn44 66.5(3) 4 .
Au12 Zn41 Au15 140.5(4) 4 .
Zn44 Zn41 Au15 117.1(4) . .
Au12 Zn41 Zn33 60.6(3) 4 .
Zn44 Zn41 Zn33 122.2(5) . .
Au15 Zn41 Zn33 118.0(4) . .
Au12 Zn41 Zn45 159.8(4) 4 .
Zn44 Zn41 Zn45 112.1(4) . .
Au15 Zn41 Zn45 59.2(3) . .
Zn33 Zn41 Zn45 109.6(4) . .
Au12 Zn41 Zn32 128.7(4) 4 .
Zn44 Zn41 Zn32 63.5(3) . .
Au15 Zn41 Zn32 62.0(3) . .
Zn33 Zn41 Zn32 167.0(5) . .
Zn45 Zn41 Zn32 58.4(3) . .
Au12 Zn41 Au7 105.2(4) 4 .
Zn44 Zn41 Au7 60.3(3) . .
Au15 Zn41 Au7 109.8(3) . .
Zn33 Zn41 Au7 113.4(4) . .
Zn45 Zn41 Au7 60.7(3) . .
Zn32 Zn41 Au7 57.6(3) . .
Au12 Zn41 Au5 116.7(3) 4 1_554
Zn44 Zn41 Au5 168.5(4) . 1_554
Au15 Zn41 Au5 68.2(2) . 1_554
Zn33 Zn41 Au5 57.3(3) . 1_554
Zn45 Zn41 Au5 60.8(3) . 1_554
Zn32 Zn41 Au5 114.6(4) . 1_554
Au7 Zn41 Au5 108.7(3) . 1_554
Au12 Zn41 Au45 102.8(4) 4 3_665
Zn44 Zn41 Au45 112.0(4) . 3_665
Au15 Zn41 Au45 110.3(4) . 3_665
Zn33 Zn41 Au45 62.0(3) . 3_665
Zn45 Zn41 Au45 58.2(4) . 3_665
Zn32 Zn41 Au45 105.2(4) . 3_665
Au7 Zn41 Au45 59.5(3) . 3_665
Au5 Zn41 Au45 56.9(2) 1_554 3_665
Au12 Zn41 Zn45 102.8(4) 4 3_665
Zn44 Zn41 Zn45 112.0(4) . 3_665
Au15 Zn41 Zn45 110.3(4) . 3_665
Zn33 Zn41 Zn45 62.0(3) . 3_665
Zn45 Zn41 Zn45 58.2(4) . 3_665
Zn32 Zn41 Zn45 105.2(4) . 3_665
Au7 Zn41 Zn45 59.5(3) . 3_665
Au5 Zn41 Zn45 56.9(2) 1_554 3_665
Au45 Zn41 Zn45 0.0(6) 3_665 3_665
Au12 Zn41 Zn31 95.4(3) 4 .
Zn44 Zn41 Zn31 67.5(3) . .
Au15 Zn41 Zn31 57.1(3) . .
Zn33 Zn41 Zn31 136.6(4) . .
Zn45 Zn41 Zn31 102.5(4) . .
Zn32 Zn41 Zn31 55.6(3) . .
Au7 Zn41 Zn31 107.5(4) . .
Au5 Zn41 Zn31 121.6(4) 1_554 .
Au45 Zn41 Zn31 159.8(5) 3_665 .
Zn45 Zn41 Zn31 159.8(5) 3_665 .
Au8 Zn42 Au37 60.4(3) 3_665 6_665
Au8 Zn42 Zn37 60.4(3) 3_665 6_665
Au37 Zn42 Zn37 0.0(5) 6_665 6_665
Au8 Zn42 Au4 73.0(3) 3_665 .
Au37 Zn42 Au4 133.3(4) 6_665 .
Zn37 Zn42 Au4 133.3(4) 6_665 .
Au8 Zn42 Au2 140.5(4) 3_665 .
Au37 Zn42 Au2 158.6(5) 6_665 .
Zn37 Zn42 Au2 158.6(5) 6_665 .
Au4 Zn42 Au2 67.5(3) . .
Au8 Zn42 Au16 107.5(4) 3_665 6_665
Au37 Zn42 Au16 62.7(3) 6_665 6_665
Zn37 Zn42 Au16 62.7(3) 6_665 6_665
Au4 Zn42 Au16 142.1(4) . 6_665
Au2 Zn42 Au16 104.8(3) . 6_665
Au8 Zn42 Zn27 107.6(4) 3_665 6_666
Au37 Zn42 Zn27 61.1(3) 6_665 6_666
Zn37 Zn42 Zn27 61.1(3) 6_665 6_666
Au4 Zn42 Zn27 138.6(4) . 6_666
Au2 Zn42 Zn27 100.5(4) . 6_666
Au16 Zn42 Zn27 78.5(3) 6_665 6_666
Au8 Zn42 Au27 107.6(4) 3_665 6_666
Au37 Zn42 Au27 61.1(3) 6_665 6_666
Zn37 Zn42 Au27 61.1(3) 6_665 6_666
Au4 Zn42 Au27 138.6(4) . 6_666
Au2 Zn42 Au27 100.5(4) . 6_666
Au16 Zn42 Au27 78.5(3) 6_665 6_666
Zn27 Zn42 Au27 0.0(4) 6_666 6_666
Au8 Zn42 Zn40 157.9(5) 3_665 6_665
Au37 Zn42 Zn40 97.5(4) 6_665 6_665
Zn37 Zn42 Zn40 97.5(4) 6_665 6_665
Au4 Zn42 Zn40 129.1(4) . 6_665
Au2 Zn42 Zn40 61.6(3) . 6_665
Au16 Zn42 Zn40 56.7(3) 6_665 6_665
Zn27 Zn42 Zn40 56.9(3) 6_666 6_665
Au27 Zn42 Zn40 56.9(3) 6_666 6_665
Au8 Zn42 Zn50 96.1(4) 3_665 .
Au37 Zn42 Zn50 123.8(5) 6_665 .
Zn37 Zn42 Zn50 123.8(5) 6_665 .
Au4 Zn42 Zn50 55.5(3) . .
Au2 Zn42 Zn50 59.6(3) . .
Au16 Zn42 Zn50 153.9(4) 6_665 .
Zn27 Zn42 Zn50 83.9(4) 6_666 .
Au27 Zn42 Zn50 83.9(4) 6_666 .
Zn40 Zn42 Zn50 97.5(4) 6_665 .
Au8 Zn42 Zn52 62.9(4) 3_665 6_665
Au37 Zn42 Zn52 102.3(5) 6_665 6_665
Zn37 Zn42 Zn52 102.3(5) 6_665 6_665
Au4 Zn42 Zn52 54.9(3) . 6_665
Au2 Zn42 Zn52 94.9(4) . 6_665
Au16 Zn42 Zn52 90.6(4) 6_665 6_665
Zn27 Zn42 Zn52 163.0(5) 6_666 6_665
Au27 Zn42 Zn52 163.0(5) 6_666 6_665
Zn40 Zn42 Zn52 127.0(5) 6_665 6_665
Zn50 Zn42 Zn52 110.4(5) . 6_665
Au8 Zn42 Zn31 130.2(4) 3_665 6_665
Au37 Zn42 Zn31 116.5(4) 6_665 6_665
Zn37 Zn42 Zn31 116.5(4) 6_665 6_665
Au4 Zn42 Zn31 95.1(4) . 6_665
Au2 Zn42 Zn31 57.5(3) . 6_665
Au16 Zn42 Zn31 54.6(3) 6_665 6_665
Zn27 Zn42 Zn31 111.8(4) 6_666 6_665
Au27 Zn42 Zn31 111.8(4) 6_666 6_665
Zn40 Zn42 Zn31 56.4(3) 6_665 6_665
Zn50 Zn42 Zn31 116.9(4) . 6_665
Zn52 Zn42 Zn31 70.7(4) 6_665 6_665
Au14 Zn43 Au3 127.9(6) . 1_556
Au14 Zn43 Zn29 167.5(7) . 1_556
Au3 Zn43 Zn29 64.6(4) 1_556 1_556
Au14 Zn43 Au13 106.6(5) . 1_556
Au3 Zn43 Au13 125.5(5) 1_556 1_556
Zn29 Zn43 Au13 60.9(4) 1_556 1_556
Au14 Zn43 Zn35 61.7(3) . 4
Au3 Zn43 Zn35 141.7(3) 1_556 4
Zn29 Zn43 Zn35 109.1(5) 1_556 4
Au13 Zn43 Zn35 62.4(4) 1_556 4
Au14 Zn43 Zn35 61.7(3) . .
Au3 Zn43 Zn35 141.7(3) 1_556 .
Zn29 Zn43 Zn35 109.1(5) 1_556 .
Au13 Zn43 Zn35 62.4(4) 1_556 .
Zn35 Zn43 Zn35 76.7(5) 4 .
Au14 Zn43 Zn24 58.4(4) . .
Au3 Zn43 Zn24 69.5(5) 1_556 .
Zn29 Zn43 Zn24 134.1(7) 1_556 .
Au13 Zn43 Zn24 165.0(6) 1_556 .
Zn35 Zn43 Zn24 106.5(5) 4 .
Zn35 Zn43 Zn24 106.5(5) . .
Au14 Zn43 Zn19 109.7(4) . 1_556
Au3 Zn43 Zn19 55.6(3) 1_556 1_556
Zn29 Zn43 Zn19 76.6(4) 1_556 1_556
Au13 Zn43 Zn19 109.8(4) 1_556 1_556
Zn35 Zn43 Zn19 162.8(5) 4 1_556
Zn35 Zn43 Zn19 86.1(3) . 1_556
Zn24 Zn43 Zn19 77.9(4) . 1_556
Au14 Zn43 Zn19 109.7(4) . 4_556
Au3 Zn43 Zn19 55.6(3) 1_556 4_556
Zn29 Zn43 Zn19 76.6(4) 1_556 4_556
Au13 Zn43 Zn19 109.8(4) 1_556 4_556
Zn35 Zn43 Zn19 86.1(3) 4 4_556
Zn35 Zn43 Zn19 162.8(5) . 4_556
Zn24 Zn43 Zn19 77.9(4) . 4_556
Zn19 Zn43 Zn19 111.1(6) 1_556 4_556
Au14 Zn43 Zn34 54.1(3) . .
Au3 Zn43 Zn34 98.0(4) 1_556 .
Zn29 Zn43 Zn34 129.3(3) 1_556 .
Au13 Zn43 Zn34 115.9(4) 1_556 .
Zn35 Zn43 Zn34 111.7(5) 4 .
Zn35 Zn43 Zn34 55.1(3) . .
Zn24 Zn43 Zn34 56.8(3) . .
Zn19 Zn43 Zn34 56.2(3) 1_556 .
Zn19 Zn43 Zn34 134.2(5) 4_556 .
Au14 Zn43 Zn34 54.1(3) . 4
Au3 Zn43 Zn34 98.0(4) 1_556 4
Zn29 Zn43 Zn34 129.3(3) 1_556 4
Au13 Zn43 Zn34 115.9(4) 1_556 4
Zn35 Zn43 Zn34 55.1(3) 4 4
Zn35 Zn43 Zn34 111.7(5) . 4
Zn24 Zn43 Zn34 56.8(3) . 4
Zn19 Zn43 Zn34 134.2(5) 1_556 4
Zn19 Zn43 Zn34 56.2(3) 4_556 4
Zn34 Zn43 Zn34 98.8(5) . 4
Zn41 Zn44 Au11 139.3(4) . .
Zn41 Zn44 Au5 152.2(5) . .
Au11 Zn44 Au5 67.5(2) . .
Zn41 Zn44 Au7 64.2(3) . .
Au11 Zn44 Au7 75.2(3) . .
Au5 Zn44 Au7 142.0(4) . .
Zn41 Zn44 Zn20 126.7(5) . 2_655
Au11 Zn44 Zn20 57.0(3) . 2_655
Au5 Zn44 Zn20 69.5(3) . 2_655
Au7 Zn44 Zn20 96.0(4) . 2_655
Zn41 Zn44 Zn34 95.5(4) . .
Au11 Zn44 Zn34 124.7(4) . .
Au5 Zn44 Zn34 57.2(3) . .
Au7 Zn44 Zn34 159.0(4) . .
Zn20 Zn44 Zn34 101.1(4) 2_655 .
Zn41 Zn44 Zn32 61.6(3) . .
Au11 Zn44 Zn32 98.7(4) . .
Au5 Zn44 Zn32 133.2(4) . .
Au7 Zn44 Zn32 58.1(3) . .
Zn20 Zn44 Zn32 66.0(3) 2_655 .
Zn34 Zn44 Zn32 118.6(4) . .
Zn41 Zn44 Au12 56.6(3) . 4
Au11 Zn44 Au12 135.4(4) . 4
Au5 Zn44 Au12 100.5(3) . 4
Au7 Zn44 Au12 101.2(3) . 4
Zn20 Zn44 Au12 161.1(4) 2_655 4
Zn34 Zn44 Au12 60.5(3) . 4
Zn32 Zn44 Au12 117.3(4) . 4
Zn41 Zn44 Zn20 123.2(5) . .
Au11 Zn44 Zn20 56.1(3) . .
Au5 Zn44 Zn20 59.5(3) . .
Au7 Zn44 Zn20 94.2(4) . .
Zn20 Zn44 Zn20 106.2(5) 2_655 .
Zn34 Zn44 Zn20 92.8(4) . .
Zn32 Zn44 Zn20 148.3(5) . .
Au12 Zn44 Zn20 80.5(3) 4 .
Zn41 Zn44 Zn32 62.3(3) . 3_665
Au11 Zn44 Zn32 93.9(3) . 3_665
Au5 Zn44 Zn32 119.3(4) . 3_665
Au7 Zn44 Zn32 55.7(2) . 3_665
Zn20 Zn44 Zn32 145.6(5) 2_655 3_665
Zn34 Zn44 Zn32 111.4(4) . 3_665
Zn32 Zn44 Zn32 105.7(4) . 3_665
Au12 Zn44 Zn32 53.2(2) 4 3_665
Zn20 Zn44 Zn32 62.4(3) . 3_665
Zn41 Zn44 Zn31 61.2(3) . .
Au11 Zn44 Zn31 137.2(4) . .
Au5 Zn44 Zn31 106.0(3) . .
Au7 Zn44 Zn31 105.8(3) . .
Zn20 Zn44 Zn31 80.7(4) 2_655 .
Zn34 Zn44 Zn31 65.5(3) . .
Zn32 Zn44 Zn31 53.4(3) . .
Au12 Zn44 Zn31 87.1(3) 4 .
Zn20 Zn44 Zn31 158.2(4) . .
Zn32 Zn44 Zn31 122.6(4) 3_665 .
Zn20 Zn45 Au15 80.8(3) 2_654 .
Zn20 Zn45 Zn32 132.5(4) 2_654 .
Au15 Zn45 Zn32 63.0(3) . .
Zn20 Zn45 Au5 61.5(3) 2_654 2_654
Au15 Zn45 Au5 126.5(3) . 2_654
Zn32 Zn45 Au5 116.6(4) . 2_654
Zn20 Zn45 Au45 110.6(3) 2_654 3_665
Au15 Zn45 Au45 113.7(5) . 3_665
Zn32 Zn45 Au45 111.6(3) . 3_665
Au5 Zn45 Au45 114.4(3) 2_654 3_665
Zn20 Zn45 Zn45 110.6(3) 2_654 3_665
Au15 Zn45 Zn45 113.7(5) . 3_665
Zn32 Zn45 Zn45 111.6(3) . 3_665
Au5 Zn45 Zn45 114.4(3) 2_654 3_665
Au45 Zn45 Zn45 0.0(5) 3_665 3_665
Zn20 Zn45 Au45 108.1(3) 2_654 2_655
Au15 Zn45 Au45 170.3(3) . 2_655
Zn32 Zn45 Au45 111.2(3) . 2_655
Au5 Zn45 Au45 62.7(3) 2_654 2_655
Au45 Zn45 Au45 60.000(1) 3_665 2_655
Zn45 Zn45 Au45 60.000(1) 3_665 2_655
Zn20 Zn45 Zn45 108.1(3) 2_654 2_655
Au15 Zn45 Zn45 170.3(3) . 2_655
Zn32 Zn45 Zn45 111.2(3) . 2_655
Au5 Zn45 Zn45 62.7(3) 2_654 2_655
Au45 Zn45 Zn45 60.000(1) 3_665 2_655
Zn45 Zn45 Zn45 60.000(1) 3_665 2_655
Au45 Zn45 Zn45 0.0(5) 2_655 2_655
Zn20 Zn45 Zn41 124.0(4) 2_654 .
Au15 Zn45 Zn41 58.4(3) . .
Zn32 Zn45 Zn41 61.7(3) . .
Au5 Zn45 Zn41 174.2(4) 2_654 .
Au45 Zn45 Zn41 62.9(4) 3_665 .
Zn45 Zn45 Zn41 62.9(4) 3_665 .
Au45 Zn45 Zn41 112.2(3) 2_655 .
Zn45 Zn45 Zn41 112.2(3) 2_655 .
Zn20 Zn45 Au11 56.7(3) 2_654 1_554
Au15 Zn45 Au11 124.0(3) . 1_554
Zn32 Zn45 Au11 170.8(4) . 1_554
Au5 Zn45 Au11 65.25(19) 2_654 1_554
Au45 Zn45 Au11 60.96(15) 3_665 1_554
Zn45 Zn45 Au11 60.96(15) 3_665 1_554
Au45 Zn45 Au11 60.96(15) 2_655 1_554
Zn45 Zn45 Au11 60.96(15) 2_655 1_554
Zn41 Zn45 Au11 115.4(3) . 1_554
Zn20 Zn45 Au7 168.4(4) 2_654 .
Au15 Zn45 Au7 109.6(3) . .
Zn32 Zn45 Au7 58.7(3) . .
Au5 Zn45 Au7 113.0(3) 2_654 .
Au45 Zn45 Au7 61.14(14) 3_665 .
Zn45 Zn45 Au7 61.14(14) 3_665 .
Au45 Zn45 Au7 61.14(14) 2_655 .
Zn45 Zn45 Au7 61.14(14) 2_655 .
Zn41 Zn45 Au7 61.2(3) . .
Au11 Zn45 Au7 112.0(3) 1_554 .
Zn20 Zn45 Au5 69.0(3) 2_654 1_554
Au15 Zn45 Au5 68.1(2) . 1_554
Zn32 Zn45 Au5 118.1(4) . 1_554
Au5 Zn45 Au5 122.4(3) 2_654 1_554
Au45 Zn45 Au5 58.5(3) 3_665 1_554
Zn45 Zn45 Au5 58.5(3) 3_665 1_554
Au45 Zn45 Au5 110.8(3) 2_655 1_554
Zn45 Zn45 Au5 110.8(3) 2_655 1_554
Zn41 Zn45 Au5 61.3(3) . 1_554
Au11 Zn45 Au5 63.78(19) 1_554 1_554
Au7 Zn45 Au5 109.6(3) . 1_554
Au4 Zn46 Au14 164.3(6) . .
Au4 Zn46 Au12 122.0(3) . .
Au14 Zn46 Au12 62.6(3) . .
Au4 Zn46 Au12 122.0(3) . 4
Au14 Zn46 Au12 62.6(3) . 4
Au12 Zn46 Au12 111.6(5) . 4
Au4 Zn46 Zn47 57.8(3) . 6_665
Au14 Zn46 Zn47 131.7(4) . 6_665
Au12 Zn46 Zn47 69.8(2) . 6_665
Au12 Zn46 Zn47 134.5(5) 4 6_665
Au4 Zn46 Zn47 57.8(3) . 3_665
Au14 Zn46 Zn47 131.7(4) . 3_665
Au12 Zn46 Zn47 134.5(5) . 3_665
Au12 Zn46 Zn47 69.8(2) 4 3_665
Zn47 Zn46 Zn47 78.4(5) 6_665 3_665
Au4 Zn46 Zn29 134.7(6) . .
Au14 Zn46 Zn29 61.0(4) . .
Au12 Zn46 Zn29 59.7(3) . .
Au12 Zn46 Zn29 59.7(3) 4 .
Zn47 Zn46 Zn29 88.5(4) 6_665 .
Zn47 Zn46 Zn29 88.5(4) 3_665 .
Au4 Zn46 Au2 65.1(3) . 4
Au14 Zn46 Au2 107.9(3) . 4
Au12 Zn46 Au2 168.3(5) . 4
Au12 Zn46 Au2 66.40(10) 4 4
Zn47 Zn46 Au2 120.3(5) 6_665 4
Zn47 Zn46 Au2 56.6(2) 3_665 4
Zn29 Zn46 Au2 123.4(2) . 4
Au4 Zn46 Au2 65.1(3) . .
Au14 Zn46 Au2 107.9(3) . .
Au12 Zn46 Au2 66.40(10) . .
Au12 Zn46 Au2 168.3(5) 4 .
Zn47 Zn46 Au2 56.6(2) 6_665 .
Zn47 Zn46 Au2 120.3(5) 3_665 .
Zn29 Zn46 Au2 123.4(2) . .
Au2 Zn46 Au2 113.0(5) 4 .
Au4 Zn46 Zn50 54.8(4) . .
Au14 Zn46 Zn50 109.5(5) . .
Au12 Zn46 Zn50 117.2(3) . .
Au12 Zn46 Zn50 117.2(3) 4 .
Zn47 Zn46 Zn50 98.8(5) 6_665 .
Zn47 Zn46 Zn50 98.8(5) 3_665 .
Zn29 Zn46 Zn50 170.5(7) . .
Au2 Zn46 Zn50 57.7(2) 4 .
Au2 Zn46 Zn50 57.7(2) . .
Au4 Zn46 Zn35 111.4(4) . .
Au14 Zn46 Zn35 56.5(3) . .
Au12 Zn46 Zn35 114.2(5) . .
Au12 Zn46 Zn35 58.5(3) 4 .
Zn47 Zn46 Zn35 165.4(6) 6_665 .
Zn47 Zn46 Zn35 104.7(3) 3_665 .
Zn29 Zn46 Zn35 105.7(5) . .
Au2 Zn46 Zn35 54.4(2) 4 .
Au2 Zn46 Zn35 111.0(4) . .
Zn50 Zn46 Zn35 66.7(4) . .
Au4 Zn46 Zn35 111.4(4) . 4
Au14 Zn46 Zn35 56.5(3) . 4
Au12 Zn46 Zn35 58.5(3) . 4
Au12 Zn46 Zn35 114.2(5) 4 4
Zn47 Zn46 Zn35 104.7(3) 6_665 4
Zn47 Zn46 Zn35 165.4(6) 3_665 4
Zn29 Zn46 Zn35 105.7(5) . 4
Au2 Zn46 Zn35 111.0(4) 4 4
Au2 Zn46 Zn35 54.4(2) . 4
Zn50 Zn46 Zn35 66.7(4) . 4
Zn35 Zn46 Zn35 68.7(5) . 4
Au4 Zn47 Zn25 127.2(4) 2_655 1_554
Au4 Zn47 Au2 67.8(2) 2_655 6_655
Zn25 Zn47 Au2 160.3(5) 1_554 6_655
Au4 Zn47 Au15 130.5(4) 2_655 .
Zn25 Zn47 Au15 57.1(3) 1_554 .
Au2 Zn47 Au15 103.9(3) 6_655 .
Au4 Zn47 Zn33 147.5(4) 2_655 2_655
Zn25 Zn47 Zn33 62.8(4) 1_554 2_655
Au2 Zn47 Zn33 112.7(4) 6_655 2_655
Au15 Zn47 Zn33 81.7(3) . 2_655
Au4 Zn47 Au6 67.0(3) 2_655 2_655
Zn25 Zn47 Au6 60.4(3) 1_554 2_655
Au2 Zn47 Au6 134.0(4) 6_655 2_655
Au15 Zn47 Au6 98.5(3) . 2_655
Zn33 Zn47 Au6 109.9(4) 2_655 2_655
Au4 Zn47 Zn32 125.6(4) 2_655 .
Zn25 Zn47 Zn32 104.0(4) 1_554 .
Au2 Zn47 Zn32 58.4(3) 6_655 .
Au15 Zn47 Zn32 61.5(3) . .
Zn33 Zn47 Zn32 68.5(3) 2_655 .
Au6 Zn47 Zn32 160.0(4) 2_655 .
Au4 Zn47 Zn46 59.1(3) 2_655 2_655
Zn25 Zn47 Zn46 134.6(5) 1_554 2_655
Au2 Zn47 Zn46 62.1(3) 6_655 2_655
Au15 Zn47 Zn46 160.8(4) . 2_655
Zn33 Zn47 Zn46 91.5(4) 2_655 2_655
Au6 Zn47 Zn46 100.7(4) 2_655 2_655
Zn32 Zn47 Zn46 99.3(4) . 2_655
Au4 Zn47 Au13 100.8(3) 2_655 2_655
Zn25 Zn47 Au13 58.2(3) 1_554 2_655
Au2 Zn47 Au13 137.1(4) 6_655 2_655
Au15 Zn47 Au13 113.2(3) . 2_655
Zn33 Zn47 Au13 55.3(3) 2_655 2_655
Au6 Zn47 Au13 61.4(2) 2_655 2_655
Zn32 Zn47 Au13 123.3(4) . 2_655
Zn46 Zn47 Au13 76.4(3) 2_655 2_655
Au4 Zn47 Zn52 52.2(3) 2_655 .
Zn25 Zn47 Zn52 91.4(4) 1_554 .
Au2 Zn47 Zn52 90.0(4) 6_655 .
Au15 Zn47 Zn52 80.3(4) . .
Zn33 Zn47 Zn52 153.9(4) 2_655 .
Au6 Zn47 Zn52 54.8(3) 2_655 .
Zn32 Zn47 Zn52 117.7(5) . .
Zn46 Zn47 Zn52 111.3(5) 2_655 .
Au13 Zn47 Zn52 116.1(4) 2_655 .
Au4 Zn47 Au12 109.0(3) 2_655 6_655
Zn25 Zn47 Au12 115.8(4) 1_554 6_655
Au2 Zn47 Au12 62.2(2) 6_655 6_655
Au15 Zn47 Au12 108.4(3) . 6_655
Zn33 Zn47 Au12 53.1(3) 2_655 6_655
Au6 Zn47 Au12 143.8(4) 2_655 6_655
Zn32 Zn47 Au12 52.2(3) . 6_655
Zn46 Zn47 Au12 54.2(3) 2_655 6_655
Au13 Zn47 Au12 85.5(3) 2_655 6_655
Zn52 Zn47 Au12 152.0(4) . 6_655
Au9 Zn48 Zn34 118.9(4) . .
Au9 Zn48 Au3 70.9(3) . .
Zn34 Zn48 Au3 167.3(5) . .
Au9 Zn48 Zn29 127.4(5) . .
Zn34 Zn48 Zn29 111.6(5) . .
Au3 Zn48 Zn29 61.8(4) . .
Au9 Zn48 Au14 163.1(4) . .
Zn34 Zn48 Au14 58.9(3) . .
Au3 Zn48 Au14 109.2(3) . .
Zn29 Zn48 Au14 62.3(3) . .
Au9 Zn48 Au16 68.7(3) . .
Zn34 Zn48 Au16 58.5(3) . .
Au3 Zn48 Au16 123.8(4) . .
Zn29 Zn48 Au16 160.2(5) . .
Au14 Zn48 Au16 99.3(3) . .
Au9 Zn48 Au12 133.8(4) . 4
Zn34 Zn48 Au12 63.3(3) . 4
Au3 Zn48 Au12 116.8(4) . 4
Zn29 Zn48 Au12 60.4(3) . 4
Au14 Zn48 Au12 62.1(2) . 4
Au16 Zn48 Au12 119.3(3) . 4
Au9 Zn48 Zn19 58.1(3) . .
Zn34 Zn48 Zn19 136.5(5) . .
Au3 Zn48 Zn19 54.7(3) . .
Zn29 Zn48 Zn19 75.8(4) . .
Au14 Zn48 Zn19 136.5(4) . .
Au16 Zn48 Zn19 123.6(4) . .
Au12 Zn48 Zn19 88.2(3) 4 .
Au9 Zn48 Zn48 113.5(2) . 4
Zn34 Zn48 Zn48 110.2(3) . 4
Au3 Zn48 Zn48 57.2(2) . 4
Zn29 Zn48 Zn48 57.2(3) . 4
Au14 Zn48 Zn48 57.5(2) . 4
Au16 Zn48 Zn48 107.9(2) . 4
Au12 Zn48 Zn48 106.7(2) 4 4
Zn19 Zn48 Zn48 109.2(3) . 4
Au9 Zn48 Zn31 55.7(3) . .
Zn34 Zn48 Zn31 69.2(4) . .
Au3 Zn48 Zn31 123.0(4) . .
Zn29 Zn48 Zn31 141.7(4) . .
Au14 Zn48 Zn31 127.8(4) . .
Au16 Zn48 Zn31 54.6(3) . .
Au12 Zn48 Zn31 90.3(3) 4 .
Zn19 Zn48 Zn31 79.4(4) . .
Zn48 Zn48 Zn31 160.8(3) 4 .
Au9 Zn48 Zn51 54.4(3) . .
Zn34 Zn48 Zn51 123.5(6) . .
Au3 Zn48 Zn51 54.0(4) . .
Zn29 Zn48 Zn51 107.6(5) . .
Au14 Zn48 Zn51 111.2(4) . .
Au16 Zn48 Zn51 70.9(4) . .
Au12 Zn48 Zn51 167.7(4) 4 .
Zn19 Zn48 Zn51 91.3(5) . .
Zn48 Zn48 Zn51 62.0(3) 4 .
Zn31 Zn48 Zn51 101.7(4) . .
Zn37 Zn59 Zn24 109.7(5) . .
Zn37 Zn59 Au3 170.8(5) . 1_556
Zn24 Zn59 Au3 70.8(4) . 1_556
Zn37 Zn59 Au9 112.6(4) . 1_556
Zn24 Zn59 Au9 135.1(5) . 1_556
Au3 Zn59 Au9 69.8(3) 1_556 1_556
Zn37 Zn59 Au16 63.4(3) . .
Zn24 Zn59 Au16 59.6(3) . .
Au3 Zn59 Au16 122.3(4) 1_556 .
Au9 Zn59 Au16 130.9(4) 1_556 .
Zn37 Zn59 Zn59 112.6(3) . 4
Zn24 Zn59 Zn59 58.8(3) . 4
Au3 Zn59 Zn59 59.4(2) 1_556 4
Au9 Zn59 Zn59 114.9(2) 1_556 4
Au16 Zn59 Zn59 110.4(2) . 4
Zn37 Zn59 Au18 58.5(3) . 1_556
Zn24 Zn59 Au18 158.3(5) . 1_556
Au3 Zn59 Au18 117.7(4) 1_556 1_556
Au9 Zn59 Au18 64.0(2) 1_556 1_556
Au16 Zn59 Au18 119.3(4) . 1_556
Zn59 Zn59 Au18 106.7(2) 4 1_556
Zn37 Zn59 Au27 61.6(3) . 1_556
Zn24 Zn59 Au27 134.1(4) . 1_556
Au3 Zn59 Au27 125.1(4) 1_556 1_556
Au9 Zn59 Au27 60.8(3) 1_556 1_556
Au16 Zn59 Au27 78.9(3) . 1_556
Zn59 Zn59 Au27 166.2(3) 4 1_556
Au18 Zn59 Au27 59.5(3) 1_556 1_556
Zn37 Zn59 Zn27 61.6(3) . 1_556
Zn24 Zn59 Zn27 134.1(4) . 1_556
Au3 Zn59 Zn27 125.1(4) 1_556 1_556
Au9 Zn59 Zn27 60.8(3) 1_556 1_556
Au16 Zn59 Zn27 78.9(3) . 1_556
Zn59 Zn59 Zn27 166.2(3) 4 1_556
Au18 Zn59 Zn27 59.5(3) 1_556 1_556
Au27 Zn59 Zn27 0.0(3) 1_556 1_556
Zn37 Zn59 Zn19 133.7(5) . 1_556
Zn24 Zn59 Zn19 82.2(4) . 1_556
Au3 Zn59 Zn19 55.4(3) 1_556 1_556
Au9 Zn59 Zn19 57.8(3) 1_556 1_556
Au16 Zn59 Zn19 88.8(4) . 1_556
Zn59 Zn59 Zn19 111.6(3) 4 1_556
Au18 Zn59 Zn19 119.3(4) 1_556 1_556
Au27 Zn59 Zn19 77.9(4) 1_556 1_556
Zn27 Zn59 Zn19 77.9(4) 1_556 1_556
Zn37 Zn59 Au17 58.0(3) . .
Zn24 Zn59 Au17 60.5(4) . .
Au3 Zn59 Au17 116.9(4) 1_556 .
Au9 Zn59 Au17 162.0(4) 1_556 .
Au16 Zn59 Au17 61.6(2) . .
Zn59 Zn59 Au17 62.0(2) 4 .
Au18 Zn59 Au17 99.1(3) 1_556 .
Au27 Zn59 Au17 117.5(4) 1_556 .
Zn27 Zn59 Au17 117.5(4) 1_556 .
Zn19 Zn59 Au17 140.2(4) 1_556 .
Zn25 Zn50 Zn25 110.3(7) 6_665 3_665
Zn25 Zn50 Au4 124.8(3) 6_665 .
Zn25 Zn50 Au4 124.8(3) 3_665 .
Zn25 Zn50 Au6 63.1(4) 6_665 1_556
Zn25 Zn50 Au6 63.1(4) 3_665 1_556
Au4 Zn50 Au6 142.0(6) . 1_556
Zn25 Zn50 Au2 61.4(2) 6_665 .
Zn25 Zn50 Au2 156.9(7) 3_665 .
Au4 Zn50 Au2 67.5(3) . .
Au6 Zn50 Au2 121.4(3) 1_556 .
Zn25 Zn50 Au2 156.9(7) 6_665 4
Zn25 Zn50 Au2 61.4(2) 3_665 4
Au4 Zn50 Au2 67.5(3) . 4
Au6 Zn50 Au2 121.4(3) 1_556 4
Au2 Zn50 Au2 116.9(5) . 4
Zn25 Zn50 Zn42 76.7(3) 6_665 .
Zn25 Zn50 Zn42 145.5(6) 3_665 .
Au4 Zn50 Zn42 58.4(3) . .
Au6 Zn50 Zn42 93.9(4) 1_556 .
Au2 Zn50 Zn42 56.8(2) . .
Au2 Zn50 Zn42 123.0(5) 4 .
Zn25 Zn50 Zn42 145.5(6) 6_665 4
Zn25 Zn50 Zn42 76.7(3) 3_665 4
Au4 Zn50 Zn42 58.4(3) . 4
Au6 Zn50 Zn42 93.9(4) 1_556 4
Au2 Zn50 Zn42 123.0(5) . 4
Au2 Zn50 Zn42 56.8(2) 4 4
Zn42 Zn50 Zn42 79.8(5) . 4
Zn25 Zn50 Zn46 107.5(5) 6_665 .
Zn25 Zn50 Zn46 107.5(5) 3_665 .
Au4 Zn50 Zn46 58.5(4) . .
Au6 Zn50 Zn46 159.5(7) 1_556 .
Au2 Zn50 Zn46 59.7(3) . .
Au2 Zn50 Zn46 59.7(3) 4 .
Zn42 Zn50 Zn46 101.8(5) . .
Zn42 Zn50 Zn46 101.8(5) 4 .
Zn25 Zn50 Au13 58.6(3) 6_665 1_556
Zn25 Zn50 Au13 58.6(3) 3_665 1_556
Au4 Zn50 Au13 156.1(6) . 1_556
Au6 Zn50 Au13 61.9(3) 1_556 1_556
Au2 Zn50 Au13 101.9(4) . 1_556
Au2 Zn50 Au13 101.9(4) 4 1_556
Zn42 Zn50 Au13 134.9(3) . 1_556
Zn42 Zn50 Au13 134.9(3) 4 1_556
Zn46 Zn50 Au13 97.5(5) . 1_556
Au9 Zn51 Au9 141.1(9) . 4
Au9 Zn51 Au3 70.7(4) . .
Au9 Zn51 Au3 70.7(4) 4 .
Au9 Zn51 Zn28 156.8(8) . 4
Au9 Zn51 Zn28 60.8(2) 4 4
Au3 Zn51 Zn28 131.4(4) . 4
Au9 Zn51 Zn28 60.8(2) . .
Au9 Zn51 Zn28 156.8(8) 4 .
Au3 Zn51 Zn28 131.4(4) . .
Zn28 Zn51 Zn28 96.5(8) 4 .
Au9 Zn51 Au17 107.5(4) . .
Au9 Zn51 Au17 107.5(4) 4 .
Au3 Zn51 Au17 146.8(8) . .
Zn28 Zn51 Au17 59.1(4) 4 .
Zn28 Zn51 Au17 59.1(4) . .
Au9 Zn51 Zn38 101.9(5) . .
Au9 Zn51 Zn38 101.9(5) 4 .
Au3 Zn51 Zn38 135.5(8) . .
Zn28 Zn51 Zn38 58.5(4) 4 .
Zn28 Zn51 Zn38 58.5(4) . .
Au17 Zn51 Zn38 77.7(6) . .
Au9 Zn51 Zn48 106.4(7) . 4
Au9 Zn51 Zn48 52.9(3) 4 4
Au3 Zn51 Zn48 55.1(4) . 4
Zn28 Zn51 Zn48 94.4(4) 4 4
Zn28 Zn51 Zn48 141.1(7) . 4
Au17 Zn51 Zn48 96.4(6) . 4
Zn38 Zn51 Zn48 151.6(3) . 4
Au9 Zn51 Zn48 52.9(3) . .
Au9 Zn51 Zn48 106.4(7) 4 .
Au3 Zn51 Zn48 55.1(4) . .
Zn28 Zn51 Zn48 141.1(7) 4 .
Zn28 Zn51 Zn48 94.4(4) . .
Au17 Zn51 Zn48 96.4(6) . .
Zn38 Zn51 Zn48 151.6(3) . .
Zn48 Zn51 Zn48 56.1(5) 4 .
Au4 Zn52 Zn28 120.7(5) 2_655 .
Au4 Zn52 Zn27 126.2(6) 2_655 .
Zn28 Zn52 Zn27 111.1(5) . .
Au4 Zn52 Au18 159.3(6) 2_655 .
Zn28 Zn52 Au18 62.0(4) . .
Zn27 Zn52 Au18 61.6(3) . .
Au4 Zn52 Au6 68.3(3) 2_655 2_655
Zn28 Zn52 Au6 165.0(6) . 2_655
Zn27 Zn52 Au6 64.7(3) . 2_655
Au18 Zn52 Au6 105.0(5) . 2_655
Au4 Zn52 Au9 135.9(6) 2_655 .
Zn28 Zn52 Au9 60.7(4) . .
Zn27 Zn52 Au9 61.4(3) . .
Au18 Zn52 Au9 64.6(3) . .
Au6 Zn52 Au9 122.7(5) 2_655 .
Au4 Zn52 Zn52 57.9(3) 2_655 5
Zn28 Zn52 Zn52 113.0(4) . 5
Zn27 Zn52 Zn52 114.0(3) . 5
Au18 Zn52 Zn52 101.6(3) . 5
Au6 Zn52 Zn52 59.8(3) 2_655 5
Au9 Zn52 Zn52 166.1(3) . 5
Au4 Zn52 Zn42 57.7(3) 2_655 6_655
Zn28 Zn52 Zn42 68.7(4) . 6_655
Zn27 Zn52 Zn42 142.0(6) . 6_655
Au18 Zn52 Zn42 130.7(5) . 6_655
Au6 Zn52 Zn42 124.0(5) 2_655 6_655
Au9 Zn52 Zn42 90.1(4) . 6_655
Zn52 Zn52 Zn42 99.2(3) 5 6_655
Au4 Zn52 Au8 70.0(3) 2_655 .
Zn28 Zn52 Au8 58.7(3) . .
Zn27 Zn52 Au8 159.9(6) . .
Au18 Zn52 Au8 99.1(4) . .
Au6 Zn52 Au8 120.0(5) 2_655 .
Au9 Zn52 Au8 117.3(5) . .
Zn52 Zn52 Au8 61.9(3) 5 .
Zn42 Zn52 Au8 54.3(3) 6_655 .
Au4 Zn52 Zn47 54.3(3) 2_655 .
Zn28 Zn52 Zn47 139.3(6) . .
Zn27 Zn52 Zn47 77.7(4) . .
Au18 Zn52 Zn47 139.2(5) . .
Au6 Zn52 Zn47 55.5(3) 2_655 .
Au9 Zn52 Zn47 94.5(4) . .
Zn52 Zn52 Zn47 97.2(3) 5 .
Zn42 Zn52 Zn47 80.4(4) 6_655 .
Au8 Zn52 Zn47 121.7(5) . .

loop_
_geom_bond_atom_site_label_1
_geom_bond_atom_site_label_2
_geom_bond_distance
_geom_bond_site_symmetry_2
Au1 Zn22 2.57(3) 3_556
Au1 Zn22 2.57(3) 1_556
Au1 Zn22 2.57(3) 2_556
Au1 Zn21 2.63(3) .
Au1 Zn21 2.63(3) 3
Au1 Zn21 2.63(3) 2
Au1 Zn39 2.676(15) 2
Au1 Zn39 2.676(15) 3
Au1 Zn39 2.676(15) .
Au1 Au10 3.051(10) .
Au1 Zn23 3.054(14) 3
Au1 Zn23 3.054(14) 2
Au2 Zn20 2.578(11) 4
Au2 Zn32 2.661(10) 6_665
Au2 Zn47 2.676(9) 6_665
Au2 Zn35 2.679(10) 4
Au2 Zn42 2.686(10) .
Au2 Zn25 2.728(10) 6_665
Au2 Zn31 2.742(11) 6_665
Au2 Zn50 2.771(8) .
Au2 Zn40 2.829(9) 6_665
Au2 Zn46 2.832(8) .
Au2 Au4 2.982(4) .
Au2 Au12 3.057(4) .
Au3 Zn43 2.583(15) 1_554
Au3 Zn19 2.606(11) .
Au3 Zn19 2.606(11) 4
Au3 Zn51 2.68(2) .
Au3 Zn59 2.698(11) 4_554
Au3 Zn59 2.698(11) 1_554
Au3 Zn48 2.718(10) .
Au3 Zn48 2.718(10) 4
Au3 Zn29 2.793(14) .
Au3 Au9 3.097(4) .
Au3 Au9 3.097(4) 4
Au3 Zn24 3.104(14) 1_554
Au4 Zn50 2.593(15) .
Au4 Zn52 2.595(14) 6_665
Au4 Zn52 2.595(14) 3_665
Au4 Zn47 2.668(10) 6_665
Au4 Zn47 2.668(10) 3_665
Au4 Zn42 2.679(11) 4
Au4 Zn42 2.679(11) .
Au4 Zn46 2.705(15) .
Au4 Au2 2.982(4) 4
Au4 Au6 3.001(6) .
Au4 Au8 3.182(6) 3_665
Au5 Zn19 2.574(11) 1_556
Au5 Zn34 2.641(10) .
Au5 Zn33 2.658(9) 1_556
Au5 Zn44 2.693(9) .
Au5 Au45 2.718(9) 3_666
Au5 Zn45 2.718(9) 3_666
Au5 Zn20 2.755(11) .
Au5 Zn40 2.832(10) .
Au5 Au45 2.833(9) 1_556
Au5 Zn45 2.833(9) 1_556
Au5 Zn41 2.848(10) 1_556
Au5 Zn35 2.972(10) .
Au6 Zn30 2.581(14) 3_664
Au6 Zn50 2.668(15) 1_554
Au6 Zn25 2.738(10) 6_664
Au6 Zn25 2.738(10) 3_664
Au6 Zn52 2.746(14) 3_665
Au6 Zn52 2.746(14) 6_665
Au6 Zn47 2.768(10) 6_665
Au6 Zn47 2.768(10) 3_665
Au6 Zn27 2.913(8) 6_665
Au6 Zn27 2.913(8) 3_665
Au6 Au27 2.913(8) 6_665
Au6 Au27 2.913(8) 3_665
Au7 Zn32 2.715(9) .
Au7 Zn32 2.715(9) 2_655
Au7 Zn32 2.715(9) 3_665
Au7 Zn44 2.738(10) 2_655
Au7 Zn44 2.738(10) 3_665
Au7 Zn44 2.738(10) .
Au7 Zn45 2.824(9) .
Au7 Au45 2.824(9) 2_655
Au7 Zn45 2.824(9) 2_655
Au7 Au45 2.824(9) 3_665
Au7 Zn45 2.824(9) 3_665
Au8 Zn42 2.670(10) 6_655
Au8 Zn42 2.670(10) 2_655
Au8 Zn37 2.689(9) .
Au8 Au37 2.689(9) 5
Au8 Zn37 2.689(9) 5
Au8 Zn36 2.701(14) 3
Au8 Zn28 2.741(10) .
Au8 Zn28 2.741(10) 5
Au8 Zn30 2.840(13) .
Au8 Zn52 2.929(14) 5
Au8 Zn52 2.929(14) .
Au9 Zn48 2.617(10) .
Au9 Zn31 2.628(10) .
Au9 Zn51 2.670(8) .
Au9 Zn59 2.711(10) 1_554
Au9 Zn19 2.714(11) .
Au9 Zn28 2.724(9) .
Au9 Zn52 2.748(14) .
Au9 Zn27 2.780(8) .
Au9 Au18 2.908(5) .
Au9 Au16 3.044(5) .
Au9 Au15 3.050(5) .
Au10 Zn22 2.43(3) .
Au10 Zn22 2.43(3) 2
Au10 Zn22 2.43(3) 3
Au10 Zn21 2.59(3) .
Au10 Zn21 2.59(3) 3
Au10 Zn21 2.59(3) 2
Au10 Zn38 2.849(9) .
Au10 Au38 2.849(9) 3
Au10 Au38 2.849(9) 2
Au10 Zn38 2.849(9) 3
Au10 Zn38 2.849(9) 2
Au11 Zn20 2.601(11) 3_665
Au11 Zn20 2.601(11) .
Au11 Zn20 2.601(11) 2_655
Au11 Zn44 2.674(10) 2_655
Au11 Zn44 2.674(10) 3_665
Au11 Zn44 2.674(10) .
Au11 Au45 2.808(9) 2_656
Au11 Zn45 2.808(9) 2_656
Au11 Au45 2.808(9) 1_556
Au11 Zn45 2.808(9) 1_556
Au11 Au45 2.808(9) 3_666
Au11 Zn45 2.808(9) 3_666
Au12 Zn41 2.591(10) 4
Au12 Zn32 2.646(9) 6_665
Au12 Zn33 2.668(9) 4
Au12 Zn46 2.750(8) .
Au12 Zn29 2.773(8) .
Au12 Zn48 2.791(10) 4
Au12 Zn35 2.825(10) 4
Au12 Zn44 2.846(10) 4
Au12 Au14 2.852(4) .
Au12 Zn34 2.852(10) 4
Au12 Zn47 3.181(10) 6_665
Au13 Zn33 2.629(9) .
Au13 Zn33 2.629(9) 4
Au13 Zn43 2.692(15) 1_554
Au13 Zn29 2.702(14) .
Au13 Zn25 2.734(10) 3_664
Au13 Zn25 2.734(10) 6_664
Au13 Zn35 2.813(10) 4_554
Au13 Zn35 2.813(10) 1_554
Au13 Zn47 2.930(10) 6_665
Au13 Zn47 2.930(10) 3_665
Au13 Zn50 2.972(15) 1_554
Au14 Zn43 2.581(14) .
Au14 Zn34 2.646(9) .
Au14 Zn34 2.646(10) 4
Au14 Zn24 2.659(14) .
Au14 Zn35 2.735(10) 4
Au14 Zn35 2.736(10) .
Au14 Zn48 2.739(10) .
Au14 Zn48 2.739(10) 4
Au14 Zn46 2.741(15) .
Au14 Zn29 2.823(13) .
Au14 Au12 2.851(4) 4
Au15 Zn25 2.576(10) 1_554
Au15 Zn41 2.646(10) .
Au15 Zn45 2.668(9) .
Au15 Zn31 2.673(10) .
Au15 Zn19 2.715(11) .
Au15 Zn47 2.716(10) .
Au15 Zn40 2.737(10) 1_554
Au15 Zn27 2.793(8) .
Au15 Zn32 2.807(10) .
Au16 Zn31 2.641(10) .
Au16 Zn34 2.645(10) .
Au16 Zn40 2.652(10) .
Au16 Zn24 2.679(7) .
Au16 Zn59 2.727(10) .
Au16 Zn42 2.746(11) 6_655
Au16 Zn48 2.772(10) .
Au16 Zn28 2.786(10) .
Au16 Zn37 2.822(9) .
Au16 Au17 2.899(4) .
Au17 Zn21 2.50(3) .
Au17 Zn28 2.706(10) 4
Au17 Zn28 2.706(10) .
Au17 Au37 2.712(9) 4
Au17 Zn37 2.712(9) 4
Au17 Zn37 2.712(9) .
Au17 Zn23 2.724(15) .
Au17 Zn51 2.77(2) .
Au17 Zn24 2.822(14) .
Au17 Au16 2.899(4) 4
Au18 Zn39 2.610(11) 1_554
Au18 Au37 2.649(9) 1_554
Au18 Zn37 2.649(9) 1_554
Au18 Zn23 2.671(9) 1_554
Au18 Zn36 2.690(10) 3
Au18 Zn52 2.697(14) .
Au18 Zn38 2.729(6) .
Au18 Zn28 2.750(10) .
Au18 Zn27 2.759(8) .
Au18 Zn59 2.776(11) 1_554
Zn19 Au5 2.574(11) 1_554
Zn19 Zn34 2.879(14) 1_554
Zn19 Zn59 2.894(15) 1_554
Zn19 Zn41 2.928(14) .
Zn19 Zn48 2.939(14) .
Zn19 Zn43 2.960(14) 1_554
Zn19 Zn40 3.011(14) 1_554
Zn19 Zn33 3.081(14) .
Zn20 Au2 2.578(11) 4
Zn20 Zn40 2.644(14) 3_665
Zn20 Au45 2.668(14) 3_666
Zn20 Zn45 2.668(14) 3_666
Zn20 Zn35 2.735(14) .
Zn20 Zn44 2.773(14) 3_665
Zn20 Zn25 2.823(15) 3_665
Zn20 Zn44 2.852(14) .
Zn20 Zn32 3.059(14) 3_665
Zn20 Au5 3.117(11) 3_665
Zn21 Zn23 2.62(3) .
Zn21 Zn38 2.65(3) .
Zn21 Zn28 3.04(3) 4
Zn21 Zn28 3.04(3) .
Zn21 Au37 3.18(2) 4
Zn22 Zn22 0.73(6) 2
Zn22 Zn22 0.73(6) 3
Zn22 Zn39 2.52(4) 2_554
Zn22 Au1 2.57(3) 1_554
Zn22 Zn38 2.75(2) .
Zn22 Au38 2.75(2) 2
Zn22 Zn38 2.75(2) 2
Zn22 Zn36 2.81(4) .
Zn22 Zn39 3.07(3) 3_554
Zn22 Zn39 3.07(3) 1_554
Zn23 Au18 2.671(9) 4_556
Zn23 Au18 2.671(9) 1_556
Zn23 Zn39 2.712(10) 2
Zn23 Zn39 2.712(10) .
Zn23 Au37 2.793(11) 4
Zn23 Zn37 2.793(11) 4
Zn23 Zn37 2.794(11) .
Zn23 Au38 2.880(16) 1_556
Zn23 Zn38 2.880(16) 1_556
Zn24 Zn59 2.658(15) 4
Zn24 Zn59 2.658(15) .
Zn24 Au16 2.679(7) 4
Zn24 Zn43 2.848(19) .
Zn24 Zn34 2.860(12) .
Zn24 Zn34 2.860(12) 4
Zn24 Au3 3.104(14) 1_556
Zn25 Zn50 2.563(12) 2_655
Zn25 Au15 2.576(10) 1_556
Zn25 Zn47 2.673(12) 1_556
Zn25 Zn35 2.695(14) 2_655
Zn25 Au2 2.728(10) 6_655
Zn25 Au13 2.734(10) 2_656
Zn25 Au6 2.738(10) 2_656
Zn25 Zn27 2.748(12) 1_556
Zn25 Au27 2.748(12) 1_556
Zn25 Zn40 2.750(13) .
Zn25 Zn33 2.808(13) 2_656
Zn25 Zn20 2.823(15) 2_655
Zn27 Zn40 2.678(12) 1_554
Zn27 Zn30 2.687(9) 1_554
Zn27 Zn52 2.693(15) .
Zn27 Zn25 2.748(12) 1_554
Zn27 Au37 2.776(11) 1_554
Zn27 Zn37 2.776(11) 1_554
Zn27 Zn59 2.780(13) 1_554
Zn27 Zn42 2.785(12) 6_654
Zn27 Au6 2.913(8) 2_655
Zn28 Zn52 2.639(16) .
Zn28 Zn37 2.676(11) .
Zn28 Zn51 2.714(16) .
Zn28 Zn38 2.744(10) .
Zn28 Zn36 2.790(12) 3
Zn29 Zn43 2.641(19) 1_554
Zn29 Zn48 2.722(14) .
Zn29 Zn48 2.722(14) 4
Zn29 Au12 2.773(8) 4
Zn29 Zn46 2.820(19) .
Zn29 Zn33 2.932(12) .
Zn29 Zn33 2.932(12) 4
Zn30 Au6 2.581(13) 2_656
Zn30 Zn37 2.667(12) .
Zn30 Au37 2.667(12) 5
Zn30 Zn37 2.667(12) 5
Zn30 Au27 2.688(9) 1_556
Zn30 Zn27 2.688(9) 1_556
Zn30 Au27 2.688(9) 5_556
Zn30 Zn27 2.688(9) 5_556
Zn30 Zn39 2.77(2) .
Zn30 Au18 2.922(10) 1_556
Zn31 Zn32 2.672(13) .
Zn31 Au2 2.742(11) 6_655
Zn31 Zn40 2.757(12) .
Zn31 Zn41 2.924(13) .
Zn31 Zn48 2.970(14) .
Zn31 Zn42 2.990(14) 6_655
Zn31 Zn44 3.082(13) .
Zn32 Au12 2.646(9) 6_655
Zn32 Au2 2.661(10) 6_655
Zn32 Zn45 2.706(12) .
Zn32 Zn47 2.777(13) .
Zn32 Zn41 2.798(13) .
Zn32 Zn44 2.845(13) .
Zn32 Zn41 2.947(14) 2_655
Zn32 Zn44 3.048(13) 2_655
Zn33 Au5 2.658(9) 1_554
Zn33 Au12 2.668(9) 4
Zn33 Zn41 2.693(13) .
Zn33 Zn47 2.718(13) 3_665
Zn33 Zn35 2.757(12) 1_554
Zn33 Zn25 2.808(13) 3_664
Zn33 Au45 2.863(12) 3_665
Zn33 Zn45 2.863(12) 3_665
Zn33 Zn32 3.094(13) 3_665
Zn34 Zn40 2.621(13) .
Zn34 Zn48 2.637(13) .
Zn34 Zn35 2.740(14) .
Zn34 Zn44 2.816(14) .
Zn34 Au12 2.852(10) 4
Zn34 Zn19 2.879(14) 1_556
Zn34 Zn43 3.138(13) .
Zn35 Au2 2.679(10) 4
Zn35 Zn25 2.695(14) 3_665
Zn35 Zn43 2.743(15) .
Zn35 Zn33 2.757(12) 1_556
Zn35 Au13 2.813(10) 1_556
Zn35 Au12 2.825(10) 4
Zn35 Zn46 3.015(14) .
Zn36 Au18 2.690(10) 2
Zn36 Au18 2.690(10) 4
Zn36 Au8 2.701(14) 2
Zn36 Zn38 2.713(8) .
Zn36 Au38 2.713(8) 2
Zn36 Zn38 2.713(8) 2
Zn36 Zn28 2.790(12) 4
Zn36 Zn28 2.790(11) 2
Zn36 Zn39 3.04(2) 2_554
Zn37 Zn59 2.640(13) .
Zn37 Au18 2.649(9) 1_556
Zn37 Zn42 2.675(13) 6_655
Zn37 Au27 2.776(11) 1_556
Zn37 Zn27 2.776(11) 1_556
Zn37 Zn39 2.838(14) .
Zn38 Zn36 2.713(8) 3
Zn38 Au18 2.729(6) 4
Zn38 Zn28 2.744(10) 4
Zn38 Zn22 2.75(2) 3
Zn38 Zn23 2.880(16) 1_554
Zn38 Zn51 2.89(2) .
Zn39 Zn22 2.52(4) 3_556
Zn39 Au18 2.610(11) 1_556
Zn39 Au18 2.610(11) 5_556
Zn39 Zn23 2.712(10) 3
Zn39 Au37 2.838(14) 5
Zn39 Zn37 2.838(14) 5
Zn39 Zn36 3.04(2) 3_556
Zn40 Zn20 2.644(14) 2_655
Zn40 Au27 2.678(12) 1_556
Zn40 Zn27 2.678(12) 1_556
Zn40 Au15 2.737(10) 1_556
Zn40 Au2 2.829(9) 6_655
Zn40 Zn42 2.836(14) 6_655
Zn40 Zn19 3.011(14) 1_556
Zn41 Au12 2.591(10) 4
Zn41 Zn44 2.601(13) .
Zn41 Zn45 2.750(12) .
Zn41 Au5 2.848(10) 1_554
Zn41 Au45 2.855(12) 3_665
Zn41 Zn45 2.855(12) 3_665
Zn42 Au8 2.670(10) 3_665
Zn42 Au37 2.675(13) 6_665
Zn42 Zn37 2.675(13) 6_665
Zn42 Au16 2.746(11) 6_665
Zn42 Zn27 2.785(12) 6_666
Zn42 Au27 2.785(12) 6_666
Zn42 Zn40 2.836(14) 6_665
Zn42 Zn50 2.877(15) .
Zn42 Zn52 2.926(17) 6_665
Zn42 Zn31 2.990(14) 6_665
Zn43 Au3 2.584(15) 1_556
Zn43 Zn29 2.641(19) 1_556
Zn43 Au13 2.692(15) 1_556
Zn43 Zn35 2.742(15) 4
Zn43 Zn19 2.960(14) 1_556
Zn43 Zn19 2.960(14) 4_556
Zn43 Zn34 3.138(13) 4
Zn44 Zn20 2.773(14) 2_655
Zn44 Au12 2.846(10) 4
Zn44 Zn32 3.048(13) 3_665
Zn45 Zn20 2.668(14) 2_654
Zn45 Au5 2.718(9) 2_654
Zn45 Au45 2.726(15) 3_665
Zn45 Zn45 2.726(15) 3_665
Zn45 Au45 2.726(15) 2_655
Zn45 Zn45 2.726(15) 2_655
Zn45 Au11 2.808(9) 1_554
Zn45 Au5 2.832(9) 1_554
Zn46 Au12 2.750(8) 4
Zn46 Zn47 2.809(14) 6_665
Zn46 Zn47 2.809(14) 3_665
Zn46 Au2 2.832(8) 4
Zn46 Zn50 2.911(19) .
Zn46 Zn35 3.015(14) 4
Zn47 Au4 2.668(10) 2_655
Zn47 Zn25 2.673(12) 1_554
Zn47 Au2 2.676(9) 6_655
Zn47 Zn33 2.718(13) 2_655
Zn47 Au6 2.768(10) 2_655
Zn47 Zn46 2.809(14) 2_655
Zn47 Au13 2.930(10) 2_655
Zn47 Zn52 3.153(17) .
Zn47 Au12 3.181(10) 6_655
Zn48 Au12 2.791(10) 4
Zn48 Zn48 2.947(19) 4
Zn48 Zn51 3.13(2) .
Zn59 Au3 2.698(11) 1_556
Zn59 Au9 2.711(10) 1_556
Zn59 Zn59 2.75(2) 4
Zn59 Au18 2.776(11) 1_556
Zn59 Au27 2.780(13) 1_556
Zn59 Zn27 2.780(13) 1_556
Zn59 Zn19 2.894(15) 1_556
Zn50 Zn25 2.563(12) 6_665
Zn50 Zn25 2.563(12) 3_665
Zn50 Au6 2.667(15) 1_556
Zn50 Au2 2.771(8) 4
Zn50 Zn42 2.877(15) 4
Zn50 Au13 2.972(15) 1_556
Zn51 Au9 2.670(8) 4
Zn51 Zn28 2.714(16) 4
Zn51 Zn48 3.13(2) 4
Zn52 Au4 2.595(14) 2_655
Zn52 Au6 2.746(14) 2_655
Zn52 Zn52 2.76(3) 5
Zn52 Zn42 2.926(17) 6_655
